data_7702368
loop_
_publ_author_name
'Zhu, Nianyong'
'Fenske, Dieter'

_publ_section_title
;
 Novel Cu--Se clusters with Se--layer structures:
 [Cu32Se7(SenBu)18(PiPr3)6], [Cu50Se20(SetBu)10(PiPr3)10],
 [Cu73Se35(SePh)3(PiPr3)21], [Cu140Se70(PEt3)34] and [Cu140Se70(PEt3)36]
;
_journal_issue 7
_journal_name_full 'Journal of the Chemical Society, Dalton Transactions'
_journal_page_first 1067
_journal_paper_doi 10.1039/a900021f
_journal_year 1999
_chemical_compound_source Diethylether
_chemical_formula_moiety 'C204 H510 Cu140 P34 Se70'
_chemical_formula_structural 'C204 H510 Cu140 P34 Se70'
_chemical_formula_sum 'C204 H510 Cu140 P34 Se70'
_chemical_formula_weight 18439.90
_chemical_name_common Copper-selenide-nanocluster
_chemical_name_systematic
;
 The CIF file for the structure of 5
;
_space_group_IT_number 15
_space_group_name_Hall '-C 2yc'
_space_group_name_H-M_alt 'C 1 2/c 1'
_symmetry_cell_setting monoclinic
_symmetry_space_group_name_H-M 'C 1 2/c 1'
_atom_sites_solution_hydrogens geom
_atom_sites_solution_primary direct
_atom_sites_solution_secondary difmap
_audit_creation_method SHELXL
_cell_angle_alpha 90.00
_cell_angle_beta 110.47(3)
_cell_angle_gamma 90.00
_cell_formula_units_Z 4
_cell_length_a 34.116(7)
_cell_length_b 48.433(10)
_cell_length_c 30.942(6)
_cell_measurement_temperature 203(2)
_cell_volume 47898(19)
_computing_cell_refinement Stoe-IPDS-software
_computing_data_collection Stoe-IPDS-software
_computing_data_reduction Stoe-IPDS-software
_computing_molecular_graphics SCHAKAL-97
_computing_structure_refinement 'SHELXL-93 (Sheldrick, 1993)'
_computing_structure_solution 'SHELXS-86 (Sheldrick, 1990)'
_diffrn_ambient_temperature 203(2)
_diffrn_measurement_device Stoe-IPDS
_diffrn_measurement_method Imaging-plate
_diffrn_radiation_monochromator graphite
_diffrn_radiation_source 'fine-focus sealed tube'
_diffrn_radiation_type MoKa
_diffrn_radiation_wavelength 0.71073
_diffrn_reflns_av_R_equivalents 0.1305
_diffrn_reflns_av_sigmaI/netI 0.1684
_diffrn_reflns_limit_h_max 39
_diffrn_reflns_limit_h_min -25
_diffrn_reflns_limit_k_max 55
_diffrn_reflns_limit_k_min -53
_diffrn_reflns_limit_l_max 18
_diffrn_reflns_limit_l_min -34
_diffrn_reflns_number 48996
_diffrn_reflns_theta_max 24.20
_diffrn_reflns_theta_min 1.83
_exptl_absorpt_coefficient_mu 11.520
_exptl_crystal_colour Black
_exptl_crystal_density_diffrn 2.557
_exptl_crystal_description Needle
_exptl_crystal_F_000 34736
_exptl_crystal_size_max 0.40
_exptl_crystal_size_mid 0.10
_exptl_crystal_size_min 0.10
_refine_diff_density_max 3.155
_refine_diff_density_min -1.368
_refine_diff_density_rms 0.209
_refine_ls_extinction_method none
_refine_ls_goodness_of_fit_all 1.385
_refine_ls_goodness_of_fit_obs 1.903
_refine_ls_hydrogen_treatment None
_refine_ls_matrix_type full
_refine_ls_number_parameters 1303
_refine_ls_number_reflns 19169
_refine_ls_number_restraints 0
_refine_ls_restrained_S_all 1.463
_refine_ls_restrained_S_obs 1.903
_refine_ls_R_factor_all 0.2810
_refine_ls_R_factor_obs 0.1093
_refine_ls_shift/esd_max -2.696
_refine_ls_shift/esd_mean 0.112
_refine_ls_structure_factor_coef Fsqd
_refine_ls_weighting_details 'w=3D1/[s^2^(Fo^2^)+( 0.1000P)^2^+0.0000P] where = P=3D(Fo^2^+2Fc^2^)/3''
_refine_ls_weighting_scheme calc
_refine_ls_wR_factor_all 0.3912
_refine_ls_wR_factor_obs 0.2692
_reflns_number_observed 8293
_reflns_number_total 29499
_reflns_observed_criterion >2sigma(I)
_cod_data_source_file 900021f.txt
_cod_data_source_block Cu140Se70(PEt3)34
_cod_depositor_comments
;
The following automatic conversions were performed:

data item '_symmetry_cell_setting' value 'Monoclinic' was changed to
'monoclinic' in accordance with the
/home/saulius/struct/COD-crude-data/automatic-downloads/DataCite-retrospective/RSC/depositions/lib/dictionaries/cif_core.dic
dictionary named 'cif_core.dic' version 2.4.2 last updated on
2011-04-26.

data item '_refine_ls_weighting_scheme' value 'calc
w=3D1/[s^2^(Fo^2^)+( 0.1000P)^2^+0.0000P] where =
P=3D(Fo^2^+2Fc^2^)/3'' was changed to 'calc'. A new data item
'_refine_ls_weighting_details' was created with the value set to
'w=3D1/[s^2^(Fo^2^)+( 0.1000P)^2^+0.0000P] where =
P=3D(Fo^2^+2Fc^2^)/3''.

Automatic conversion script
Id: cif_fix_values 6909 2019-04-08 15:41:33Z antanas 
;
_cod_original_cell_volume 47898.3(166)
_cod_original_sg_symbol_H-M C2/c
_cod_database_code 7702368

loop_
_symmetry_equiv_pos_as_xyz
'x, y, z'
'-x, y, -z+1/2'
'x+1/2, y+1/2, z'
'-x+1/2, y+1/2, -z+1/2'
'-x, -y, -z'
'x, -y, z-1/2'
'-x+1/2, -y+1/2, -z'
'x+1/2, -y+1/2, z-1/2'

loop_
_atom_site_aniso_label
_atom_site_aniso_U_11
_atom_site_aniso_U_22
_atom_site_aniso_U_33
_atom_site_aniso_U_23
_atom_site_aniso_U_13
_atom_site_aniso_U_12
Cu1 0.096(5) 0.086(3) 0.112(6) 0.001(3) 0.064(4) 0.004(3)
Cu2 0.151(7) 0.088(3) 0.128(7) -0.024(3) 0.000(6) 0.026(3)
Cu3 0.160(8) 0.163(5) 0.087(7) 0.001(4) 0.042(6) -0.050(5)
Cu4 0.087(4) 0.085(3) 0.097(5) -0.002(3) 0.055(4) -0.010(2)
Cu5 0.284(11) 0.085(4) 0.471(19) -0.085(6) 0.318(13) -0.059(5)
Cu6 0.102(5) 0.083(3) 0.096(5) 0.016(3) 0.047(4) -0.006(3)
Cu7 0.103(5) 0.127(4) 0.093(6) 0.002(3) 0.037(5) -0.028(3)
Cu8 0.116(5) 0.086(3) 0.105(6) -0.002(3) 0.018(5) -0.010(3)
Cu9 0.097(4) 0.086(3) 0.100(5) 0.009(3) 0.065(4) 0.000(2)
Cu10 0.069(5) 0.141(4) 0.144(8) -0.016(4) 0.020(5) -0.028(3)
Cu11 0.095(4) 0.060(2) 0.100(5) 0.006(2) 0.057(4) 0.011(2)
Cu12 0.087(4) 0.062(2) 0.111(5) -0.015(2) 0.046(4) -0.008(2)
Cu13 0.096(4) 0.065(2) 0.086(5) 0.002(2) 0.042(4) -0.002(2)
Cu14 0.117(5) 0.059(2) 0.097(5) 0.007(2) 0.063(4) 0.015(2)
Cu15 0.152(6) 0.085(3) 0.131(7) -0.014(3) 0.100(5) -0.024(3)
Cu16 0.121(5) 0.093(3) 0.089(5) -0.009(3) 0.059(4) 0.000(3)
Cu17 0.136(6) 0.107(4) 0.125(7) -0.015(3) 0.070(5) -0.010(3)
Cu18 0.124(5) 0.081(3) 0.113(6) 0.007(3) 0.070(5) -0.016(3)
Cu19 0.117(5) 0.080(3) 0.102(6) 0.012(3) 0.053(4) 0.000(3)
Cu20 0.093(4) 0.073(3) 0.157(7) 0.002(3) 0.067(5) -0.010(2)
Cu21 0.140(7) 0.074(3) 0.134(7) 0.006(3) -0.032(6) -0.011(3)
Cu22 0.096(5) 0.122(4) 0.074(5) -0.006(3) 0.024(4) 0.000(3)
Cu23 0.122(5) 0.095(3) 0.118(6) 0.001(3) 0.083(5) 0.006(3)
Cu24 0.116(5) 0.086(3) 0.126(6) 0.022(3) 0.081(5) 0.001(3)
Cu25 0.130(5) 0.075(3) 0.110(6) 0.001(3) 0.074(5) 0.008(3)
Cu26 0.090(5) 0.092(3) 0.131(7) -0.011(3) 0.070(5) -0.019(3)
Cu27 0.096(5) 0.132(4) 0.096(6) 0.007(3) 0.045(5) -0.009(3)
Cu28 0.124(6) 0.179(5) 0.073(6) -0.014(4) 0.043(5) 0.070(4)
Cu29 0.097(6) 0.180(5) 0.100(7) -0.037(4) 0.035(5) 0.024(4)
Cu30 0.154(7) 0.080(3) 0.108(6) 0.015(3) -0.002(5) -0.025(3)
Cu31 0.097(5) 0.075(3) 0.119(6) -0.005(3) 0.055(4) -0.013(2)
Cu32 0.147(7) 0.107(4) 0.096(6) -0.020(3) 0.021(5) -0.041(4)
Cu33 0.093(4) 0.073(3) 0.109(6) -0.002(3) 0.051(4) -0.006(2)
Cu34 0.105(6) 0.216(7) 0.089(7) -0.016(5) 0.034(6) 0.052(5)
Cu35 0.129(6) 0.077(3) 0.175(8) 0.026(3) 0.085(6) 0.002(3)
Cu36 0.124(5) 0.066(3) 0.166(7) 0.002(3) 0.083(5) -0.011(3)
Cu37 0.113(5) 0.082(3) 0.160(7) -0.023(3) 0.075(5) -0.025(3)
Cu38 0.139(7) 0.153(5) 0.090(6) 0.034(4) 0.052(6) 0.015(4)
Cu39 0.104(6) 0.119(4) 0.109(7) -0.007(3) 0.024(5) -0.010(3)
Cu40 0.095(6) 0.174(5) 0.161(9) -0.069(5) 0.033(6) 0.019(4)
Cu41 0.140(7) 0.184(6) 0.117(8) 0.010(5) 0.062(6) 0.066(5)
Cu42 0.153(8) 0.193(6) 0.128(8) -0.050(5) 0.013(7) 0.094(6)
Cu43 0.121(11) 0.105(7) 0.125(14) -0.002(7) 0.059(10) 0.005(6)
Cu44 0.118(5) 0.103(3) 0.106(6) -0.006(3) 0.051(5) 0.003(3)
Cu45 0.079(4) 0.087(3) 0.089(5) -0.006(3) 0.033(4) -0.007(2)
Cu46 0.089(4) 0.081(3) 0.066(4) 0.008(2) 0.039(4) 0.008(2)
Cu47 0.102(5) 0.091(3) 0.089(5) 0.008(3) 0.044(4) 0.001(3)
Cu48 0.160(8) 0.126(4) 0.185(10) 0.005(4) 0.071(7) 0.009(4)
Cu49 0.174(9) 0.190(6) 0.132(9) -0.019(5) 0.080(7) -0.031(5)
Cu50 0.098(5) 0.085(3) 0.111(6) -0.006(3) 0.053(4) -0.010(3)
Cu51 0.088(4) 0.088(3) 0.090(5) 0.005(3) 0.053(4) -0.012(3)
Cu52 0.081(6) 0.058(3) 0.092(7) 0.000 0.031(5) 0.000
Cu53 0.141(8) 0.054(3) 0.168(10) 0.000 0.097(8) 0.000
Cu54 0.094(4) 0.078(3) 0.094(5) -0.005(2) 0.060(4) -0.006(2)
Cu55 0.098(5) 0.075(3) 0.125(6) -0.007(3) 0.061(4) -0.010(2)
Cu56 0.087(4) 0.061(2) 0.089(5) -0.003(2) 0.048(4) 0.000(2)
Cu57 0.084(4) 0.074(2) 0.080(5) -0.009(2) 0.045(4) -0.005(2)
Cu58 0.100(5) 0.076(3) 0.117(6) 0.013(3) 0.061(4) -0.004(2)
Cu59 0.097(4) 0.069(2) 0.095(5) -0.003(2) 0.057(4) -0.006(2)
Cu60 0.095(4) 0.059(2) 0.111(5) 0.005(2) 0.063(4) 0.001(2)
Cu61 0.097(4) 0.064(2) 0.089(5) 0.002(2) 0.056(4) 0.001(2)
Cu62 0.087(4) 0.063(2) 0.089(5) 0.000(2) 0.052(4) 0.001(2)
Cu63 0.138(8) 0.063(4) 0.170(11) -0.002(4) 0.120(8) -0.002(4)
Cu64 0.208(14) 0.117(7) 0.214(17) -0.022(7) 0.140(13) -0.020(7)
Cu65 0.190(16) 0.171(10) 0.271(24) -0.007(10) 0.121(16) 0.008(9)
Cu66 0.149(7) 0.123(4) 0.145(8) -0.020(4) 0.100(6) -0.028(4)
Cu67 0.126(6) 0.109(4) 0.174(9) -0.047(4) 0.079(6) -0.012(3)
Cu68 0.178(9) 0.226(7) 0.177(11) -0.090(7) 0.132(8) -0.072(6)
Cu69 0.170(8) 0.130(5) 0.250(13) -0.058(6) 0.100(8) 0.001(5)
Cu70 0.208(11) 0.215(8) 0.174(12) -0.033(6) 0.127(10) -0.020(6)
Cu71 0.246(14) 0.052(4) 0.291(18) 0.000 0.160(13) 0.000
Cu72 0.164(9) 0.127(5) 0.797(40) 0.079(11) 0.248(16) 0.000(5)
Cu73 0.502(23) 0.121(5) 0.319(18) -0.027(7) 0.307(18) -0.075(8)
Se1 0.078(3) 0.070(2) 0.101(4) -0.007(2) 0.048(3) -0.002(2)
Se2 0.084(3) 0.075(2) 0.080(4) -0.003(2) 0.044(3) -0.003(2)
Se3 0.084(3) 0.067(2) 0.086(4) 0.002(2) 0.048(3) 0.008(2)
Se4 0.079(3) 0.063(2) 0.093(4) -0.009(2) 0.039(3) -0.008(2)
Se5 0.076(4) 0.057(2) 0.078(5) 0.000 0.047(4) 0.000
Se6 0.080(3) 0.056(2) 0.073(4) 0.004(2) 0.044(3) 0.004(2)
Se7 0.069(3) 0.059(2) 0.087(4) -0.008(2) 0.041(3) -0.004(2)
Se8 0.076(3) 0.056(2) 0.085(3) -0.007(2) 0.046(3) 0.001(2)
Se9 0.074(3) 0.066(2) 0.085(4) -0.010(2) 0.041(3) -0.006(2)
Se10 0.070(3) 0.065(2) 0.079(4) -0.004(2) 0.039(3) 0.002(2)
Se11 0.096(4) 0.091(2) 0.115(5) 0.003(2) 0.063(4) 0.019(2)
Se12 0.090(3) 0.059(2) 0.104(4) 0.003(2) 0.051(3) -0.008(2)
Se13 0.084(3) 0.057(2) 0.077(4) 0.007(2) 0.044(3) 0.009(2)
Se14 0.107(4) 0.123(3) 0.137(6) -0.036(3) 0.087(4) -0.005(3)
Se15 0.083(3) 0.068(2) 0.082(4) -0.001(2) 0.051(3) 0.003(2)
Se16 0.106(4) 0.090(2) 0.087(4) -0.003(2) 0.059(3) -0.010(2)
Se17 0.077(3) 0.076(2) 0.071(4) -0.002(2) 0.041(3) -0.007(2)
Se18 0.085(3) 0.065(2) 0.097(4) 0.001(2) 0.052(3) -0.008(2)
Se19 0.098(4) 0.077(2) 0.125(5) -0.025(2) 0.062(4) -0.024(2)
Se20 0.085(3) 0.070(2) 0.079(4) -0.003(2) 0.049(3) 0.000(2)
Se21 0.090(4) 0.065(2) 0.092(4) -0.001(2) 0.046(3) 0.010(2)
Se22 0.108(4) 0.082(2) 0.069(4) -0.016(2) 0.046(3) -0.008(2)
Se23 0.114(6) 0.049(3) 0.178(9) 0.000 0.075(6) 0.000
Se24 0.085(3) 0.062(2) 0.085(4) 0.011(2) 0.049(3) 0.005(2)
Se25 0.086(3) 0.060(2) 0.098(4) -0.005(2) 0.043(3) 0.004(2)
Se26 0.102(4) 0.083(2) 0.101(5) -0.003(2) 0.054(4) -0.006(2)
Se27 0.078(4) 0.056(3) 0.091(6) 0.000 0.041(4) 0.000
Se28 0.113(4) 0.078(2) 0.174(7) -0.001(3) 0.086(5) 0.001(2)
Se29 0.142(5) 0.123(3) 0.110(5) -0.020(3) 0.085(5) 0.012(3)
Se30 0.098(4) 0.090(2) 0.072(4) -0.003(2) 0.054(3) -0.003(2)
Se31 0.093(4) 0.073(2) 0.074(4) 0.011(2) 0.047(3) 0.001(2)
Se32 0.089(4) 0.064(2) 0.083(4) 0.011(2) 0.037(3) -0.002(2)
Se33 0.101(4) 0.072(2) 0.135(5) 0.030(2) 0.061(4) 0.012(2)
Se34 0.149(5) 0.070(2) 0.215(8) 0.038(3) 0.101(5) 0.021(3)
Se35 0.087(3) 0.064(2) 0.080(4) -0.014(2) 0.046(3) -0.008(2)
Se36 0.086(3) 0.058(2) 0.087(4) 0.005(2) 0.039(3) 0.000(2)
Se37 0.105(5) 0.046(2) 0.159(8) 0.000 0.085(5) 0.000

loop_
_atom_site_label
_atom_site_type_symbol
_atom_site_fract_x
_atom_site_fract_y
_atom_site_fract_z
_atom_site_U_iso_or_equiv
_atom_site_thermal_displace_type
_atom_site_occupancy
_atom_site_calc_flag
_atom_site_refinement_flags
Cu1 Cu 0.7566(2) 0.14355(8) 0.1772(2) 0.091(2) Uani 1 d .
Cu2 Cu 0.7025(2) 0.18206(10) 0.1680(3) 0.135(3) Uani 1 d .
Cu3 Cu 0.5997(3) 0.10189(13) 0.1253(3) 0.137(3) Uani 1 d .
Cu4 Cu 0.7391(2) 0.22806(8) 0.2045(2) 0.083(2) Uani 1 d .
Cu5 Cu 0.5601(3) 0.38390(11) 0.3342(5) 0.231(6) Uani 1 d .
Cu6 Cu 0.5324(2) 0.37553(8) 0.1041(2) 0.090(2) Uani 1 d .
Cu7 Cu 0.6534(2) 0.10728(11) 0.2054(2) 0.107(2) Uani 1 d .
Cu8 Cu 0.6463(2) 0.18363(9) 0.0912(2) 0.108(2) Uani 1 d .
Cu9 Cu 0.6188(2) 0.22709(8) 0.0431(2) 0.086(2) Uani 1 d .
Cu10 Cu 0.5685(2) 0.24896(11) 0.2638(3) 0.123(3) Uani 1 d .
Cu11 Cu 0.6478(2) 0.07766(7) 0.2716(2) 0.079(2) Uani 1 d .
Cu12 Cu 0.4793(2) 0.14902(7) 0.1433(2) 0.083(2) Uani 1 d .
Cu13 Cu 0.5492(2) 0.10113(7) 0.3207(2) 0.080(2) Uani 1 d .
Cu14 Cu 0.5896(2) 0.14806(7) 0.3021(2) 0.084(2) Uani 1 d .
Cu15 Cu 0.5851(2) 0.14691(9) 0.0740(3) 0.109(2) Uani 1 d .
Cu16 Cu 0.6291(2) 0.09766(9) 0.0592(2) 0.095(2) Uani 1 d .
Cu17 Cu 0.5323(2) 0.07719(10) 0.1077(3) 0.116(2) Uani 1 d .
Cu18 Cu 0.4954(2) 0.29661(9) 0.1341(2) 0.098(2) Uani 1 d .
Cu19 Cu 0.5619(2) 0.29029(8) 0.1001(2) 0.096(2) Uani 1 d .
Cu20 Cu 0.6104(2) 0.29604(8) 0.2918(3) 0.102(2) Uani 1 d .
Cu21 Cu 0.6166(2) 0.33043(9) 0.2272(3) 0.137(4) Uani 1 d .
Cu22 Cu 0.6176(2) 0.17726(10) 0.2347(2) 0.099(2) Uani 1 d .
Cu23 Cu 0.6516(2) 0.14586(9) 0.0372(2) 0.101(2) Uani 1 d .
Cu24 Cu 0.5343(2) 0.23704(9) 0.1118(2) 0.099(2) Uani 1 d .
Cu25 Cu 0.7267(2) 0.09802(8) 0.2029(2) 0.097(2) Uani 1 d .
Cu26 Cu 0.6458(2) 0.23664(9) 0.2649(2) 0.096(2) Uani 1 d .
Cu27 Cu 0.5565(2) 0.17560(11) 0.1428(3) 0.105(2) Uani 1 d .
Cu28 Cu 0.5750(2) 0.10035(13) 0.2549(2) 0.123(3) Uani 1 d .
Cu29 Cu 0.6674(2) 0.25085(13) 0.1916(3) 0.125(3) Uani 1 d .
Cu30 Cu 0.5594(2) 0.33052(9) 0.1503(3) 0.127(3) Uani 1 d .
Cu31 Cu 0.6508(2) 0.37499(8) 0.2699(2) 0.092(2) Uani 1 d .
Cu32 Cu 0.4752(2) 0.18341(10) 0.2085(3) 0.123(3) Uani 1 d .
Cu33 Cu 0.6661(2) 0.29023(8) 0.2429(2) 0.087(2) Uani 1 d .
Cu34 Cu 0.6121(3) 0.25057(15) 0.1153(3) 0.137(3) Uani 1 d .
Cu35 Cu 0.4797(2) 0.43897(9) 0.1622(3) 0.119(3) Uani 1 d .
Cu36 Cu 0.7077(2) 0.14933(8) 0.2421(3) 0.110(2) Uani 1 d .
Cu37 Cu 0.5784(2) 0.43913(9) 0.3005(3) 0.111(2) Uani 1 d .
Cu38 Cu 0.5100(3) 0.25004(12) 0.1834(3) 0.124(3) Uani 1 d .
Cu39 Cu 0.5323(2) 0.32116(11) 0.2945(3) 0.114(2) Uani 1 d .
Cu40 Cu 0.5768(2) 0.39357(14) 0.2541(3) 0.146(4) Uani 1 d .
Cu41 Cu 0.5208(3) 0.39234(14) 0.1789(3) 0.142(3) Uani 1 d .
Cu42 Cu 0.5284(3) 0.1073(2) 0.1735(3) 0.168(4) Uani 1 d .
Cu43 Cu 0.5548(5) 0.2272(2) 0.3260(6) 0.113(5) Uani 0.50 d P
Cu44 Cu 0.7832(2) 0.12913(10) 0.2628(2) 0.106(2) Uani 1 d .
Cu45 Cu 0.6879(2) 0.27483(8) 0.3285(2) 0.084(2) Uani 1 d .
Cu46 Cu 0.5991(2) 0.13075(8) 0.3890(2) 0.076(2) Uani 1 d .
Cu47 Cu 0.4864(2) 0.27522(9) 0.0504(2) 0.091(2) Uani 1 d .
Cu48 Cu 0.6003(3) 0.42316(12) 0.3926(4) 0.154(3) Uani 1 d .
Cu49 Cu 0.5753(3) 0.12632(15) -0.0100(3) 0.158(3) Uani 1 d .
Cu50 Cu 0.6770(2) 0.12918(8) 0.1292(2) 0.094(2) Uani 1 d .
Cu51 Cu 0.5897(2) 0.27401(8) 0.1895(2) 0.083(2) Uani 1 d .
Cu52 Cu 0.5000 0.12963(10) 0.2500 0.077(2) Uani 1 d S
Cu53 Cu 0.5000 0.41737(11) 0.2500 0.110(3) Uani 1 d S
Cu54 Cu 0.5594(2) 0.20148(8) 0.0614(2) 0.082(2) Uani 1 d .
Cu55 Cu 0.6146(2) 0.34843(8) 0.3196(2) 0.094(2) Uani 1 d .
Cu56 Cu 0.6596(2) 0.13105(7) 0.2896(2) 0.075(2) Uani 1 d .
Cu57 Cu 0.5168(2) 0.12982(8) 0.0867(2) 0.076(2) Uani 1 d .
Cu58 Cu 0.4721(2) 0.34925(8) 0.1203(2) 0.091(2) Uani 1 d .
Cu59 Cu 0.7048(2) 0.20220(8) 0.2570(2) 0.080(2) Uani 1 d .
Cu60 Cu 0.4287(2) 0.27727(7) 0.1517(2) 0.081(2) Uani 1 d .
Cu61 Cu 0.4756(2) 0.20209(7) 0.1212(2) 0.077(2) Uani 1 d .
Cu62 Cu 0.6166(2) 0.20199(7) 0.3147(2) 0.074(2) Uani 1 d .
Cu63 Cu 0.6298(3) 0.20617(12) 0.1596(4) 0.106(4) Uani 0.67 d P
Cu64 Cu 0.5483(5) 0.3460(2) 0.2182(6) 0.162(6) Uani 0.67 d P
Cu65 Cu 0.5843(5) 0.1290(2) 0.1910(7) 0.200(8) Uani 0.67 d P
Cu66 Cu 0.7927(2) 0.11793(11) 0.1241(3) 0.126(3) Uani 1 d .
Cu67 Cu 0.6893(2) 0.06654(11) 0.0517(3) 0.130(3) Uani 1 d .
Cu68 Cu 0.7393(3) 0.0876(2) 0.1319(4) 0.175(4) Uani 1 d .
Cu69 Cu 0.7139(3) 0.11573(13) 0.0620(4) 0.176(4) Uani 1 d .
Cu70 Cu 0.7175(4) 0.0864(2) -0.0076(4) 0.183(4) Uani 1 d .
Cu71 Cu 0.5000 0.46678(13) 0.2500 0.179(6) Uani 1 d S
Cu72 Cu 0.5690(3) 0.4944(2) 0.2783(7) 0.341(13) Uani 1 d .
Cu73 Cu 0.4968(5) 0.49317(15) 0.1774(5) 0.270(8) Uani 1 d .
Se1 Se 0.76198(14) 0.18047(6) 0.2372(2) 0.0786(14) Uani 1 d .
Se2 Se 0.67803(14) 0.22823(6) 0.1254(2) 0.0753(13) Uani 1 d .
Se3 Se 0.71419(14) 0.10343(6) 0.2740(2) 0.0743(14) Uani 1 d .
Se4 Se 0.67151(14) 0.32569(6) 0.3009(2) 0.0759(14) Uani 1 d .
Se5 Se 0.5000 0.22732(8) 0.2500 0.065(2) Uani 1 d S
Se6 Se 0.58253(13) 0.18022(6) 0.3629(2) 0.0651(12) Uani 1 d .
Se7 Se 0.62586(13) 0.25071(6) 0.3347(2) 0.0680(13) Uani 1 d .
Se8 Se 0.58915(13) 0.07825(6) 0.1908(2) 0.0674(12) Uani 1 d .
Se9 Se 0.71571(13) 0.25233(6) 0.2689(2) 0.0714(13) Uani 1 d .
Se10 Se 0.67424(13) 0.17883(6) 0.3052(2) 0.0680(13) Uani 1 d .
Se11 Se 0.7980(2) 0.10194(7) 0.2023(2) 0.094(2) Uani 1 d .
Se12 Se 0.59161(14) 0.37412(6) 0.1876(2) 0.0795(14) Uani 1 d .
Se13 Se 0.62449(13) 0.10360(6) 0.3318(2) 0.0683(13) Uani 1 d .
Se14 Se 0.7635(2) 0.07974(9) 0.0673(2) 0.111(2) Uani 1 d .
Se15 Se 0.62964(14) 0.15534(6) 0.1622(2) 0.0715(13) Uani 1 d .
Se16 Se 0.7209(2) 0.15869(7) 0.0978(2) 0.087(2) Uani 1 d .
Se17 Se 0.54473(14) 0.15714(6) 0.2178(2) 0.0708(12) Uani 1 d .
Se18 Se 0.63291(14) 0.30073(6) 0.1578(2) 0.0771(14) Uani 1 d .
Se19 Se 0.6267(2) 0.39892(7) 0.3310(2) 0.094(2) Uani 1 d .
Se20 Se 0.50144(14) 0.17769(6) 0.0700(2) 0.0724(13) Uani 1 d .
Se21 Se 0.54137(15) 0.29894(6) 0.2214(2) 0.0787(14) Uani 1 d .
Se22 Se 0.5525(2) 0.10120(7) 0.0467(2) 0.0824(15) Uani 1 d .
Se23 Se 0.5000 0.51708(9) 0.2500 0.108(3) Uani 1 d S
Se24 Se 0.46033(14) 0.25063(6) 0.1060(2) 0.0722(14) Uani 1 d .
Se25 Se 0.58356(14) 0.22371(6) 0.1918(2) 0.0785(14) Uani 1 d .
Se26 Se 0.6714(2) 0.07735(7) 0.1329(2) 0.090(2) Uani 1 d .
Se27 Se 0.5000 0.07953(8) 0.2500 0.072(2) Uani 1 d S
Se28 Se 0.5505(2) 0.44506(7) 0.2169(2) 0.112(2) Uani 1 d .
Se29 Se 0.6479(2) 0.10468(9) -0.0083(2) 0.114(2) Uani 1 d .
Se30 Se 0.5951(2) 0.17833(7) 0.0141(2) 0.0802(14) Uani 1 d .
Se31 Se 0.55289(15) 0.25187(6) 0.0447(2) 0.0754(14) Uani 1 d .
Se32 Se 0.50867(14) 0.32570(6) 0.0747(2) 0.0768(14) Uani 1 d .
Se33 Se 0.4669(2) 0.39940(7) 0.1058(2) 0.097(2) Uani 1 d .
Se34 Se 0.4227(2) 0.47166(8) 0.1409(3) 0.135(3) Uani 1 d .
Se35 Se 0.46459(14) 0.10297(6) 0.1075(2) 0.0727(13) Uani 1 d .
Se36 Se 0.41544(14) 0.32475(6) 0.1317(2) 0.0747(14) Uani 1 d .
Se37 Se 0.5000 0.36738(8) 0.2500 0.093(2) Uani 1 d S
P1 P 0.5084(6) 0.0352(3) 0.0969(7) 0.129(5) Uiso 1 d .
P2 P 0.6695(4) 0.0358(2) 0.2975(5) 0.095(4) Uiso 1 d .
P3 P 0.6439(5) 0.2476(2) -0.0068(7) 0.120(5) Uiso 1 d .
P4 P 0.7891(5) 0.2560(2) 0.2022(6) 0.112(4) Uiso 1 d .
P5 P 0.7065(5) 0.3960(2) 0.2645(6) 0.106(4) Uiso 1 d .
P6 P 0.5591(6) 0.3916(3) 0.0538(7) 0.135(5) Uiso 1 d .
P7 P 0.6482(5) 0.1294(2) 0.4568(6) 0.099(4) Uiso 1 d .
P8 P 0.8298(5) 0.1284(2) 0.3324(6) 0.116(4) Uiso 1 d .
P9 P 0.6264(8) 0.5158(4) 0.2833(9) 0.168(7) Uiso 1 d .
P10 P 0.5319(10) 0.1315(5) -0.0810(13) 0.235(11) Uiso 1 d .
P11 P 0.8406(7) 0.1454(3) 0.1129(9) 0.167(7) Uiso 1 d .
P12 P 0.7156(15) 0.0862(8) -0.0869(20) 0.321(20) Uiso 1 d .
P13 P 0.7420(5) 0.2763(2) 0.3936(5) 0.099(4) Uiso 1 d .
P14 P 0.4427(5) 0.2746(2) -0.0227(6) 0.116(4) Uiso 1 d .
P15 P 0.6528(9) 0.4184(4) 0.4614(11) 0.200(9) Uiso 1 d .
P16 P 0.6708(6) 0.0231(3) 0.0437(8) 0.143(6) Uiso 1 d .
P17 P 0.5154(10) 0.5144(4) 0.1268(12) 0.217(10) Uiso 1 d .
C10A C 0.5253(71) 0.0967(36) -0.1012(94) 0.586(134) Uiso 1 d .
C10B C 0.4762(17) 0.1507(8) -0.0626(21) 0.123(16) Uiso 1 d .
C11A C 0.8683(27) 0.1650(13) 0.1819(34) 0.213(32) Uiso 1 d .
C11C C 0.8142(29) 0.1696(14) 0.0562(36) 0.208(33) Uiso 1 d .
C11B C 0.8899(42) 0.1239(21) 0.0937(49) 0.335(56) Uiso 1 d .
C11F C 0.7917(46) 0.1419(22) 0.0194(59) 0.381(65) Uiso 1 d .
C11E C 0.9143(29) 0.1494(15) 0.0953(34) 0.208(33) Uiso 1 d .
C12A C 0.7151(37) 0.0543(19) -0.1169(49) 0.364(52) Uiso 1 d .
C12B C 0.7087(37) 0.1249(18) -0.1072(46) 0.285(49) Uiso 1 d .
C13E C 0.7539(32) 0.2216(16) 0.4057(39) 0.225(39) Uiso 1 d .
C13A C 0.7258(34) 0.2890(16) 0.4497(42) 0.310(43) Uiso 1 d .
C13B C 0.7782(35) 0.2513(17) 0.4226(42) 0.293(43) Uiso 1 d .
C13C C 0.7812(37) 0.3055(17) 0.3755(47) 0.341(49) Uiso 1 d .
C14A C 0.4258(32) 0.2347(15) -0.0445(39) 0.246(38) Uiso 1 d .
C14C C 0.3950(38) 0.2881(18) -0.0267(47) 0.307(50) Uiso 1 d .
C15A C 0.6507(15) 0.3765(7) 0.4581(19) 0.098(13) Uiso 1 d .
C15B C 0.7124(39) 0.4399(18) 0.4478(49) 0.369(53) Uiso 1 d .
C16B C 0.6927(27) 0.0034(13) 0.1043(34) 0.199(30) Uiso 1 d .
C16E C 0.6745(28) -0.0263(13) 0.0875(35) 0.205(32) Uiso 1 d .
C16D C 0.5830(27) 0.0325(13) 0.0037(33) 0.213(29) Uiso 1 d .
C16C C 0.7152(22) 0.0017(11) 0.0039(28) 0.173(24) Uiso 1 d .
C16A C 0.6111(40) 0.0195(19) 0.0306(47) 0.290(49) Uiso 1 d .
C17A C 0.5051(22) 0.5600(10) 0.1287(27) 0.163(23) Uiso 1 d .
C17E C 0.4933(44) 0.4841(22) 0.0464(57) 0.319(63) Uiso 1 d .
C17B C 0.4787(28) 0.5123(14) 0.0705(36) 0.227(32) Uiso 1 d .
C111 C 0.4956(11) 0.0236(5) 0.1455(13) 0.059(9) Uiso 1 d .
C121 C 0.4510(29) 0.0331(14) 0.0526(35) 0.214(32) Uiso 1 d .
C122 C 0.4569(21) 0.0486(10) 0.0048(26) 0.154(21) Uiso 1 d .
C131 C 0.5274(24) 0.0044(11) 0.0886(28) 0.166(24) Uiso 1 d .
C132 C 0.5726(43) 0.0084(19) 0.1268(52) 0.313(56) Uiso 1 d .
C211 C 0.7115(29) 0.0209(13) 0.2659(36) 0.212(32) Uiso 1 d .
C212 C 0.6826(26) 0.0164(12) 0.2229(32) 0.179(27) Uiso 1 d .
C221 C 0.6958(32) 0.0331(15) 0.3619(38) 0.232(36) Uiso 1 d .
C222 C 0.7240(21) 0.0505(11) 0.3817(26) 0.149(21) Uiso 1 d .
C231 C 0.6237(36) 0.0150(16) 0.3070(44) 0.271(43) Uiso 1 d .
C232 C 0.5839(34) 0.0130(15) 0.2662(41) 0.242(39) Uiso 1 d .
C311 C 0.6919(31) 0.2704(15) 0.0188(39) 0.229(36) Uiso 1 d .
C312 C 0.6680(21) 0.2968(10) 0.0398(26) 0.154(21) Uiso 1 d .
C321 C 0.6716(35) 0.2223(16) -0.0276(40) 0.239(40) Uiso 1 d .
C322 C 0.7068(28) 0.2094(13) -0.0098(32) 0.189(28) Uiso 1 d .
C331 C 0.6063(28) 0.2596(13) -0.0611(31) 0.196(28) Uiso 1 d .
C332 C 0.5740(34) 0.2437(16) -0.0759(39) 0.243(40) Uiso 1 d .
C411 C 0.7742(26) 0.2942(12) 0.1904(33) 0.180(27) Uiso 1 d .
C412 C 0.7498(25) 0.2937(12) 0.1459(34) 0.184(28) Uiso 1 d .
C421 C 0.8269(30) 0.2610(15) 0.2772(35) 0.218(35) Uiso 1 d .
C422 C 0.8445(23) 0.2386(12) 0.2882(27) 0.162(24) Uiso 1 d .
C431 C 0.8194(26) 0.2479(12) 0.1675(32) 0.193(28) Uiso 1 d .
C432 C 0.7840(35) 0.2419(16) 0.1046(44) 0.253(45) Uiso 1 d .
C511 C 0.7087(32) 0.4297(14) 0.2530(39) 0.224(36) Uiso 1 d .
C512 C 0.6660(35) 0.4348(15) 0.2174(42) 0.253(40) Uiso 1 d .
C521 C 0.7448(26) 0.4133(13) 0.3267(33) 0.192(29) Uiso 1 d .
C522 C 0.7574(25) 0.3894(13) 0.3472(32) 0.197(30) Uiso 1 d .
C531 C 0.7421(32) 0.3759(15) 0.2485(41) 0.236(37) Uiso 1 d .
C532 C 0.7116(29) 0.3677(14) 0.1916(37) 0.222(33) Uiso 1 d .
C621 C 0.5745(37) 0.4233(18) 0.0446(48) 0.270(49) Uiso 1 d .
C622 C 0.6058(30) 0.4330(14) 0.1090(38) 0.235(36) Uiso 1 d .
C631 C 0.5967(28) 0.3655(12) 0.0352(34) 0.192(29) Uiso 1 d .
C632 C 0.6350(26) 0.3652(12) 0.0798(32) 0.190(27) Uiso 1 d .
C711 C 0.6691(32) 0.1008(15) 0.4808(41) 0.242(39) Uiso 1 d .
C712 C 0.6578(21) 0.0709(10) 0.4599(27) 0.148(21) Uiso 1 d .
C721 C 0.6983(40) 0.1524(19) 0.4559(49) 0.348(54) Uiso 1 d .
C731 C 0.6423(44) 0.1502(20) 0.5135(55) 0.354(62) Uiso 1 d .
C811 C 0.8361(38) 0.0965(19) 0.3624(49) 0.292(51) Uiso 1 d .
C812 C 0.8222(33) 0.0677(17) 0.3350(42) 0.218(42) Uiso 1 d .
C821 C 0.8253(42) 0.1573(19) 0.3753(53) 0.292(57) Uiso 1 d .
C911 C 0.6182(26) 0.5506(13) 0.2816(31) 0.188(27) Uiso 1 d .
C912 C 0.5943(27) 0.5694(14) 0.2675(32) 0.197(30) Uiso 1 d .
C921 C 0.6768(50) 0.5056(22) 0.2988(59) 0.383(68) Uiso 1 d .

loop_
_atom_type_symbol
_atom_type_description
_atom_type_scat_dispersion_real
_atom_type_scat_dispersion_imag
_atom_type_scat_source
C C 0.0033 0.0016 'International Tables Vol C Tables 4.2.6.8 and 6.1.1.4'
H H 0.0000 0.0000 'International Tables Vol C Tables 4.2.6.8 and 6.1.1.4'
P P 0.1023 0.0942 'International Tables Vol C Tables 4.2.6.8 and 6.1.1.4'
Cu Cu 0.3201 1.2651 'International Tables Vol C Tables 4.2.6.8 and 6.1.1.4'
Se Se -0.0929 2.2259 'International Tables Vol C Tables 4.2.6.8 and 6.1.1.4'

loop_
_geom_angle_atom_site_label_1
_geom_angle_atom_site_label_2
_geom_angle_atom_site_label_3
_geom_angle
_geom_angle_site_symmetry_1
_geom_angle_site_symmetry_3
Se11 Cu1 Se16 126.9(3) . .
Se11 Cu1 Se1 117.8(3) . .
Se16 Cu1 Se1 114.0(2) . .
Se11 Cu1 Cu2 162.5(4) . .
Se16 Cu1 Cu2 65.4(2) . .
Se1 Cu1 Cu2 55.6(2) . .
Se11 Cu1 Cu44 59.4(2) . .
Se16 Cu1 Cu44 170.9(3) . .
Se1 Cu1 Cu44 62.0(2) . .
Cu2 Cu1 Cu44 107.0(3) . .
Se11 Cu1 Cu25 57.2(2) . .
Se16 Cu1 Cu25 116.1(3) . .
Se1 Cu1 Cu25 107.6(3) . .
Cu2 Cu1 Cu25 107.4(3) . .
Cu44 Cu1 Cu25 60.2(2) . .
Se11 Cu1 Cu66 58.1(2) . .
Se16 Cu1 Cu66 72.3(3) . .
Se1 Cu1 Cu66 147.6(3) . .
Cu2 Cu1 Cu66 137.3(4) . .
Cu44 Cu1 Cu66 115.7(3) . .
Cu25 Cu1 Cu66 96.1(2) . .
Se11 Cu1 Cu50 108.9(2) . .
Se16 Cu1 Cu50 58.0(2) . .
Se1 Cu1 Cu50 112.7(3) . .
Cu2 Cu1 Cu50 65.1(2) . .
Cu44 Cu1 Cu50 114.9(3) . .
Cu25 Cu1 Cu50 62.2(2) . .
Cu66 Cu1 Cu50 97.7(3) . .
Se11 Cu1 Cu68 53.1(3) . .
Se16 Cu1 Cu68 81.6(3) . .
Se1 Cu1 Cu68 157.9(3) . .
Cu2 Cu1 Cu68 125.8(3) . .
Cu44 Cu1 Cu68 100.1(3) . .
Cu25 Cu1 Cu68 50.3(2) . .
Cu66 Cu1 Cu68 49.9(2) . .
Cu50 Cu1 Cu68 61.0(2) . .
Se11 Cu1 Cu36 104.9(3) . .
Se16 Cu1 Cu36 116.2(3) . .
Se1 Cu1 Cu36 50.8(2) . .
Cu2 Cu1 Cu36 57.8(3) . .
Cu44 Cu1 Cu36 54.8(2) . .
Cu25 Cu1 Cu36 61.5(2) . .
Cu66 Cu1 Cu36 157.6(2) . .
Cu50 Cu1 Cu36 73.0(2) . .
Cu68 Cu1 Cu36 109.1(2) . .
Se1 Cu2 Cu8 173.5(5) . .
Se1 Cu2 Cu1 61.5(2) . .
Cu8 Cu2 Cu1 114.4(3) . .
Se1 Cu2 Se2 120.6(3) . .
Cu8 Cu2 Se2 58.7(2) . .
Cu1 Cu2 Se2 141.0(4) . .
Se1 Cu2 Cu4 60.7(2) . .
Cu8 Cu2 Cu4 118.7(3) . .
Cu1 Cu2 Cu4 110.8(3) . .
Se2 Cu2 Cu4 60.1(2) . .
Se1 Cu2 Cu63 124.9(4) . .
Cu8 Cu2 Cu63 60.8(3) . .
Cu1 Cu2 Cu63 159.2(4) . .
Se2 Cu2 Cu63 56.5(2) . .
Cu4 Cu2 Cu63 87.5(3) . .
Se1 Cu2 Se16 110.1(3) . .
Cu8 Cu2 Se16 64.1(3) . .
Cu1 Cu2 Se16 55.0(2) . .
Se2 Cu2 Se16 94.4(3) . .
Cu4 Cu2 Se16 119.6(4) . .
Cu63 Cu2 Se16 124.9(4) . .
Se1 Cu2 Cu36 56.2(2) . .
Cu8 Cu2 Cu36 128.5(4) . .
Cu1 Cu2 Cu36 69.7(2) . .
Se2 Cu2 Cu36 147.4(4) . .
Cu4 Cu2 Cu36 104.5(3) . .
Cu63 Cu2 Cu36 96.9(4) . .
Se16 Cu2 Cu36 117.6(2) . .
Se1 Cu2 Se15 120.7(4) . .
Cu8 Cu2 Se15 64.8(3) . .
Cu1 Cu2 Se15 105.3(2) . .
Se2 Cu2 Se15 104.5(3) . .
Cu4 Cu2 Se15 135.6(3) . .
Cu63 Cu2 Se15 54.0(2) . .
Se16 Cu2 Se15 102.0(2) . .
Cu36 Cu2 Se15 64.9(3) . .
Se1 Cu2 Cu50 113.0(2) . .
Cu8 Cu2 Cu50 66.5(2) . .
Cu1 Cu2 Cu50 59.5(2) . .
Se2 Cu2 Cu50 124.8(3) . .
Cu4 Cu2 Cu50 169.9(4) . .
Cu63 Cu2 Cu50 102.5(3) . .
Se16 Cu2 Cu50 53.6(2) . .
Cu36 Cu2 Cu50 75.6(2) . .
Se15 Cu2 Cu50 53.9(2) . .
Se1 Cu2 Cu59 54.9(2) . .
Cu8 Cu2 Cu59 131.0(4) . .
Cu1 Cu2 Cu59 111.1(3) . .
Se2 Cu2 Cu59 95.2(2) . .
Cu4 Cu2 Cu59 56.8(2) . .
Cu63 Cu2 Cu59 70.1(3) . .
Se16 Cu2 Cu59 165.0(3) . .
Cu36 Cu2 Cu59 55.1(2) . .
Se15 Cu2 Cu59 86.8(3) . .
Cu50 Cu2 Cu59 127.5(3) . .
Se22 Cu3 Se8 126.0(3) . .
Se22 Cu3 Cu17 61.9(3) . .
Se8 Cu3 Cu17 64.2(3) . .
Se22 Cu3 Cu7 173.5(3) . .
Se8 Cu3 Cu7 60.3(3) . .
Cu17 Cu3 Cu7 124.3(4) . .
Se22 Cu3 Cu16 60.4(3) . .
Se8 Cu3 Cu16 145.5(4) . .
Cu17 Cu3 Cu16 112.0(4) . .
Cu7 Cu3 Cu16 115.9(4) . .
Se22 Cu3 Cu65 123.1(5) . .
Se8 Cu3 Cu65 57.9(4) . .
Cu17 Cu3 Cu65 89.4(5) . .
Cu7 Cu3 Cu65 57.4(5) . .
Cu16 Cu3 Cu65 153.2(4) . .
Se22 Cu3 Cu15 58.9(2) . .
Se8 Cu3 Cu15 145.9(4) . .
Cu17 Cu3 Cu15 107.5(4) . .
Cu7 Cu3 Cu15 115.1(3) . .
Cu16 Cu3 Cu15 68.5(3) . .
Cu65 Cu3 Cu15 90.3(4) . .
Se22 Cu3 Se26 110.8(4) . .
Se8 Cu3 Se26 96.6(3) . .
Cu17 Cu3 Se26 124.0(3) . .
Cu7 Cu3 Se26 68.3(3) . .
Cu16 Cu3 Se26 55.5(3) . .
Cu65 Cu3 Se26 125.7(5) . .
Cu15 Cu3 Se26 113.4(4) . .
Se22 Cu3 Se15 115.8(3) . .
Se8 Cu3 Se15 103.1(3) . .
Cu17 Cu3 Se15 134.2(4) . .
Cu7 Cu3 Se15 58.8(2) . .
Cu16 Cu3 Se15 101.8(3) . .
Cu65 Cu3 Se15 51.7(4) . .
Cu15 Cu3 Se15 57.3(2) . .
Se26 Cu3 Se15 100.4(3) . .
Se22 Cu3 Cu50 109.0(3) . .
Se8 Cu3 Cu50 124.6(3) . .
Cu17 Cu3 Cu50 170.0(4) . .
Cu7 Cu3 Cu50 65.0(3) . .
Cu16 Cu3 Cu50 58.2(3) . .
Cu65 Cu3 Cu50 99.5(4) . .
Cu15 Cu3 Cu50 68.2(2) . .
Se26 Cu3 Cu50 53.6(2) . .
Se15 Cu3 Cu50 51.9(2) . .
Se22 Cu3 Cu57 52.7(2) . .
Se8 Cu3 Cu57 98.6(3) . .
Cu17 Cu3 Cu57 56.9(2) . .
Cu7 Cu3 Cu57 127.3(4) . .
Cu16 Cu3 Cu57 107.2(3) . .
Cu65 Cu3 Cu57 70.4(5) . .
Cu15 Cu3 Cu57 55.3(2) . .
Se26 Cu3 Cu57 162.5(4) . .
Se15 Cu3 Cu57 84.6(2) . .
Cu50 Cu3 Cu57 121.9(3) . .
P4 Cu4 Se1 116.1(4) . .
P4 Cu4 Cu29 115.8(4) . .
Se1 Cu4 Cu29 126.4(3) . .
P4 Cu4 Se2 110.1(5) . .
Se1 Cu4 Se2 114.4(2) . .
Cu29 Cu4 Se2 56.7(2) . .
P4 Cu4 Cu2 140.5(6) . .
Se1 Cu4 Cu2 55.2(2) . .
Cu29 Cu4 Cu2 90.8(3) . .
Se2 Cu4 Cu2 59.4(2) . .
P4 Cu4 Cu59 146.2(6) . .
Se1 Cu4 Cu59 57.3(2) . .
Cu29 Cu4 Cu59 72.3(3) . .
Se2 Cu4 Cu59 101.5(2) . .
Cu2 Cu4 Cu59 67.1(3) . .
P4 Cu4 Se9 101.0(5) . .
Se1 Cu4 Se9 103.5(3) . .
Cu29 Cu4 Se9 54.0(2) . .
Se2 Cu4 Se9 110.6(2) . .
Cu2 Cu4 Se9 118.5(3) . .
Cu59 Cu4 Se9 55.5(2) . .
Se19 Cu5 Se33 122.9(4) . 2_655
Se19 Cu5 Cu48 62.8(3) . .
Se33 Cu5 Cu48 60.6(3) 2_655 .
Se19 Cu5 Cu58 141.1(6) . 2_655
Se33 Cu5 Cu58 57.3(2) 2_655 2_655
Cu48 Cu5 Cu58 107.7(5) . 2_655
Se19 Cu5 Cu55 58.0(2) . .
Se33 Cu5 Cu55 141.9(6) 2_655 .
Cu48 Cu5 Cu55 110.5(4) . .
Cu58 Cu5 Cu55 97.1(3) 2_655 .
Se19 Cu5 Cu41 151.7(4) . 2_655
Se33 Cu5 Cu41 55.2(3) 2_655 2_655
Cu48 Cu5 Cu41 104.7(3) . 2_655
Cu58 Cu5 Cu41 65.3(3) 2_655 2_655
Cu55 Cu5 Cu41 144.2(4) . 2_655
Se19 Cu5 Cu40 54.8(3) . .
Se33 Cu5 Cu40 150.7(4) 2_655 .
Cu48 Cu5 Cu40 105.6(3) . .
Cu58 Cu5 Cu40 146.3(4) 2_655 .
Cu55 Cu5 Cu40 65.6(3) . .
Cu41 Cu5 Cu40 111.2(5) 2_655 .
Se19 Cu5 Se37 116.0(4) . .
Se33 Cu5 Se37 116.2(4) 2_655 .
Cu48 Cu5 Se37 150.7(4) . .
Cu58 Cu5 Se37 90.5(3) 2_655 .
Cu55 Cu5 Se37 89.2(3) . .
Cu41 Cu5 Se37 61.5(3) 2_655 .
Cu40 Cu5 Se37 62.0(3) . .
Se19 Cu5 Cu35 100.2(2) . 2_655
Se33 Cu5 Cu35 53.8(2) 2_655 2_655
Cu48 Cu5 Cu35 58.2(2) . 2_655
Cu58 Cu5 Cu35 105.3(3) 2_655 2_655
Cu55 Cu5 Cu35 157.1(3) . 2_655
Cu41 Cu5 Cu35 54.3(2) 2_655 2_655
Cu40 Cu5 Cu35 96.9(4) . 2_655
Se37 Cu5 Cu35 95.4(4) . 2_655
Se19 Cu5 Cu37 53.8(2) . .
Se33 Cu5 Cu37 99.7(2) 2_655 .
Cu48 Cu5 Cu37 58.6(3) . .
Cu58 Cu5 Cu37 156.3(3) 2_655 .
Cu55 Cu5 Cu37 105.7(3) . .
Cu41 Cu5 Cu37 98.0(3) 2_655 .
Cu40 Cu5 Cu37 53.7(3) . .
Se37 Cu5 Cu37 96.0(4) . .
Cu35 Cu5 Cu37 51.5(2) 2_655 .
P6 Cu6 Se33 116.0(5) . .
P6 Cu6 Cu30 122.2(5) . .
Se33 Cu6 Cu30 121.2(3) . .
P6 Cu6 Se32 103.7(5) . .
Se33 Cu6 Se32 105.1(2) . .
Cu30 Cu6 Se32 54.6(2) . .
P6 Cu6 Cu41 138.2(5) . .
Se33 Cu6 Cu41 55.3(3) . .
Cu30 Cu6 Cu41 84.7(3) . .
Se32 Cu6 Cu41 118.1(3) . .
P6 Cu6 Cu58 148.9(6) . .
Se33 Cu6 Cu58 57.2(2) . .
Cu30 Cu6 Cu58 68.6(2) . .
Se32 Cu6 Cu58 56.3(2) . .
Cu41 Cu6 Cu58 66.9(3) . .
P6 Cu6 Se12 109.6(5) . .
Se33 Cu6 Se12 111.4(3) . .
Cu30 Cu6 Se12 56.0(2) . .
Se32 Cu6 Se12 110.6(2) . .
Cu41 Cu6 Se12 56.4(2) . .
Cu58 Cu6 Se12 100.4(3) . .
Se3 Cu7 Cu65 131.9(6) . .
Se3 Cu7 Se8 123.2(3) . .
Cu65 Cu7 Se8 59.3(4) . .
Se3 Cu7 Cu3 164.7(4) . .
Cu65 Cu7 Cu3 63.2(5) . .
Se8 Cu7 Cu3 58.5(2) . .
Se3 Cu7 Cu11 62.2(2) . .
Cu65 Cu7 Cu11 92.9(5) . .
Se8 Cu7 Cu11 61.7(2) . .
Cu3 Cu7 Cu11 119.7(3) . .
Se3 Cu7 Cu25 57.5(2) . .
Cu65 Cu7 Cu25 160.8(5) . .
Se8 Cu7 Cu25 134.0(3) . .
Cu3 Cu7 Cu25 109.3(4) . .
Cu11 Cu7 Cu25 105.8(3) . .
Se3 Cu7 Se15 121.9(2) . .
Cu65 Cu7 Se15 55.6(4) . .
Se8 Cu7 Se15 107.8(3) . .
Cu3 Cu7 Se15 67.0(2) . .
Cu11 Cu7 Se15 142.8(3) . .
Cu25 Cu7 Se15 105.4(3) . .
Se3 Cu7 Cu36 55.8(2) . .
Cu65 Cu7 Cu36 103.0(4) . .
Se8 Cu7 Cu36 156.9(4) . .
Cu3 Cu7 Cu36 129.8(3) . .
Cu11 Cu7 Cu36 108.5(3) . .
Cu25 Cu7 Cu36 67.3(2) . .
Se15 Cu7 Cu36 66.4(2) . .
Se3 Cu7 Cu56 56.4(2) . .
Cu65 Cu7 Cu56 75.5(5) . .
Se8 Cu7 Cu56 100.2(3) . .
Cu3 Cu7 Cu56 138.7(4) . .
Cu11 Cu7 Cu56 59.2(2) . .
Cu25 Cu7 Cu56 110.1(3) . .
Se15 Cu7 Cu56 91.1(2) . .
Cu36 Cu7 Cu56 58.9(2) . .
Se3 Cu7 Se26 107.0(3) . .
Cu65 Cu7 Se26 121.1(5) . .
Se8 Cu7 Se26 89.3(2) . .
Cu3 Cu7 Se26 57.9(3) . .
Cu11 Cu7 Se26 115.6(2) . .
Cu25 Cu7 Se26 54.5(2) . .
Se15 Cu7 Se26 99.0(3) . .
Cu36 Cu7 Se26 113.4(3) . .
Cu56 Cu7 Se26 163.4(3) . .
Se3 Cu7 Cu50 110.0(3) . .
Cu65 Cu7 Cu50 102.3(5) . .
Se8 Cu7 Cu50 121.6(3) . .
Cu3 Cu7 Cu50 63.8(3) . .
Cu11 Cu7 Cu50 163.7(3) . .
Cu25 Cu7 Cu50 59.7(2) . .
Se15 Cu7 Cu50 53.4(2) . .
Cu36 Cu7 Cu50 74.1(2) . .
Cu56 Cu7 Cu50 130.3(2) . .
Se26 Cu7 Cu50 51.0(2) . .
Se30 Cu8 Cu2 171.3(3) . .
Se30 Cu8 Se2 124.6(3) . .
Cu2 Cu8 Se2 62.7(2) . .
Se30 Cu8 Cu23 57.8(2) . .
Cu2 Cu8 Cu23 113.7(3) . .
Se2 Cu8 Cu23 142.3(4) . .
Se30 Cu8 Cu9 61.6(2) . .
Cu2 Cu8 Cu9 125.9(3) . .
Se2 Cu8 Cu9 63.1(2) . .
Cu23 Cu8 Cu9 107.9(3) . .
Se30 Cu8 Cu63 123.7(4) . .
Cu2 Cu8 Cu63 63.2(3) . .
Se2 Cu8 Cu63 58.4(2) . .
Cu23 Cu8 Cu63 157.5(3) . .
Cu9 Cu8 Cu63 89.3(3) . .
Se30 Cu8 Cu15 59.1(2) . .
Cu2 Cu8 Cu15 117.5(3) . .
Se2 Cu8 Cu15 149.8(4) . .
Cu23 Cu8 Cu15 67.4(2) . .
Cu9 Cu8 Cu15 109.4(3) . .
Cu63 Cu8 Cu15 93.7(3) . .
Se30 Cu8 Se16 110.8(3) . .
Cu2 Cu8 Se16 62.0(3) . .
Se2 Cu8 Se16 95.5(3) . .
Cu23 Cu8 Se16 57.0(2) . .
Cu9 Cu8 Se16 123.0(3) . .
Cu63 Cu8 Se16 125.2(4) . .
Cu15 Cu8 Se16 111.3(2) . .
Se30 Cu8 Se15 116.3(3) . .
Cu2 Cu8 Se15 62.3(3) . .
Se2 Cu8 Se15 105.6(3) . .
Cu23 Cu8 Se15 104.2(2) . .
Cu9 Cu8 Se15 136.2(3) . .
Cu63 Cu8 Se15 53.9(2) . .
Cu15 Cu8 Se15 57.9(2) . .
Se16 Cu8 Se15 99.3(2) . .
Se30 Cu8 Cu54 54.3(2) . .
Cu2 Cu8 Cu54 132.3(4) . .
Se2 Cu8 Cu54 96.9(2) . .
Cu23 Cu8 Cu54 107.8(3) . .
Cu9 Cu8 Cu54 56.4(2) . .
Cu63 Cu8 Cu54 69.4(3) . .
Cu15 Cu8 Cu54 59.5(2) . .
Se16 Cu8 Cu54 164.7(3) . .
Se15 Cu8 Cu54 86.0(3) . .
Se30 Cu8 Cu50 109.5(2) . .
Cu2 Cu8 Cu50 62.5(2) . .
Se2 Cu8 Cu50 124.8(3) . .
Cu23 Cu8 Cu50 61.0(2) . .
Cu9 Cu8 Cu50 168.9(4) . .
Cu63 Cu8 Cu50 101.4(3) . .
Cu15 Cu8 Cu50 67.8(2) . .
Se16 Cu8 Cu50 52.0(2) . .
Se15 Cu8 Cu50 52.3(2) . .
Cu54 Cu8 Cu50 125.2(3) . .
P3 Cu9 Se30 108.5(5) . .
P3 Cu9 Cu8 127.9(5) . .
Se30 Cu9 Cu8 56.7(2) . .
P3 Cu9 Se31 110.8(4) . .
Se30 Cu9 Se31 105.5(2) . .
Cu8 Cu9 Se31 121.3(3) . .
P3 Cu9 Cu34 124.8(5) . .
Se30 Cu9 Cu34 126.6(3) . .
Cu8 Cu9 Cu34 89.1(3) . .
Se31 Cu9 Cu34 55.6(2) . .
P3 Cu9 Cu54 151.0(5) . .
Se30 Cu9 Cu54 57.4(2) . .
Cu8 Cu9 Cu54 68.7(2) . .
Se31 Cu9 Cu54 57.6(2) . .
Cu34 Cu9 Cu54 73.2(3) . .
P3 Cu9 Se2 107.9(5) . .
Se30 Cu9 Se2 113.6(2) . .
Cu8 Cu9 Se2 57.0(2) . .
Se31 Cu9 Se2 110.6(3) . .
Cu34 Cu9 Se2 55.0(2) . .
Cu54 Cu9 Se2 101.1(3) . .
Se7 Cu10 Cu43 66.5(4) . .
Se7 Cu10 Se5 127.0(4) . .
Cu43 Cu10 Se5 60.5(4) . .
Se7 Cu10 Cu38 174.6(4) . .
Cu43 Cu10 Cu38 118.9(5) . .
Se5 Cu10 Cu38 58.4(2) . .
Se7 Cu10 Cu20 59.7(2) . .
Cu43 Cu10 Cu20 110.5(5) . .
Se5 Cu10 Cu20 142.1(4) . .
Cu38 Cu10 Cu20 116.1(3) . .
Se7 Cu10 Cu26 60.6(2) . .
Cu43 Cu10 Cu26 111.1(4) . .
Se5 Cu10 Cu26 140.8(3) . .
Cu38 Cu10 Cu26 116.0(4) . .
Cu20 Cu10 Cu26 77.0(2) . .
Se7 Cu10 Se25 115.9(3) . .
Cu43 Cu10 Se25 127.2(4) . .
Se5 Cu10 Se25 96.1(2) . .
Cu38 Cu10 Se25 61.9(3) . .
Cu20 Cu10 Se25 114.4(3) . .
Cu26 Cu10 Se25 56.6(2) . .
Se7 Cu10 Se21 116.0(2) . .
Cu43 Cu10 Se21 130.2(4) . .
Se5 Cu10 Se21 98.7(3) . .
Cu38 Cu10 Se21 60.5(2) . .
Cu20 Cu10 Se21 57.0(2) . .
Cu26 Cu10 Se21 111.4(3) . .
Se25 Cu10 Se21 97.7(3) . .
Se7 Cu10 Cu51 111.2(3) . .
Cu43 Cu10 Cu51 176.8(5) . .
Se5 Cu10 Cu51 121.7(3) . .
Cu38 Cu10 Cu51 63.5(3) . .
Cu20 Cu10 Cu51 69.3(2) . .
Cu26 Cu10 Cu51 65.7(3) . .
Se25 Cu10 Cu51 51.3(2) . .
Se21 Cu10 Cu51 52.5(2) . .
Se7 Cu10 Cu60 53.1(2) . 2_655
Cu43 Cu10 Cu60 55.9(4) . 2_655
Se5 Cu10 Cu60 95.0(3) . 2_655
Cu38 Cu10 Cu60 128.5(3) . 2_655
Cu20 Cu10 Cu60 57.5(2) . 2_655
Cu26 Cu10 Cu60 111.5(3) . 2_655
Se25 Cu10 Cu60 168.1(3) . 2_655
Se21 Cu10 Cu60 85.1(2) . 2_655
Cu51 Cu10 Cu60 124.9(2) . 2_655
Se7 Cu10 Cu62 53.4(2) . .
Cu43 Cu10 Cu62 56.7(4) . .
Se5 Cu10 Cu62 94.7(2) . .
Cu38 Cu10 Cu62 129.3(3) . .
Cu20 Cu10 Cu62 110.7(3) . .
Cu26 Cu10 Cu62 57.2(2) . .
Se25 Cu10 Cu62 82.0(2) . .
Se21 Cu10 Cu62 166.5(3) . .
Cu51 Cu10 Cu62 120.2(3) . .
Cu60 Cu10 Cu62 92.6(3) 2_655 .
P2 Cu11 Cu7 134.1(5) . .
P2 Cu11 Se3 104.9(4) . .
Cu7 Cu11 Se3 55.8(2) . .
P2 Cu11 Se13 109.3(5) . .
Cu7 Cu11 Se13 115.5(2) . .
Se3 Cu11 Se13 103.5(2) . .
P2 Cu11 Cu28 129.4(5) . .
Cu7 Cu11 Cu28 86.4(3) . .
Se3 Cu11 Cu28 125.0(2) . .
Se13 Cu11 Cu28 54.9(2) . .
P2 Cu11 Se8 114.0(4) . .
Cu7 Cu11 Se8 58.2(2) . .
Se3 Cu11 Se8 113.4(2) . .
Se13 Cu11 Se8 111.0(2) . .
Cu28 Cu11 Se8 56.2(2) . .
P2 Cu11 Cu56 144.4(5) . .
Cu7 Cu11 Cu56 64.7(2) . .
Se3 Cu11 Cu56 56.7(2) . .
Se13 Cu11 Cu56 55.7(2) . .
Cu28 Cu11 Cu56 72.1(2) . .
Se8 Cu11 Cu56 101.6(2) . .
Se35 Cu12 Se6 118.0(2) . 2_655
Se35 Cu12 Cu42 57.2(2) . .
Se6 Cu12 Cu42 155.1(4) 2_655 .
Se35 Cu12 Se17 120.6(2) . .
Se6 Cu12 Se17 113.9(2) 2_655 .
Cu42 Cu12 Se17 63.5(2) . .
Se35 Cu12 Cu61 141.1(3) . .
Se6 Cu12 Cu61 56.1(2) 2_655 .
Cu42 Cu12 Cu61 144.9(3) . .
Se17 Cu12 Cu61 91.7(2) . .
Se35 Cu12 Cu32 148.5(3) . .
Se6 Cu12 Cu32 54.8(2) 2_655 .
Cu42 Cu12 Cu32 114.6(3) . .
Se17 Cu12 Cu32 59.5(2) . .
Cu61 Cu12 Cu32 65.0(2) . .
Se35 Cu12 Cu46 60.6(2) . 2_655
Se6 Cu12 Cu46 58.1(2) 2_655 2_655
Cu42 Cu12 Cu46 108.4(3) . 2_655
Se17 Cu12 Cu46 144.7(3) . 2_655
Cu61 Cu12 Cu46 106.0(2) . 2_655
Cu32 Cu12 Cu46 100.4(3) . 2_655
Se35 Cu12 Cu57 57.2(2) . .
Se6 Cu12 Cu57 137.0(3) 2_655 .
Cu42 Cu12 Cu57 64.3(3) . .
Se17 Cu12 Cu57 100.0(2) . .
Cu61 Cu12 Cu57 99.2(2) . .
Cu32 Cu12 Cu57 151.7(3) . .
Cu46 Cu12 Cu57 106.7(2) 2_655 .
Se35 Cu12 Cu13 53.3(2) . 2_655
Se6 Cu12 Cu13 97.1(2) 2_655 2_655
Cu42 Cu12 Cu13 59.7(3) . 2_655
Se17 Cu12 Cu13 94.5(2) . 2_655
Cu61 Cu12 Cu13 152.5(3) . 2_655
Cu32 Cu12 Cu13 95.5(3) . 2_655
Cu46 Cu12 Cu13 56.4(2) 2_655 2_655
Cu57 Cu12 Cu13 106.0(2) . 2_655
Se35 Cu12 Cu27 115.9(3) . .
Se6 Cu12 Cu27 117.4(2) 2_655 .
Cu42 Cu12 Cu27 82.9(3) . .
Se17 Cu12 Cu27 56.6(2) . .
Cu61 Cu12 Cu27 62.3(2) . .
Cu32 Cu12 Cu27 90.8(2) . .
Cu46 Cu12 Cu27 158.5(3) 2_655 .
Cu57 Cu12 Cu27 60.9(2) . .
Cu13 Cu12 Cu27 141.1(2) 2_655 .
Se35 Cu13 Se13 113.3(3) 2_655 .
Se35 Cu13 Se27 122.4(2) 2_655 .
Se13 Cu13 Se27 119.5(3) . .
Se35 Cu13 Cu28 171.0(3) 2_655 .
Se13 Cu13 Cu28 57.7(2) . .
Se27 Cu13 Cu28 66.1(2) . .
Se35 Cu13 Cu46 61.5(2) 2_655 .
Se13 Cu13 Cu46 60.9(2) . .
Se27 Cu13 Cu46 171.7(2) . .
Cu28 Cu13 Cu46 110.6(3) . .
Se35 Cu13 Cu52 118.0(2) 2_655 .
Se13 Cu13 Cu52 114.8(2) . .
Se27 Cu13 Cu52 56.6(2) . .
Cu28 Cu13 Cu52 68.5(2) . .
Cu46 Cu13 Cu52 115.3(2) . .
Se35 Cu13 Cu42 55.5(3) 2_655 2_655
Se13 Cu13 Cu42 165.8(3) . 2_655
Se27 Cu13 Cu42 74.4(2) . 2_655
Cu28 Cu13 Cu42 133.2(3) . 2_655
Cu46 Cu13 Cu42 104.9(3) . 2_655
Cu52 Cu13 Cu42 69.3(2) . 2_655
Se35 Cu13 Cu14 114.9(2) 2_655 .
Se13 Cu13 Cu14 55.3(2) . .
Se27 Cu13 Cu14 112.9(2) . .
Cu28 Cu13 Cu14 60.4(2) . .
Cu46 Cu13 Cu14 59.9(2) . .
Cu52 Cu13 Cu14 67.9(2) . .
Cu42 Cu13 Cu14 118.7(2) 2_655 .
Se35 Cu13 Cu12 54.4(2) 2_655 2_655
Se13 Cu13 Cu12 112.4(2) . 2_655
Se27 Cu13 Cu12 117.7(2) . 2_655
Cu28 Cu13 Cu12 126.3(2) . 2_655
Cu46 Cu13 Cu12 57.4(2) . 2_655
Cu52 Cu13 Cu12 72.3(2) . 2_655
Cu42 Cu13 Cu12 54.7(2) 2_655 2_655
Cu14 Cu13 Cu12 71.7(2) . 2_655
Se13 Cu14 Se6 114.9(3) . .
Se13 Cu14 Se17 124.4(2) . .
Se6 Cu14 Se17 118.4(2) . .
Se13 Cu14 Cu56 56.6(2) . .
Se6 Cu14 Cu56 128.4(3) . .
Se17 Cu14 Cu56 98.7(3) . .
Se13 Cu14 Cu28 55.0(2) . .
Se6 Cu14 Cu28 152.9(3) . .
Se17 Cu14 Cu28 70.3(2) . .
Cu56 Cu14 Cu28 70.2(2) . .
Se13 Cu14 Cu32 148.9(3) . 2_655
Se6 Cu14 Cu32 54.2(2) . 2_655
Se17 Cu14 Cu32 66.3(2) . 2_655
Cu56 Cu14 Cu32 154.5(3) . 2_655
Cu28 Cu14 Cu32 119.1(3) . 2_655
Se13 Cu14 Cu46 59.4(2) . .
Se6 Cu14 Cu46 57.5(2) . .
Se17 Cu14 Cu46 151.7(3) . .
Cu56 Cu14 Cu46 104.1(2) . .
Cu28 Cu14 Cu46 102.0(2) . .
Cu32 Cu14 Cu46 97.1(3) 2_655 .
Se13 Cu14 Cu62 132.8(3) . .
Se6 Cu14 Cu62 54.7(2) . .
Se17 Cu14 Cu62 91.8(2) . .
Cu56 Cu14 Cu62 92.4(2) . .
Cu28 Cu14 Cu62 152.0(3) . .
Cu32 Cu14 Cu62 68.8(2) 2_655 .
Cu46 Cu14 Cu62 103.6(2) . .
Se13 Cu14 Cu13 55.2(2) . .
Se6 Cu14 Cu13 99.5(2) . .
Se17 Cu14 Cu13 100.7(2) . .
Cu56 Cu14 Cu13 107.8(2) . .
Cu28 Cu14 Cu13 53.6(2) . .
Cu32 Cu14 Cu13 95.6(3) 2_655 .
Cu46 Cu14 Cu13 56.5(2) . .
Cu62 Cu14 Cu13 154.1(3) . .
Se13 Cu14 Cu22 116.6(3) . .
Se6 Cu14 Cu22 111.8(2) . .
Se17 Cu14 Cu22 54.7(2) . .
Cu56 Cu14 Cu22 61.2(2) . .
Cu28 Cu14 Cu22 94.1(3) . .
Cu32 Cu14 Cu22 93.6(2) 2_655 .
Cu46 Cu14 Cu22 153.1(3) . .
Cu62 Cu14 Cu22 57.9(2) . .
Cu13 Cu14 Cu22 146.6(3) . .
Se13 Cu14 Cu52 101.8(2) . .
Se6 Cu14 Cu52 103.6(2) . .
Se17 Cu14 Cu52 51.61(15) . .
Cu56 Cu14 Cu52 127.8(2) . .
Cu28 Cu14 Cu52 60.0(2) . .
Cu32 Cu14 Cu52 59.9(2) 2_655 .
Cu46 Cu14 Cu52 100.5(2) . .
Cu62 Cu14 Cu52 125.2(2) . .
Cu13 Cu14 Cu52 53.2(2) . .
Cu22 Cu14 Cu52 106.2(2) . .
Se22 Cu15 Se30 116.6(3) . .
Se22 Cu15 Cu57 57.1(2) . .
Se30 Cu15 Cu57 131.1(3) . .
Se22 Cu15 Cu3 55.8(2) . .
Se30 Cu15 Cu3 153.9(4) . .
Cu57 Cu15 Cu3 69.0(3) . .
Se22 Cu15 Se15 120.9(3) . .
Se30 Cu15 Se15 119.3(2) . .
Cu57 Cu15 Se15 96.6(3) . .
Cu3 Cu15 Se15 65.7(2) . .
Se22 Cu15 Cu8 153.1(3) . .
Se30 Cu15 Cu8 56.0(2) . .
Cu57 Cu15 Cu8 149.2(3) . .
Cu3 Cu15 Cu8 117.6(3) . .
Se15 Cu15 Cu8 64.0(2) . .
Se22 Cu15 Cu49 56.9(2) . .
Se30 Cu15 Cu49 61.0(3) . .
Cu57 Cu15 Cu49 102.2(3) . .
Cu3 Cu15 Cu49 102.0(3) . .
Se15 Cu15 Cu49 152.0(4) . .
Cu8 Cu15 Cu49 105.3(3) . .
Se22 Cu15 Cu54 136.0(4) . .
Se30 Cu15 Cu54 55.6(2) . .
Cu57 Cu15 Cu54 93.9(3) . .
Cu3 Cu15 Cu54 149.0(4) . .
Se15 Cu15 Cu54 92.2(2) . .
Cu8 Cu15 Cu54 64.9(2) . .
Cu49 Cu15 Cu54 106.9(3) . .
Se22 Cu15 Cu23 99.8(3) . .
Se30 Cu15 Cu23 52.3(2) . .
Cu57 Cu15 Cu23 156.6(3) . .
Cu3 Cu15 Cu23 102.4(3) . .
Se15 Cu15 Cu23 99.3(3) . .
Cu8 Cu15 Cu23 54.2(2) . .
Cu49 Cu15 Cu23 57.3(3) . .
Cu54 Cu15 Cu23 102.5(2) . .
Se22 Cu15 Cu16 54.3(2) . .
Se30 Cu15 Cu16 99.7(3) . .
Cu57 Cu15 Cu16 107.2(2) . .
Cu3 Cu15 Cu16 54.8(3) . .
Se15 Cu15 Cu16 98.3(3) . .
Cu8 Cu15 Cu16 99.6(3) . .
Cu49 Cu15 Cu16 56.4(3) . .
Cu54 Cu15 Cu16 155.0(3) . .
Cu23 Cu15 Cu16 53.6(2) . .
Se22 Cu15 Cu27 116.0(3) . .
Se30 Cu15 Cu27 114.1(2) . .
Cu57 Cu15 Cu27 60.7(2) . .
Cu3 Cu15 Cu27 89.8(3) . .
Se15 Cu15 Cu27 53.5(2) . .
Cu8 Cu15 Cu27 88.6(2) . .
Cu49 Cu15 Cu27 154.4(4) . .
Cu54 Cu15 Cu27 59.3(2) . .
Cu23 Cu15 Cu27 142.5(3) . .
Cu16 Cu15 Cu27 143.4(3) . .
Se29 Cu16 Se26 128.0(3) . .
Se29 Cu16 Se22 115.8(3) . .
Se26 Cu16 Se22 114.6(3) . .
Se29 Cu16 Cu3 165.6(3) . .
Se26 Cu16 Cu3 63.8(3) . .
Se22 Cu16 Cu3 56.3(3) . .
Se29 Cu16 Cu23 57.2(2) . .
Se26 Cu16 Cu23 118.0(3) . .
Se22 Cu16 Cu23 106.5(2) . .
Cu3 Cu16 Cu23 111.4(3) . .
Se29 Cu16 Cu67 63.3(3) . .
Se26 Cu16 Cu67 68.0(3) . .
Se22 Cu16 Cu67 146.2(3) . .
Cu3 Cu16 Cu67 130.5(4) . .
Cu23 Cu16 Cu67 100.3(3) . .
Se29 Cu16 Cu49 63.2(3) . .
Se26 Cu16 Cu49 167.3(4) . .
Se22 Cu16 Cu49 57.0(3) . .
Cu3 Cu16 Cu49 104.2(4) . .
Cu23 Cu16 Cu49 60.7(3) . .
Cu67 Cu16 Cu49 124.6(4) . .
Se29 Cu16 Cu50 110.3(3) . .
Se26 Cu16 Cu50 58.7(2) . .
Se22 Cu16 Cu50 113.1(3) . .
Cu3 Cu16 Cu50 67.1(3) . .
Cu23 Cu16 Cu50 63.4(2) . .
Cu67 Cu16 Cu50 97.1(3) . .
Cu49 Cu16 Cu50 113.9(2) . .
Se29 Cu16 Cu15 109.0(2) . .
Se26 Cu16 Cu15 110.4(3) . .
Se22 Cu16 Cu15 53.7(2) . .
Cu3 Cu16 Cu15 56.7(2) . .
Cu23 Cu16 Cu15 62.0(2) . .
Cu67 Cu16 Cu15 159.8(3) . .
Cu49 Cu16 Cu15 57.2(3) . .
Cu50 Cu16 Cu15 67.2(2) . .
Se29 Cu16 Cu69 55.7(3) . .
Se26 Cu16 Cu69 80.8(3) . .
Se22 Cu16 Cu69 158.1(3) . .
Cu3 Cu16 Cu69 126.3(3) . .
Cu23 Cu16 Cu69 51.6(2) . .
Cu67 Cu16 Cu69 52.5(2) . .
Cu49 Cu16 Cu69 104.9(3) . .
Cu50 Cu16 Cu69 60.1(3) . .
Cu15 Cu16 Cu69 107.4(2) . .
P1 Cu17 Cu3 139.0(6) . .
P1 Cu17 Se22 120.3(6) . .
Cu3 Cu17 Se22 57.6(3) . .
P1 Cu17 Cu42 122.5(7) . .
Cu3 Cu17 Cu42 81.5(4) . .
Se22 Cu17 Cu42 116.2(3) . .
P1 Cu17 Se8 106.1(6) . .
Cu3 Cu17 Se8 57.6(3) . .
Se22 Cu17 Se8 115.2(3) . .
Cu42 Cu17 Se8 55.4(2) . .
P1 Cu17 Se35 99.3(6) . .
Cu3 Cu17 Se35 121.3(3) . .
Se22 Cu17 Se35 104.5(3) . .
Cu42 Cu17 Se35 55.8(2) . .
Se8 Cu17 Se35 110.0(3) . .
P1 Cu17 Cu57 146.5(6) . .
Cu3 Cu17 Cu57 71.3(3) . .
Se22 Cu17 Cu57 56.7(2) . .
Cu42 Cu17 Cu57 65.2(3) . .
Se8 Cu17 Cu57 103.8(2) . .
Se35 Cu17 Cu57 55.8(2) . .
Se32 Cu18 Se24 115.6(3) . .
Se32 Cu18 Se21 122.9(3) . .
Se24 Cu18 Se21 115.7(2) . .
Se32 Cu18 Cu30 55.5(2) . .
Se24 Cu18 Cu30 150.9(3) . .
Se21 Cu18 Cu30 67.6(2) . .
Se32 Cu18 Cu58 57.2(2) . .
Se24 Cu18 Cu58 135.1(3) . .
Se21 Cu18 Cu58 99.3(2) . .
Cu30 Cu18 Cu58 67.3(2) . .
Se32 Cu18 Cu38 149.1(3) . .
Se24 Cu18 Cu38 54.9(2) . .
Se21 Cu18 Cu38 61.3(2) . .
Cu30 Cu18 Cu38 116.2(3) . .
Cu58 Cu18 Cu38 152.4(4) . .
Se32 Cu18 Cu60 137.3(3) . .
Se24 Cu18 Cu60 55.3(2) . .
Se21 Cu18 Cu60 92.8(3) . .
Cu30 Cu18 Cu60 151.9(3) . .
Cu58 Cu18 Cu60 98.0(3) . .
Cu38 Cu18 Cu60 65.8(2) . .
Se32 Cu18 Cu47 59.9(2) . .
Se24 Cu18 Cu47 56.8(2) . .
Se21 Cu18 Cu47 146.5(3) . .
Cu30 Cu18 Cu47 103.3(3) . .
Cu58 Cu18 Cu47 106.7(3) . .
Cu38 Cu18 Cu47 99.2(3) . .
Cu60 Cu18 Cu47 103.9(3) . .
Se32 Cu18 Cu19 53.8(2) . .
Se24 Cu18 Cu19 97.0(2) . .
Se21 Cu18 Cu19 96.9(3) . .
Cu30 Cu18 Cu19 54.6(2) . .
Cu58 Cu18 Cu19 106.1(2) . .
Cu38 Cu18 Cu19 96.2(3) . .
Cu60 Cu18 Cu19 152.0(2) . .
Cu47 Cu18 Cu19 56.0(2) . .
Se32 Cu18 Cu39 121.1(2) . 2_655
Se24 Cu18 Cu39 112.0(3) . 2_655
Se21 Cu18 Cu39 55.8(2) . 2_655
Cu30 Cu18 Cu39 93.8(3) . 2_655
Cu58 Cu18 Cu39 64.9(2) . 2_655
Cu38 Cu18 Cu39 87.5(3) . 2_655
Cu60 Cu18 Cu39 58.1(2) . 2_655
Cu47 Cu18 Cu39 156.2(3) . 2_655
Cu19 Cu18 Cu39 146.4(3) . 2_655
Se32 Cu19 Se31 114.3(3) . .
Se32 Cu19 Cu34 171.9(4) . .
Se31 Cu19 Cu34 57.7(2) . .
Se32 Cu19 Se18 121.1(2) . .
Se31 Cu19 Se18 120.0(3) . .
Cu34 Cu19 Se18 66.1(3) . .
Se32 Cu19 Cu30 57.8(2) . .
Se31 Cu19 Cu30 171.3(3) . .
Cu34 Cu19 Cu30 130.4(4) . .
Se18 Cu19 Cu30 68.7(2) . .
Se32 Cu19 Cu47 62.0(2) . .
Se31 Cu19 Cu47 61.4(2) . .
Cu34 Cu19 Cu47 111.5(3) . .
Se18 Cu19 Cu47 171.2(3) . .
Cu30 Cu19 Cu47 110.0(3) . .
Se32 Cu19 Cu51 119.4(3) . .
Se31 Cu19 Cu51 113.7(2) . .
Cu34 Cu19 Cu51 67.3(3) . .
Se18 Cu19 Cu51 55.0(2) . .
Cu30 Cu19 Cu51 70.7(2) . .
Cu47 Cu19 Cu51 116.2(3) . .
Se32 Cu19 Cu24 116.3(3) . .
Se31 Cu19 Cu24 55.5(2) . .
Cu34 Cu19 Cu24 60.7(3) . .
Se18 Cu19 Cu24 112.1(2) . .
Cu30 Cu19 Cu24 123.1(3) . .
Cu47 Cu19 Cu24 60.7(2) . .
Cu51 Cu19 Cu24 67.3(2) . .
Se32 Cu19 Cu18 55.6(2) . .
Se31 Cu19 Cu18 114.6(3) . .
Cu34 Cu19 Cu18 126.6(3) . .
Se18 Cu19 Cu18 114.4(3) . .
Cu30 Cu19 Cu18 58.7(3) . .
Cu47 Cu19 Cu18 59.5(2) . .
Cu51 Cu19 Cu18 72.0(2) . .
Cu24 Cu19 Cu18 72.7(2) . .
Se4 Cu20 Se7 115.7(3) . .
Se4 Cu20 Se21 123.3(3) . .
Se7 Cu20 Se21 116.8(2) . .
Se4 Cu20 Cu55 57.4(2) . .
Se7 Cu20 Cu55 132.8(3) . .
Se21 Cu20 Cu55 98.7(2) . .
Se4 Cu20 Cu21 55.7(2) . .
Se7 Cu20 Cu21 151.7(3) . .
Se21 Cu20 Cu21 67.9(2) . .
Cu55 Cu20 Cu21 68.8(2) . .
Se4 Cu20 Cu10 150.5(3) . .
Se7 Cu20 Cu10 54.4(2) . .
Se21 Cu20 Cu10 63.1(2) . .
Cu55 Cu20 Cu10 151.6(3) . .
Cu21 Cu20 Cu10 117.7(4) . .
Se4 Cu20 Cu45 60.4(2) . .
Se7 Cu20 Cu45 56.7(2) . .
Se21 Cu20 Cu45 147.7(3) . .
Cu55 Cu20 Cu45 107.0(2) . .
Cu21 Cu20 Cu45 103.3(3) . .
Cu10 Cu20 Cu45 98.4(2) . .
Se4 Cu20 Cu60 135.3(3) . 2_655
Se7 Cu20 Cu60 55.0(2) . 2_655
Se21 Cu20 Cu60 93.0(2) . 2_655
Cu55 Cu20 Cu60 95.4(3) . 2_655
Cu21 Cu20 Cu60 152.0(3) . 2_655
Cu10 Cu20 Cu60 66.0(3) . 2_655
Cu45 Cu20 Cu60 103.5(3) . 2_655
Se4 Cu20 Cu33 54.5(2) . .
Se7 Cu20 Cu33 98.0(2) . .
Se21 Cu20 Cu33 98.0(3) . .
Cu55 Cu20 Cu33 107.3(2) . .
Cu21 Cu20 Cu33 54.3(2) . .
Cu10 Cu20 Cu33 97.2(3) . .
Cu45 Cu20 Cu33 56.1(2) . .
Cu60 Cu20 Cu33 152.8(2) 2_655 .
Se4 Cu20 Cu39 119.5(2) . .
Se7 Cu20 Cu39 111.6(3) . .
Se21 Cu20 Cu39 55.9(2) . .
Cu55 Cu20 Cu39 63.1(2) . .
Cu21 Cu20 Cu39 94.2(3) . .
Cu10 Cu20 Cu39 88.6(3) . .
Cu45 Cu20 Cu39 155.2(4) . .
Cu60 Cu20 Cu39 57.7(2) 2_655 .
Cu33 Cu20 Cu39 146.9(3) . .
Cu64 Cu21 Se4 123.3(6) . .
Cu64 Cu21 Se12 60.6(3) . .
Se4 Cu21 Se12 125.3(2) . .
Cu64 Cu21 Cu30 58.6(4) . .
Se4 Cu21 Cu30 174.6(2) . .
Se12 Cu21 Cu30 60.1(2) . .
Cu64 Cu21 Cu33 146.7(4) . .
Se4 Cu21 Cu33 59.7(2) . .
Se12 Cu21 Cu33 149.5(5) . .
Cu30 Cu21 Cu33 115.8(3) . .
Cu64 Cu21 Cu31 92.5(4) . .
Se4 Cu21 Cu31 62.1(2) . .
Se12 Cu21 Cu31 63.2(2) . .
Cu30 Cu21 Cu31 123.3(3) . .
Cu33 Cu21 Cu31 113.4(3) . .
Cu64 Cu21 Cu20 87.3(5) . .
Se4 Cu21 Cu20 57.9(2) . .
Se12 Cu21 Cu20 144.1(4) . .
Cu30 Cu21 Cu20 118.3(3) . .
Cu33 Cu21 Cu20 66.1(2) . .
Cu31 Cu21 Cu20 106.2(3) . .
Cu64 Cu21 Se18 121.6(4) . .
Se4 Cu21 Se18 112.5(3) . .
Se12 Cu21 Se18 100.9(3) . .
Cu30 Cu21 Se18 64.4(3) . .
Cu33 Cu21 Se18 56.6(2) . .
Cu31 Cu21 Se18 130.3(4) . .
Cu20 Cu21 Se18 110.1(2) . .
Cu64 Cu21 Se21 49.9(3) . .
Se4 Cu21 Se21 112.4(3) . .
Se12 Cu21 Se21 105.9(3) . .
Cu30 Cu21 Se21 64.4(2) . .
Cu33 Cu21 Se21 97.1(2) . .
Cu31 Cu21 Se21 133.8(4) . .
Cu20 Cu21 Se21 54.8(2) . .
Se18 Cu21 Se21 95.2(2) . .
Cu64 Cu21 Cu51 95.1(3) . .
Se4 Cu21 Cu51 108.3(2) . .
Se12 Cu21 Cu51 126.2(3) . .
Cu30 Cu21 Cu51 66.3(2) . .
Cu33 Cu21 Cu51 57.3(2) . .
Cu31 Cu21 Cu51 170.2(3) . .
Cu20 Cu21 Cu51 68.1(2) . .
Se18 Cu21 Cu51 49.2(2) . .
Se21 Cu21 Cu51 50.1(2) . .
Cu64 Cu21 Cu55 70.8(5) . .
Se4 Cu21 Cu55 52.8(2) . .
Se12 Cu21 Cu55 96.0(3) . .
Cu30 Cu21 Cu55 129.4(4) . .
Cu33 Cu21 Cu55 106.1(3) . .
Cu31 Cu21 Cu55 55.2(2) . .
Cu20 Cu21 Cu55 55.6(2) . .
Se18 Cu21 Cu55 162.5(2) . .
Se21 Cu21 Cu55 84.1(3) . .
Cu51 Cu21 Cu55 121.9(3) . .
Se10 Cu22 Se17 128.9(3) . .
Se10 Cu22 Se15 118.6(3) . .
Se17 Cu22 Se15 95.9(2) . .
Se10 Cu22 Se25 120.5(2) . .
Se17 Cu22 Se25 89.8(2) . .
Se15 Cu22 Se25 94.9(3) . .
Se10 Cu22 Cu65 123.3(4) . .
Se17 Cu22 Cu65 50.7(4) . .
Se15 Cu22 Cu65 53.0(4) . .
Se25 Cu22 Cu65 116.2(5) . .
Se10 Cu22 Cu62 54.5(2) . .
Se17 Cu22 Cu62 91.9(3) . .
Se15 Cu22 Cu62 172.1(3) . .
Se25 Cu22 Cu62 86.6(2) . .
Cu65 Cu22 Cu62 132.8(5) . .
Se10 Cu22 Cu56 53.1(2) . .
Se17 Cu22 Cu56 94.2(2) . .
Se15 Cu22 Cu56 89.7(2) . .
Se25 Cu22 Cu56 173.5(3) . .
Cu65 Cu22 Cu56 70.3(4) . .
Cu62 Cu22 Cu56 88.2(2) . .
Se10 Cu22 Cu63 115.5(3) . .
Se17 Cu22 Cu63 115.4(3) . .
Se15 Cu22 Cu63 52.9(2) . .
Se25 Cu22 Cu63 49.1(2) . .
Cu65 Cu22 Cu63 99.7(5) . .
Cu62 Cu22 Cu63 124.5(2) . .
Cu56 Cu22 Cu63 132.5(3) . .
Se10 Cu22 Cu27 172.5(4) . .
Se17 Cu22 Cu27 57.9(2) . .
Se15 Cu22 Cu27 54.8(2) . .
Se25 Cu22 Cu27 59.5(2) . .
Cu65 Cu22 Cu27 57.1(4) . .
Cu62 Cu22 Cu27 131.7(3) . .
Cu56 Cu22 Cu27 127.0(2) . .
Cu63 Cu22 Cu27 58.2(3) . .
Se10 Cu22 Cu14 74.0(2) . .
Se17 Cu22 Cu14 55.0(2) . .
Se15 Cu22 Cu14 126.5(2) . .
Se25 Cu22 Cu14 124.5(3) . .
Cu65 Cu22 Cu14 76.0(5) . .
Cu62 Cu22 Cu14 57.6(2) . .
Cu56 Cu22 Cu14 54.9(2) . .
Cu63 Cu22 Cu14 170.1(3) . .
Cu27 Cu22 Cu14 112.6(3) . .
Se10 Cu22 Cu59 50.2(2) . .
Se17 Cu22 Cu59 178.6(3) . .
Se15 Cu22 Cu59 85.5(2) . .
Se25 Cu22 Cu59 89.9(2) . .
Cu65 Cu22 Cu59 130.6(4) . .
Cu62 Cu22 Cu59 86.7(2) . .
Cu56 Cu22 Cu59 86.0(2) . .
Cu63 Cu22 Cu59 65.4(3) . .
Cu27 Cu22 Cu59 123.0(3) . .
Cu14 Cu22 Cu59 124.2(3) . .
Se30 Cu23 Se29 119.6(3) . .
Se30 Cu23 Cu69 175.2(3) . .
Se29 Cu23 Cu69 63.7(3) . .
Se30 Cu23 Cu8 59.1(2) . .
Se29 Cu23 Cu8 168.7(4) . .
Cu69 Cu23 Cu8 118.4(4) . .
Se30 Cu23 Se16 120.4(2) . .
Se29 Cu23 Se16 118.7(3) . .
Cu69 Cu23 Se16 55.6(3) . .
Cu8 Cu23 Se16 66.2(2) . .
Se30 Cu23 Cu16 112.5(3) . .
Se29 Cu23 Cu16 57.1(2) . .
Cu69 Cu23 Cu16 72.1(3) . .
Cu8 Cu23 Cu16 112.2(3) . .
Se16 Cu23 Cu16 108.0(3) . .
Se30 Cu23 Cu49 62.6(3) . .
Se29 Cu23 Cu49 63.1(3) . .
Cu69 Cu23 Cu49 121.9(3) . .
Cu8 Cu23 Cu49 109.6(3) . .
Se16 Cu23 Cu49 166.3(4) . .
Cu16 Cu23 Cu49 60.5(3) . .
Se30 Cu23 Cu50 115.1(3) . .
Se29 Cu23 Cu50 106.8(3) . .
Cu69 Cu23 Cu50 65.5(3) . .
Cu8 Cu23 Cu50 66.6(2) . .
Se16 Cu23 Cu50 55.8(2) . .
Cu16 Cu23 Cu50 59.4(2) . .
Cu49 Cu23 Cu50 110.5(3) . .
Se30 Cu23 Cu15 56.1(2) . .
Se29 Cu23 Cu15 111.0(3) . .
Cu69 Cu23 Cu15 126.9(4) . .
Cu8 Cu23 Cu15 58.4(2) . .
Se16 Cu23 Cu15 111.4(3) . .
Cu16 Cu23 Cu15 64.4(2) . .
Cu49 Cu23 Cu15 58.0(3) . .
Cu50 Cu23 Cu15 66.9(2) . .
Se31 Cu24 Se25 127.9(3) . .
Se31 Cu24 Se24 113.7(3) . .
Se25 Cu24 Se24 115.7(3) . .
Se31 Cu24 Cu54 57.8(2) . .
Se25 Cu24 Cu54 99.7(2) . .
Se24 Cu24 Cu54 129.7(3) . .
Se31 Cu24 Cu34 55.1(2) . .
Se25 Cu24 Cu34 73.6(3) . .
Se24 Cu24 Cu34 151.0(2) . .
Cu54 Cu24 Cu34 70.6(2) . .
Se31 Cu24 Cu38 149.5(2) . .
Se25 Cu24 Cu38 63.1(2) . .
Se24 Cu24 Cu38 54.4(2) . .
Cu54 Cu24 Cu38 152.6(2) . .
Cu34 Cu24 Cu38 119.4(3) . .
Se31 Cu24 Cu61 133.2(3) . .
Se25 Cu24 Cu61 89.9(2) . .
Se24 Cu24 Cu61 54.6(2) . .
Cu54 Cu24 Cu61 93.4(2) . .
Cu34 Cu24 Cu61 154.0(3) . .
Cu38 Cu24 Cu61 66.8(2) . .
Se31 Cu24 Cu47 59.3(2) . .
Se25 Cu24 Cu47 151.2(3) . .
Se24 Cu24 Cu47 56.1(2) . .
Cu54 Cu24 Cu47 105.5(3) . .
Cu34 Cu24 Cu47 101.7(3) . .
Cu38 Cu24 Cu47 97.5(3) . .
Cu61 Cu24 Cu47 102.2(3) . .
Se31 Cu24 Cu19 55.3(2) . .
Se25 Cu24 Cu19 102.8(3) . .
Se24 Cu24 Cu19 97.0(2) . .
Cu54 Cu24 Cu19 109.1(3) . .
Cu34 Cu24 Cu19 54.1(2) . .
Cu38 Cu24 Cu19 96.0(3) . .
Cu61 Cu24 Cu19 151.5(3) . .
Cu47 Cu24 Cu19 55.8(2) . .
Se3 Cu25 Cu68 174.3(3) . .
Se3 Cu25 Se11 119.7(3) . .
Cu68 Cu25 Se11 61.3(3) . .
Se3 Cu25 Se26 120.6(3) . .
Cu68 Cu25 Se26 57.3(3) . .
Se11 Cu25 Se26 118.1(3) . .
Se3 Cu25 Cu7 57.6(2) . .
Cu68 Cu25 Cu7 123.0(4) . .
Se11 Cu25 Cu7 165.4(2) . .
Se26 Cu25 Cu7 69.7(3) . .
Se3 Cu25 Cu44 67.2(2) . .
Cu68 Cu25 Cu44 116.0(3) . .
Se11 Cu25 Cu44 58.4(2) . .
Se26 Cu25 Cu44 166.8(3) . .
Cu7 Cu25 Cu44 111.0(3) . .
Se3 Cu25 Cu1 113.1(2) . .
Cu68 Cu25 Cu1 72.3(3) . .
Se11 Cu25 Cu1 56.5(2) . .
Se26 Cu25 Cu1 108.7(3) . .
Cu7 Cu25 Cu1 110.1(2) . .
Cu44 Cu25 Cu1 58.3(2) . .
Se3 Cu25 Cu50 116.2(3) . .
Cu68 Cu25 Cu50 67.7(3) . .
Se11 Cu25 Cu50 106.1(3) . .
Se26 Cu25 Cu50 56.7(2) . .
Cu7 Cu25 Cu50 66.8(2) . .
Cu44 Cu25 Cu50 110.8(2) . .
Cu1 Cu25 Cu50 59.4(2) . .
Se3 Cu25 Cu36 52.6(2) . .
Cu68 Cu25 Cu36 133.1(3) . .
Se11 Cu25 Cu36 107.5(2) . .
Se26 Cu25 Cu36 118.8(3) . .
Cu7 Cu25 Cu36 58.8(2) . .
Cu44 Cu25 Cu36 55.7(2) . .
Cu1 Cu25 Cu36 65.5(2) . .
Cu50 Cu25 Cu36 73.6(2) . .
Se9 Cu26 Se7 114.2(3) . .
Se9 Cu26 Se25 127.2(3) . .
Se7 Cu26 Se25 115.0(3) . .
Se9 Cu26 Cu59 56.9(2) . .
Se7 Cu26 Cu59 131.7(3) . .
Se25 Cu26 Cu59 100.5(2) . .
Se9 Cu26 Cu10 149.2(2) . .
Se7 Cu26 Cu10 53.6(2) . .
Se25 Cu26 Cu10 62.6(2) . .
Cu59 Cu26 Cu10 153.7(2) . .
Se9 Cu26 Cu62 135.0(3) . .
Se7 Cu26 Cu62 54.9(2) . .
Se25 Cu26 Cu62 89.7(2) . .
Cu59 Cu26 Cu62 95.9(2) . .
Cu10 Cu26 Cu62 65.7(2) . .
Se9 Cu26 Cu29 54.7(2) . .
Se7 Cu26 Cu29 149.9(2) . .
Se25 Cu26 Cu29 73.1(3) . .
Cu59 Cu26 Cu29 69.6(2) . .
Cu10 Cu26 Cu29 119.0(3) . .
Cu62 Cu26 Cu29 154.3(3) . .
Se9 Cu26 Cu45 59.7(2) . .
Se7 Cu26 Cu45 55.9(2) . .
Se25 Cu26 Cu45 149.9(3) . .
Cu59 Cu26 Cu45 105.3(3) . .
Cu10 Cu26 Cu45 97.2(3) . .
Cu62 Cu26 Cu45 102.5(3) . .
Cu29 Cu26 Cu45 101.8(2) . .
Se9 Cu26 Cu33 54.2(2) . .
Se7 Cu26 Cu33 96.8(2) . .
Se25 Cu26 Cu33 102.0(3) . .
Cu59 Cu26 Cu33 107.1(2) . .
Cu10 Cu26 Cu33 96.6(2) . .
Cu62 Cu26 Cu33 151.6(3) . .
Cu29 Cu26 Cu33 53.4(2) . .
Cu45 Cu26 Cu33 55.8(2) . .
Se9 Cu26 Cu51 101.2(2) . .
Se7 Cu26 Cu51 101.9(2) . .
Se25 Cu26 Cu51 50.8(2) . .
Cu59 Cu26 Cu51 126.2(3) . .
Cu10 Cu26 Cu51 60.5(2) . .
Cu62 Cu26 Cu51 123.4(3) . .
Cu29 Cu26 Cu51 59.3(2) . .
Cu45 Cu26 Cu51 100.5(2) . .
Cu33 Cu26 Cu51 53.9(2) . .
Se20 Cu27 Se15 128.5(4) . .
Se20 Cu27 Se17 122.3(3) . .
Se15 Cu27 Se17 95.7(3) . .
Se20 Cu27 Cu65 124.7(4) . .
Se15 Cu27 Cu65 54.6(4) . .
Se17 Cu27 Cu65 50.4(4) . .
Se20 Cu27 Se25 119.1(2) . .
Se15 Cu27 Se25 94.8(2) . .
Se17 Cu27 Se25 85.8(3) . .
Cu65 Cu27 Se25 114.8(5) . .
Se20 Cu27 Cu63 120.8(4) . .
Se15 Cu27 Cu63 54.6(2) . .
Se17 Cu27 Cu63 114.6(4) . .
Cu65 Cu27 Cu63 102.8(5) . .
Se25 Cu27 Cu63 49.0(2) . .
Se20 Cu27 Cu57 53.6(2) . .
Se15 Cu27 Cu57 93.5(2) . .
Se17 Cu27 Cu57 94.9(2) . .
Cu65 Cu27 Cu57 71.6(4) . .
Se25 Cu27 Cu57 171.5(3) . .
Cu63 Cu27 Cu57 136.8(4) . .
Se20 Cu27 Cu54 53.4(2) . .
Se15 Cu27 Cu54 92.4(3) . .
Se17 Cu27 Cu54 171.2(3) . .
Cu65 Cu27 Cu54 138.2(5) . .
Se25 Cu27 Cu54 90.3(2) . .
Cu63 Cu27 Cu54 68.0(3) . .
Cu57 Cu27 Cu54 87.7(3) . .
Se20 Cu27 Cu22 173.5(3) . .
Se15 Cu27 Cu22 57.8(2) . .
Se17 Cu27 Cu22 54.7(2) . .
Cu65 Cu27 Cu22 58.8(4) . .
Se25 Cu27 Cu22 56.3(2) . .
Cu63 Cu27 Cu22 60.6(3) . .
Cu57 Cu27 Cu22 130.5(2) . .
Cu54 Cu27 Cu22 128.6(3) . .
Se20 Cu27 Cu61 52.5(2) . .
Se15 Cu27 Cu61 176.4(2) . .
Se17 Cu27 Cu61 85.9(3) . .
Cu65 Cu27 Cu61 128.5(5) . .
Se25 Cu27 Cu61 82.0(2) . .
Cu63 Cu27 Cu61 121.7(2) . .
Cu57 Cu27 Cu61 89.6(2) . .
Cu54 Cu27 Cu61 85.8(2) . .
Cu22 Cu27 Cu61 121.1(3) . .
Se20 Cu27 Cu12 67.1(2) . .
Se15 Cu27 Cu12 129.5(2) . .
Se17 Cu27 Cu12 55.7(2) . .
Cu65 Cu27 Cu12 76.8(4) . .
Se25 Cu27 Cu12 119.8(3) . .
Cu63 Cu27 Cu12 167.8(4) . .
Cu57 Cu27 Cu12 55.0(2) . .
Cu54 Cu27 Cu12 120.4(3) . .
Cu22 Cu27 Cu12 110.4(3) . .
Cu61 Cu27 Cu12 54.0(2) . .
Se20 Cu27 Cu15 72.0(3) . .
Se15 Cu27 Cu15 56.6(2) . .
Se17 Cu27 Cu15 131.1(2) . .
Cu65 Cu27 Cu15 82.2(5) . .
Se25 Cu27 Cu15 131.1(3) . .
Cu63 Cu27 Cu15 83.3(3) . .
Cu57 Cu27 Cu15 53.6(2) . .
Cu54 Cu27 Cu15 56.7(2) . .
Cu22 Cu27 Cu15 114.4(3) . .
Cu61 Cu27 Cu15 124.4(3) . .
Cu12 Cu27 Cu15 108.5(2) . .
Se13 Cu28 Se8 124.4(3) . .
Se13 Cu28 Cu13 60.9(2) . .
Se8 Cu28 Cu13 153.9(4) . .
Se13 Cu28 Cu42 167.7(4) . .
Se8 Cu28 Cu42 58.3(2) . .
Cu13 Cu28 Cu42 123.0(4) . .
Se13 Cu28 Cu65 120.3(5) . .
Se8 Cu28 Cu65 59.4(4) . .
Cu13 Cu28 Cu65 144.2(4) . .
Cu42 Cu28 Cu65 48.9(5) . .
Se13 Cu28 Cu11 62.4(2) . .
Se8 Cu28 Cu11 61.9(2) . .
Cu13 Cu28 Cu11 115.6(3) . .
Cu42 Cu28 Cu11 119.1(4) . .
Cu65 Cu28 Cu11 90.9(5) . .
Se13 Cu28 Cu14 58.0(2) . .
Se8 Cu28 Cu14 140.0(4) . .
Cu13 Cu28 Cu14 66.0(2) . .
Cu42 Cu28 Cu14 111.5(3) . .
Cu65 Cu28 Cu14 84.4(4) . .
Cu11 Cu28 Cu14 105.9(3) . .
Se13 Cu28 Se27 113.9(3) . .
Se8 Cu28 Se27 104.0(3) . .
Cu13 Cu28 Se27 56.8(2) . .
Cu42 Cu28 Se27 74.7(3) . .
Cu65 Cu28 Se27 122.4(5) . .
Cu11 Cu28 Se27 132.4(3) . .
Cu14 Cu28 Se27 110.1(3) . .
Se13 Cu28 Cu52 109.0(2) . .
Se8 Cu28 Cu52 126.6(3) . .
Cu13 Cu28 Cu52 58.2(2) . .
Cu42 Cu28 Cu52 68.9(2) . .
Cu65 Cu28 Cu52 92.3(4) . .
Cu11 Cu28 Cu52 171.2(3) . .
Cu14 Cu28 Cu52 66.3(2) . .
Se27 Cu28 Cu52 51.4(2) . .
Se9 Cu29 Cu34 174.2(4) . .
Se9 Cu29 Se2 126.6(3) . .
Cu34 Cu29 Se2 58.9(3) . .
Se9 Cu29 Cu33 59.9(2) . .
Cu34 Cu29 Cu33 116.0(3) . .
Se2 Cu29 Cu33 155.8(4) . .
Se9 Cu29 Cu63 119.7(4) . .
Cu34 Cu29 Cu63 60.4(4) . .
Se2 Cu29 Cu63 59.7(3) . .
Cu33 Cu29 Cu63 141.7(4) . .
Se9 Cu29 Cu4 64.7(2) . .
Cu34 Cu29 Cu4 120.8(4) . .
Se2 Cu29 Cu4 62.0(2) . .
Cu33 Cu29 Cu4 117.1(3) . .
Cu63 Cu29 Cu4 91.0(3) . .
Se9 Cu29 Cu26 57.5(3) . .
Cu34 Cu29 Cu26 117.6(4) . .
Se2 Cu29 Cu26 138.4(3) . .
Cu33 Cu29 Cu26 65.9(3) . .
Cu63 Cu29 Cu26 82.1(4) . .
Cu4 Cu29 Cu26 106.4(3) . .
Se9 Cu29 Se18 114.4(3) . .
Cu34 Cu29 Se18 63.4(3) . .
Se2 Cu29 Se18 104.1(3) . .
Cu33 Cu29 Se18 57.7(2) . .
Cu63 Cu29 Se18 121.0(4) . .
Cu4 Cu29 Se18 133.9(4) . .
Cu26 Cu29 Se18 109.9(3) . .
Se9 Cu29 Cu51 108.8(3) . .
Cu34 Cu29 Cu51 65.5(3) . .
Se2 Cu29 Cu51 124.2(3) . .
Cu33 Cu29 Cu51 59.4(2) . .
Cu63 Cu29 Cu51 89.3(3) . .
Cu4 Cu29 Cu51 172.6(4) . .
Cu26 Cu29 Cu51 66.2(3) . .
Se18 Cu29 Cu51 51.1(2) . .
Cu64 Cu30 Se32 127.6(5) . .
Cu64 Cu30 Se12 60.1(3) . .
Se32 Cu30 Se12 126.4(3) . .
Cu64 Cu30 Cu21 58.2(5) . .
Se32 Cu30 Cu21 173.0(4) . .
Se12 Cu30 Cu21 59.0(2) . .
Cu64 Cu30 Cu19 147.1(4) . .
Se32 Cu30 Cu19 59.2(2) . .
Se12 Cu30 Cu19 147.7(4) . .
Cu21 Cu30 Cu19 113.8(3) . .
Cu64 Cu30 Cu6 95.0(4) . .
Se32 Cu30 Cu6 63.0(2) . .
Se12 Cu30 Cu6 63.5(2) . .
Cu21 Cu30 Cu6 122.4(3) . .
Cu19 Cu30 Cu6 113.1(3) . .
Cu64 Cu30 Cu18 89.3(4) . .
Se32 Cu30 Cu18 58.9(2) . .
Se12 Cu30 Cu18 145.5(4) . .
Cu21 Cu30 Cu18 120.0(3) . .
Cu19 Cu30 Cu18 66.7(2) . .
Cu6 Cu30 Cu18 108.0(3) . .
Cu64 Cu30 Se18 119.9(5) . .
Se32 Cu30 Se18 110.4(3) . .
Se12 Cu30 Se18 99.3(3) . .
Cu21 Cu30 Se18 63.0(3) . .
Cu19 Cu30 Se18 55.5(2) . .
Cu6 Cu30 Se18 127.3(3) . .
Cu18 Cu30 Se18 110.4(2) . .
Cu64 Cu30 Se21 50.1(3) . .
Se32 Cu30 Se21 114.6(3) . .
Se12 Cu30 Se21 105.8(3) . .
Cu21 Cu30 Se21 65.2(3) . .
Cu19 Cu30 Se21 97.0(2) . .
Cu6 Cu30 Se21 136.8(4) . .
Cu18 Cu30 Se21 55.8(2) . .
Se18 Cu30 Se21 94.9(2) . .
Cu64 Cu30 Cu58 74.0(5) . .
Se32 Cu30 Cu58 54.0(2) . .
Se12 Cu30 Cu58 96.9(3) . .
Cu21 Cu30 Cu58 132.2(4) . .
Cu19 Cu30 Cu58 107.1(3) . .
Cu6 Cu30 Cu58 56.0(2) . .
Cu18 Cu30 Cu58 56.7(2) . .
Se18 Cu30 Cu58 162.7(3) . .
Se21 Cu30 Cu58 86.7(3) . .
Cu64 Cu30 Cu51 93.9(4) . .
Se32 Cu30 Cu51 109.5(2) . .
Se12 Cu30 Cu51 123.5(3) . .
Cu21 Cu30 Cu51 64.7(2) . .
Cu19 Cu30 Cu51 57.7(2) . .
Cu6 Cu30 Cu51 170.8(4) . .
Cu18 Cu30 Cu51 69.9(2) . .
Se18 Cu30 Cu51 48.5(2) . .
Se21 Cu30 Cu51 49.9(2) . .
Cu58 Cu30 Cu51 124.9(3) . .
P5 Cu31 Cu40 129.8(4) . .
P5 Cu31 Se4 108.8(4) . .
Cu40 Cu31 Se4 121.3(3) . .
P5 Cu31 Se19 110.5(4) . .
Cu40 Cu31 Se19 55.8(3) . .
Se4 Cu31 Se19 104.9(3) . .
P5 Cu31 Cu21 126.2(5) . .
Cu40 Cu31 Cu21 87.6(3) . .
Se4 Cu31 Cu21 55.5(2) . .
Se19 Cu31 Cu21 123.1(3) . .
P5 Cu31 Cu55 149.6(5) . .
Cu40 Cu31 Cu55 69.5(3) . .
Se4 Cu31 Cu55 56.7(2) . .
Se19 Cu31 Cu55 57.0(2) . .
Cu21 Cu31 Cu55 70.7(3) . .
P5 Cu31 Se12 108.8(5) . .
Cu40 Cu31 Se12 56.7(3) . .
Se4 Cu31 Se12 111.2(2) . .
Se19 Cu31 Se12 112.4(3) . .
Cu21 Cu31 Se12 55.8(2) . .
Cu55 Cu31 Se12 101.5(2) . .
Se6 Cu32 Cu43 64.4(4) 2_655 2_655
Se6 Cu32 Se5 123.7(3) 2_655 .
Cu43 Cu32 Se5 59.6(4) 2_655 .
Se6 Cu32 Cu32 167.7(6) 2_655 2_655
Cu43 Cu32 Cu32 118.3(4) 2_655 2_655
Se5 Cu32 Cu32 59.2(2) . 2_655
Se6 Cu32 Se17 119.4(3) 2_655 .
Cu43 Cu32 Se17 134.2(5) 2_655 .
Se5 Cu32 Se17 103.2(3) . .
Cu32 Cu32 Se17 68.2(3) 2_655 .
Se6 Cu32 Cu12 60.2(2) 2_655 .
Cu43 Cu32 Cu12 109.8(5) 2_655 .
Se5 Cu32 Cu12 146.4(4) . .
Cu32 Cu32 Cu12 125.1(4) 2_655 .
Se17 Cu32 Cu12 59.5(2) . .
Se6 Cu32 Cu14 58.5(2) 2_655 2_655
Cu43 Cu32 Cu14 107.2(5) 2_655 2_655
Se5 Cu32 Cu14 136.0(4) . 2_655
Cu32 Cu32 Cu14 110.5(4) 2_655 2_655
Se17 Cu32 Cu14 111.9(2) . 2_655
Cu12 Cu32 Cu14 76.7(2) . 2_655
Se6 Cu32 Cu61 54.7(2) 2_655 .
Cu43 Cu32 Cu61 56.5(4) 2_655 .
Se5 Cu32 Cu61 96.0(2) . .
Cu32 Cu32 Cu61 137.4(5) 2_655 .
Se17 Cu32 Cu61 87.4(3) . .
Cu12 Cu32 Cu61 57.4(2) . .
Cu14 Cu32 Cu61 110.9(3) 2_655 .
Se6 Cu32 Se17 110.8(3) 2_655 2_655
Cu43 Cu32 Se17 123.5(5) 2_655 2_655
Se5 Cu32 Se17 95.8(3) . 2_655
Cu32 Cu32 Se17 57.3(3) 2_655 2_655
Se17 Cu32 Se17 98.8(3) . 2_655
Cu12 Cu32 Se17 114.3(2) . 2_655
Cu14 Cu32 Se17 54.1(2) 2_655 2_655
Cu61 Cu32 Se17 165.1(3) . 2_655
Se6 Cu32 Cu52 111.7(2) 2_655 .
Cu43 Cu32 Cu52 172.4(5) 2_655 .
Se5 Cu32 Cu52 123.3(3) . .
Cu32 Cu32 Cu52 64.07(13) 2_655 .
Se17 Cu32 Cu52 53.19(15) . .
Cu12 Cu32 Cu52 71.8(2) . .
Cu14 Cu32 Cu52 65.6(2) 2_655 .
Cu61 Cu32 Cu52 127.4(3) . .
Se17 Cu32 Cu52 50.77(13) 2_655 .
Se9 Cu33 Se4 114.9(3) . .
Se9 Cu33 Cu29 57.9(2) . .
Se4 Cu33 Cu29 172.7(3) . .
Se9 Cu33 Cu21 172.3(4) . .
Se4 Cu33 Cu21 58.0(2) . .
Cu29 Cu33 Cu21 129.2(3) . .
Se9 Cu33 Se18 120.2(3) . .
Se4 Cu33 Se18 121.0(2) . .
Cu29 Cu33 Se18 65.9(3) . .
Cu21 Cu33 Se18 67.5(2) . .
Se9 Cu33 Cu45 61.8(2) . .
Se4 Cu33 Cu45 62.0(2) . .
Cu29 Cu33 Cu45 111.5(3) . .
Cu21 Cu33 Cu45 110.7(3) . .
Se18 Cu33 Cu45 169.9(3) . .
Se9 Cu33 Cu51 113.5(2) . .
Se4 Cu33 Cu51 117.9(3) . .
Cu29 Cu33 Cu51 67.2(2) . .
Cu21 Cu33 Cu51 70.4(2) . .
Se18 Cu33 Cu51 55.3(2) . .
Cu45 Cu33 Cu51 114.6(3) . .
Se9 Cu33 Cu20 114.7(3) . .
Se4 Cu33 Cu20 55.2(2) . .
Cu29 Cu33 Cu20 125.6(3) . .
Cu21 Cu33 Cu20 59.6(3) . .
Se18 Cu33 Cu20 113.4(3) . .
Cu45 Cu33 Cu20 59.3(2) . .
Cu51 Cu33 Cu20 70.5(2) . .
Se9 Cu33 Cu26 55.2(2) . .
Se4 Cu33 Cu26 115.4(3) . .
Cu29 Cu33 Cu26 60.7(3) . .
Cu21 Cu33 Cu26 123.6(3) . .
Se18 Cu33 Cu26 112.2(2) . .
Cu45 Cu33 Cu26 59.9(2) . .
Cu51 Cu33 Cu26 67.1(2) . .
Cu20 Cu33 Cu26 72.3(2) . .
Se31 Cu34 Se2 125.3(4) . .
Se31 Cu34 Cu29 173.7(4) . .
Se2 Cu34 Cu29 60.8(3) . .
Se31 Cu34 Cu19 60.5(2) . .
Se2 Cu34 Cu19 155.7(5) . .
Cu29 Cu34 Cu19 114.9(3) . .
Se31 Cu34 Cu63 119.0(4) . .
Se2 Cu34 Cu63 60.7(3) . .
Cu29 Cu34 Cu63 61.4(4) . .
Cu19 Cu34 Cu63 141.1(5) . .
Se31 Cu34 Cu9 61.8(3) . .
Se2 Cu34 Cu9 63.6(3) . .
Cu29 Cu34 Cu9 124.3(3) . .
Cu19 Cu34 Cu9 115.8(4) . .
Cu63 Cu34 Cu9 91.0(3) . .
Se31 Cu34 Cu24 57.8(3) . .
Se2 Cu34 Cu24 139.0(4) . .
Cu29 Cu34 Cu24 117.0(4) . .
Cu19 Cu34 Cu24 65.3(2) . .
Cu63 Cu34 Cu24 81.9(4) . .
Cu9 Cu34 Cu24 103.9(3) . .
Se31 Cu34 Se18 114.1(3) . .
Se2 Cu34 Se18 105.2(3) . .
Cu29 Cu34 Se18 63.2(3) . .
Cu19 Cu34 Se18 56.9(2) . .
Cu63 Cu34 Se18 121.8(4) . .
Cu9 Cu34 Se18 136.0(4) . .
Cu24 Cu34 Se18 108.7(3) . .
Se31 Cu34 Cu51 109.8(3) . .
Se2 Cu34 Cu51 124.5(3) . .
Cu29 Cu34 Cu51 64.0(3) . .
Cu19 Cu34 Cu51 59.7(2) . .
Cu63 Cu34 Cu51 89.0(4) . .
Cu9 Cu34 Cu51 170.1(4) . .
Cu24 Cu34 Cu51 66.3(3) . .
Se18 Cu34 Cu51 50.7(2) . .
Se34 Cu35 Se28 128.2(3) . .
Se34 Cu35 Se33 112.4(4) . .
Se28 Cu35 Se33 117.5(3) . .
Se34 Cu35 Cu41 161.2(4) . .
Se28 Cu35 Cu41 68.5(3) . .
Se33 Cu35 Cu41 55.4(2) . .
Se34 Cu35 Cu37 57.1(2) . 2_655
Se28 Cu35 Cu37 114.4(4) . 2_655
Se33 Cu35 Cu37 109.5(3) . 2_655
Cu41 Cu35 Cu37 110.6(3) . 2_655
Se34 Cu35 Cu73 60.9(4) . .
Se28 Cu35 Cu73 70.1(4) . .
Se33 Cu35 Cu73 146.5(4) . .
Cu41 Cu35 Cu73 137.7(5) . .
Cu37 Cu35 Cu73 94.1(4) 2_655 .
Se34 Cu35 Cu53 114.7(3) . .
Se28 Cu35 Cu53 61.1(2) . .
Se33 Cu35 Cu53 108.4(2) . .
Cu41 Cu35 Cu53 63.0(3) . .
Cu37 Cu35 Cu53 62.4(2) 2_655 .
Cu73 Cu35 Cu53 103.5(4) . .
Se34 Cu35 Cu48 59.1(3) . 2_655
Se28 Cu35 Cu48 170.0(3) . 2_655
Se33 Cu35 Cu48 58.2(3) . 2_655
Cu41 Cu35 Cu48 103.2(3) . 2_655
Cu37 Cu35 Cu48 62.3(3) 2_655 2_655
Cu73 Cu35 Cu48 118.9(4) . 2_655
Cu53 Cu35 Cu48 110.6(3) . 2_655
Se34 Cu35 Cu71 81.7(3) . .
Se28 Cu35 Cu71 55.8(2) . .
Se33 Cu35 Cu71 158.4(3) . .
Cu41 Cu35 Cu71 106.3(3) . .
Cu37 Cu35 Cu71 63.5(2) 2_655 .
Cu73 Cu35 Cu71 54.3(3) . .
Cu53 Cu35 Cu71 50.0(2) . .
Cu48 Cu35 Cu71 124.4(3) 2_655 .
Se34 Cu35 Cu5 105.1(3) . 2_655
Se28 Cu35 Cu5 115.6(3) . 2_655
Se33 Cu35 Cu5 51.9(3) . 2_655
Cu41 Cu35 Cu5 56.3(3) . 2_655
Cu37 Cu35 Cu5 64.3(2) 2_655 2_655
Cu73 Cu35 Cu5 158.3(4) . 2_655
Cu53 Cu35 Cu5 65.8(3) . 2_655
Cu48 Cu35 Cu5 54.4(3) 2_655 2_655
Cu71 Cu35 Cu5 110.0(3) . 2_655
Se3 Cu36 Se1 129.4(3) . .
Se3 Cu36 Cu59 146.7(4) . .
Se1 Cu36 Cu59 58.7(2) . .
Se3 Cu36 Cu44 67.3(2) . .
Se1 Cu36 Cu44 62.8(2) . .
Cu59 Cu36 Cu44 114.8(3) . .
Se3 Cu36 Cu56 57.5(2) . .
Se1 Cu36 Cu56 148.8(3) . .
Cu59 Cu36 Cu56 99.0(3) . .
Cu44 Cu36 Cu56 118.4(3) . .
Se3 Cu36 Cu7 55.4(2) . .
Se1 Cu36 Cu7 149.4(4) . .
Cu59 Cu36 Cu7 138.2(3) . .
Cu44 Cu36 Cu7 106.9(2) . .
Cu56 Cu36 Cu7 61.8(2) . .
Se3 Cu36 Cu2 147.7(3) . .
Se1 Cu36 Cu2 54.4(2) . .
Cu59 Cu36 Cu2 65.5(2) . .
Cu44 Cu36 Cu2 101.1(3) . .
Cu56 Cu36 Cu2 140.3(3) . .
Cu7 Cu36 Cu2 104.4(3) . .
Se3 Cu36 Cu25 52.2(2) . .
Se1 Cu36 Cu25 102.5(3) . .
Cu59 Cu36 Cu25 158.7(3) . .
Cu44 Cu36 Cu25 56.2(2) . .
Cu56 Cu36 Cu25 102.2(2) . .
Cu7 Cu36 Cu25 53.9(2) . .
Cu2 Cu36 Cu25 95.9(3) . .
Se3 Cu36 Cu1 101.1(2) . .
Se1 Cu36 Cu1 53.9(2) . .
Cu59 Cu36 Cu1 105.8(2) . .
Cu44 Cu36 Cu1 53.6(2) . .
Cu56 Cu36 Cu1 154.9(2) . .
Cu7 Cu36 Cu1 96.2(3) . .
Cu2 Cu36 Cu1 52.5(2) . .
Cu25 Cu36 Cu1 52.9(2) . .
Se34 Cu37 Se28 128.1(3) 2_655 .
Se34 Cu37 Se19 113.8(4) 2_655 .
Se28 Cu37 Se19 116.8(3) . .
Se34 Cu37 Cu35 57.2(2) 2_655 2_655
Se28 Cu37 Cu35 113.2(3) . 2_655
Se19 Cu37 Cu35 109.3(3) . 2_655
Se34 Cu37 Cu40 163.4(4) 2_655 .
Se28 Cu37 Cu40 66.0(3) . .
Se19 Cu37 Cu40 55.9(2) . .
Cu35 Cu37 Cu40 111.4(3) 2_655 .
Se34 Cu37 Cu72 61.4(5) 2_655 .
Se28 Cu37 Cu72 69.7(5) . .
Se19 Cu37 Cu72 148.3(3) . .
Cu35 Cu37 Cu72 94.2(4) 2_655 .
Cu40 Cu37 Cu72 134.7(6) . .
Se34 Cu37 Cu48 58.9(3) 2_655 .
Se28 Cu37 Cu48 168.8(3) . .
Se19 Cu37 Cu48 59.6(3) . .
Cu35 Cu37 Cu48 61.6(3) 2_655 .
Cu40 Cu37 Cu48 105.8(3) . .
Cu72 Cu37 Cu48 119.3(5) . .
Se34 Cu37 Cu53 113.9(3) 2_655 .
Se28 Cu37 Cu53 60.6(2) . .
Se19 Cu37 Cu53 107.0(2) . .
Cu35 Cu37 Cu53 61.4(2) 2_655 .
Cu40 Cu37 Cu53 62.9(2) . .
Cu72 Cu37 Cu53 102.9(4) . .
Cu48 Cu37 Cu53 109.3(3) . .
Se34 Cu37 Cu71 81.4(2) 2_655 .
Se28 Cu37 Cu71 55.4(2) . .
Se19 Cu37 Cu71 156.6(3) . .
Cu35 Cu37 Cu71 62.8(2) 2_655 .
Cu40 Cu37 Cu71 104.7(3) . .
Cu72 Cu37 Cu71 54.1(3) . .
Cu48 Cu37 Cu71 123.0(3) . .
Cu53 Cu37 Cu71 49.6(2) . .
Se34 Cu37 Cu5 105.1(4) 2_655 .
Se28 Cu37 Cu5 114.9(3) . .
Se19 Cu37 Cu5 50.9(2) . .
Cu35 Cu37 Cu5 64.2(2) 2_655 .
Cu40 Cu37 Cu5 58.4(3) . .
Cu72 Cu37 Cu5 158.2(4) . .
Cu48 Cu37 Cu5 54.2(3) . .
Cu53 Cu37 Cu5 65.5(3) . .
Cu71 Cu37 Cu5 109.4(3) . .
Cu43 Cu38 Se24 65.6(4) 2_655 .
Cu43 Cu38 Se5 60.2(4) 2_655 .
Se24 Cu38 Se5 125.8(4) . .
Cu43 Cu38 Cu10 118.4(5) 2_655 .
Se24 Cu38 Cu10 175.1(5) . .
Se5 Cu38 Cu10 58.2(2) . .
Cu43 Cu38 Cu18 110.0(4) 2_655 .
Se24 Cu38 Cu18 59.7(2) . .
Se5 Cu38 Cu18 143.4(4) . .
Cu10 Cu38 Cu18 119.5(3) . .
Cu43 Cu38 Se21 131.9(5) 2_655 .
Se24 Cu38 Se21 117.3(3) . .
Se5 Cu38 Se21 100.2(3) . .
Cu10 Cu38 Se21 62.8(2) . .
Cu18 Cu38 Se21 58.2(2) . .
Cu43 Cu38 Cu24 109.2(5) 2_655 .
Se24 Cu38 Cu24 59.7(3) . .
Se5 Cu38 Cu24 139.1(3) . .
Cu10 Cu38 Cu24 115.4(4) . .
Cu18 Cu38 Cu24 77.1(3) . .
Se21 Cu38 Cu24 112.0(3) . .
Cu43 Cu38 Se25 124.8(4) 2_655 .
Se24 Cu38 Se25 113.8(4) . .
Se5 Cu38 Se25 95.9(2) . .
Cu10 Cu38 Se25 61.8(3) . .
Cu18 Cu38 Se25 115.3(3) . .
Se21 Cu38 Se25 99.0(3) . .
Cu24 Cu38 Se25 55.7(2) . .
Cu43 Cu38 Cu51 175.0(5) 2_655 .
Se24 Cu38 Cu51 112.2(3) . .
Se5 Cu38 Cu51 121.7(3) . .
Cu10 Cu38 Cu51 63.6(3) . .
Cu18 Cu38 Cu51 71.5(2) . .
Se21 Cu38 Cu51 53.1(2) . .
Cu24 Cu38 Cu51 66.2(3) . .
Se25 Cu38 Cu51 51.3(2) . .
Cu43 Cu38 Cu60 56.0(3) 2_655 .
Se24 Cu38 Cu60 53.3(2) . .
Se5 Cu38 Cu60 95.2(3) . .
Cu10 Cu38 Cu60 131.0(4) . .
Cu18 Cu38 Cu60 57.3(2) . .
Se21 Cu38 Cu60 86.3(2) . .
Cu24 Cu38 Cu60 111.0(3) . .
Se25 Cu38 Cu60 166.7(4) . .
Cu51 Cu38 Cu60 126.9(2) . .
Cu43 Cu38 Cu61 54.8(4) 2_655 .
Se24 Cu38 Cu61 52.0(2) . .
Se5 Cu38 Cu61 93.1(2) . .
Cu10 Cu38 Cu61 127.0(3) . .
Cu18 Cu38 Cu61 109.7(3) . .
Se21 Cu38 Cu61 166.7(3) . .
Cu24 Cu38 Cu61 56.8(2) . .
Se25 Cu38 Cu61 80.8(2) . .
Cu51 Cu38 Cu61 120.1(3) . .
Cu60 Cu38 Cu61 91.3(3) . .
Se36 Cu39 Se21 124.3(4) 2_655 2_655
Se36 Cu39 Se21 126.0(3) 2_655 .
Se21 Cu39 Se21 93.7(3) 2_655 .
Se36 Cu39 Se37 118.4(2) 2_655 .
Se21 Cu39 Se37 93.0(2) 2_655 .
Se21 Cu39 Se37 92.9(3) . .
Se36 Cu39 Cu60 55.1(2) 2_655 2_655
Se21 Cu39 Cu60 91.5(2) 2_655 2_655
Se21 Cu39 Cu60 91.5(2) . 2_655
Se37 Cu39 Cu60 173.5(3) . 2_655
Se36 Cu39 Cu39 175.7(2) 2_655 2_655
Se21 Cu39 Cu39 56.9(3) 2_655 2_655
Se21 Cu39 Cu39 56.8(3) . 2_655
Se37 Cu39 Cu39 57.41(15) . 2_655
Cu60 Cu39 Cu39 129.1(2) 2_655 2_655
Se36 Cu39 Cu64 117.9(4) 2_655 .
Se21 Cu39 Cu64 117.7(4) 2_655 .
Se21 Cu39 Cu64 49.2(3) . .
Se37 Cu39 Cu64 51.9(3) . .
Cu60 Cu39 Cu64 129.3(4) 2_655 .
Cu39 Cu39 Cu64 60.8(4) 2_655 .
Se36 Cu39 Cu64 117.4(4) 2_655 2_655
Se21 Cu39 Cu64 48.9(3) 2_655 2_655
Se21 Cu39 Cu64 116.5(4) . 2_655
Se37 Cu39 Cu64 51.6(3) . 2_655
Cu60 Cu39 Cu64 129.8(4) 2_655 2_655
Cu39 Cu39 Cu64 59.7(4) 2_655 2_655
Cu64 Cu39 Cu64 99.1(4) . 2_655
Se36 Cu39 Cu18 68.6(3) 2_655 2_655
Se21 Cu39 Cu18 55.7(2) 2_655 2_655
Se21 Cu39 Cu18 130.5(2) . 2_655
Se37 Cu39 Cu18 123.1(3) . 2_655
Cu60 Cu39 Cu18 56.3(2) 2_655 2_655
Cu39 Cu39 Cu18 112.5(4) 2_655 2_655
Cu64 Cu39 Cu18 172.8(4) . 2_655
Cu64 Cu39 Cu18 74.4(3) 2_655 2_655
Se36 Cu39 Cu55 52.0(2) 2_655 .
Se21 Cu39 Cu55 175.1(4) 2_655 .
Se21 Cu39 Cu55 91.2(3) . .
Se37 Cu39 Cu55 86.7(2) . .
Cu60 Cu39 Cu55 88.4(2) 2_655 .
Cu39 Cu39 Cu55 126.5(4) 2_655 .
Cu64 Cu39 Cu55 65.9(4) . .
Cu64 Cu39 Cu55 128.3(3) 2_655 .
Cu18 Cu39 Cu55 120.6(3) 2_655 .
Se36 Cu39 Cu20 71.0(3) 2_655 .
Se21 Cu39 Cu20 129.8(2) 2_655 .
Se21 Cu39 Cu20 55.0(2) . .
Se37 Cu39 Cu20 123.1(3) . .
Cu60 Cu39 Cu20 56.5(2) 2_655 .
Cu39 Cu39 Cu20 111.7(4) 2_655 .
Cu64 Cu39 Cu20 73.5(4) . .
Cu64 Cu39 Cu20 171.1(5) 2_655 .
Cu18 Cu39 Cu20 112.6(3) 2_655 .
Cu55 Cu39 Cu20 53.7(2) . .
Se36 Cu39 Cu58 51.2(2) 2_655 2_655
Se21 Cu39 Cu58 90.7(3) 2_655 2_655
Se21 Cu39 Cu58 175.5(3) . 2_655
Se37 Cu39 Cu58 86.3(2) . 2_655
Cu60 Cu39 Cu58 88.9(3) 2_655 2_655
Cu39 Cu39 Cu58 125.8(4) 2_655 2_655
Cu64 Cu39 Cu58 127.8(3) . 2_655
Cu64 Cu39 Cu58 66.3(4) 2_655 2_655
Cu18 Cu39 Cu58 53.0(2) 2_655 2_655
Cu55 Cu39 Cu58 84.3(2) . 2_655
Cu20 Cu39 Cu58 122.1(3) . 2_655
Se19 Cu40 Cu41 172.7(4) . .
Se19 Cu40 Se12 125.8(3) . .
Cu41 Cu40 Se12 61.1(3) . .
Se19 Cu40 Cu31 62.6(3) . .
Cu41 Cu40 Cu31 124.4(4) . .
Se12 Cu40 Cu31 63.3(3) . .
Se19 Cu40 Cu64 123.2(5) . .
Cu41 Cu40 Cu64 61.3(4) . .
Se12 Cu40 Cu64 57.4(4) . .
Cu31 Cu40 Cu64 88.1(4) . .
Se19 Cu40 Cu37 59.8(2) . .
Cu41 Cu40 Cu37 113.6(3) . .
Se12 Cu40 Cu37 143.7(5) . .
Cu31 Cu40 Cu37 111.2(3) . .
Cu64 Cu40 Cu37 156.0(5) . .
Se19 Cu40 Se28 109.2(3) . .
Cu41 Cu40 Se28 66.0(3) . .
Se12 Cu40 Se28 97.4(4) . .
Cu31 Cu40 Se28 123.5(4) . .
Cu64 Cu40 Se28 127.2(5) . .
Cu37 Cu40 Se28 53.9(2) . .
Se19 Cu40 Cu5 55.2(3) . .
Cu41 Cu40 Cu5 120.7(5) . .
Se12 Cu40 Cu5 147.8(3) . .
Cu31 Cu40 Cu5 105.5(4) . .
Cu64 Cu40 Cu5 93.9(5) . .
Cu37 Cu40 Cu5 67.9(3) . .
Se28 Cu40 Cu5 112.8(3) . .
Se19 Cu40 Cu53 108.9(3) . .
Cu41 Cu40 Cu53 64.0(3) . .
Se12 Cu40 Cu53 125.1(3) . .
Cu31 Cu40 Cu53 171.5(4) . .
Cu64 Cu40 Cu53 98.0(4) . .
Cu37 Cu40 Cu53 61.4(2) . .
Se28 Cu40 Cu53 56.7(2) . .
Cu5 Cu40 Cu53 68.4(3) . .
Se19 Cu40 Se37 114.1(4) . .
Cu41 Cu40 Se37 63.2(3) . .
Se12 Cu40 Se37 104.1(3) . .
Cu31 Cu40 Se37 132.5(3) . .
Cu64 Cu40 Se37 52.4(3) . .
Cu37 Cu40 Se37 103.8(3) . .
Se28 Cu40 Se37 102.8(3) . .
Cu5 Cu40 Se37 59.7(3) . .
Cu53 Cu40 Se37 50.3(2) . .
Se19 Cu40 Cu55 54.0(2) . .
Cu41 Cu40 Cu55 130.1(3) . .
Se12 Cu40 Cu55 97.0(2) . .
Cu31 Cu40 Cu55 56.3(2) . .
Cu64 Cu40 Cu55 69.2(4) . .
Cu37 Cu40 Cu55 109.0(4) . .
Se28 Cu40 Cu55 162.7(3) . .
Cu5 Cu40 Cu55 55.8(3) . .
Cu53 Cu40 Cu55 120.5(4) . .
Se37 Cu40 Cu55 82.9(3) . .
Se33 Cu41 Cu40 170.4(4) . .
Se33 Cu41 Se12 123.2(4) . .
Cu40 Cu41 Se12 60.0(3) . .
Se33 Cu41 Cu64 127.3(5) . .
Cu40 Cu41 Cu64 62.3(4) . .
Se12 Cu41 Cu64 57.4(3) . .
Se33 Cu41 Cu6 60.7(3) . .
Cu40 Cu41 Cu6 122.7(4) . .
Se12 Cu41 Cu6 62.9(3) . .
Cu64 Cu41 Cu6 90.2(4) . .
Se33 Cu41 Cu35 60.5(3) . .
Cu40 Cu41 Cu35 110.8(4) . .
Se12 Cu41 Cu35 139.4(4) . .
Cu64 Cu41 Cu35 158.5(5) . .
Cu6 Cu41 Cu35 109.4(4) . .
Se33 Cu41 Cu5 57.8(3) . 2_655
Cu40 Cu41 Cu5 124.8(5) . 2_655
Se12 Cu41 Cu5 150.4(3) . 2_655
Cu64 Cu41 Cu5 97.2(4) . 2_655
Cu6 Cu41 Cu5 106.6(4) . 2_655
Cu35 Cu41 Cu5 69.4(3) . 2_655
Se33 Cu41 Se37 118.9(4) . .
Cu40 Cu41 Se37 66.0(3) . .
Se12 Cu41 Se37 105.2(3) . .
Cu64 Cu41 Se37 53.4(4) . .
Cu6 Cu41 Se37 135.9(3) . .
Cu35 Cu41 Se37 105.2(3) . .
Cu5 Cu41 Se37 61.6(3) 2_655 .
Se33 Cu41 Cu53 111.0(3) . .
Cu40 Cu41 Cu53 64.6(3) . .
Se12 Cu41 Cu53 124.6(4) . .
Cu64 Cu41 Cu53 99.0(4) . .
Cu6 Cu41 Cu53 170.4(3) . .
Cu35 Cu41 Cu53 61.1(2) . .
Cu5 Cu41 Cu53 69.9(3) 2_655 .
Se37 Cu41 Cu53 51.0(2) . .
Se33 Cu41 Se28 107.9(3) . .
Cu40 Cu41 Se28 62.5(3) . .
Se12 Cu41 Se28 94.6(3) . .
Cu64 Cu41 Se28 124.8(5) . .
Cu6 Cu41 Se28 120.2(4) . .
Cu35 Cu41 Se28 52.8(2) . .
Cu5 Cu41 Se28 113.6(3) 2_655 .
Se37 Cu41 Se28 102.4(3) . .
Cu53 Cu41 Se28 56.0(2) . .
Se33 Cu41 Cu58 54.8(2) . .
Cu40 Cu41 Cu58 134.8(3) . .
Se12 Cu41 Cu58 97.7(3) . .
Cu64 Cu41 Cu58 72.5(4) . .
Cu6 Cu41 Cu58 56.6(2) . .
Cu35 Cu41 Cu58 110.5(4) . .
Cu5 Cu41 Cu58 57.1(3) 2_655 .
Se37 Cu41 Cu58 86.2(3) . .
Cu53 Cu41 Cu58 123.9(4) . .
Se28 Cu41 Cu58 162.6(3) . .
Cu65 Cu42 Se8 66.3(5) . .
Cu65 Cu42 Se35 137.5(8) . .
Se8 Cu42 Se35 126.1(3) . .
Cu65 Cu42 Cu28 66.5(6) . .
Se8 Cu42 Cu28 60.0(2) . .
Se35 Cu42 Cu28 155.8(6) . .
Cu65 Cu42 Cu17 101.5(7) . .
Se8 Cu42 Cu17 64.0(3) . .
Se35 Cu42 Cu17 63.8(3) . .
Cu28 Cu42 Cu17 122.6(3) . .
Cu65 Cu42 Cu12 96.7(5) . .
Se8 Cu42 Cu12 159.7(6) . .
Se35 Cu42 Cu12 58.9(2) . .
Cu28 Cu42 Cu12 125.1(3) . .
Cu17 Cu42 Cu12 111.6(4) . .
Cu65 Cu42 Se17 54.2(5) . .
Se8 Cu42 Se17 113.3(4) . .
Se35 Cu42 Se17 117.7(3) . .
Cu28 Cu42 Se17 70.4(3) . .
Cu17 Cu42 Se17 148.0(5) . .
Cu12 Cu42 Se17 58.9(2) . .
Cu65 Cu42 Cu13 149.3(6) . 2_655
Se8 Cu42 Cu13 134.5(4) . 2_655
Se35 Cu42 Cu13 55.9(3) . 2_655
Cu28 Cu42 Cu13 102.1(4) . 2_655
Cu17 Cu42 Cu13 108.3(4) . 2_655
Cu12 Cu42 Cu13 65.7(2) . 2_655
Se17 Cu42 Cu13 95.4(3) . 2_655
Cu65 Cu42 Cu57 82.1(7) . .
Se8 Cu42 Cu57 105.3(4) . .
Se35 Cu42 Cu57 55.9(2) . .
Cu28 Cu42 Cu57 148.4(5) . .
Cu17 Cu42 Cu57 59.0(3) . .
Cu12 Cu42 Cu57 59.4(3) . .
Se17 Cu42 Cu57 94.2(3) . .
Cu13 Cu42 Cu57 106.9(3) 2_655 .
Cu65 Cu42 Cu52 97.4(6) . .
Se8 Cu42 Cu52 121.1(4) . .
Se35 Cu42 Cu52 104.4(3) . .
Cu28 Cu42 Cu52 61.7(2) . .
Cu17 Cu42 Cu52 160.6(5) . .
Cu12 Cu42 Cu52 70.2(2) . .
Se17 Cu42 Cu52 50.4(2) . .
Cu13 Cu42 Cu52 53.8(2) 2_655 .
Cu57 Cu42 Cu52 129.0(2) . .
Cu10 Cu43 Cu38 97.5(5) . 2_655
Cu10 Cu43 Cu32 101.7(6) . 2_655
Cu38 Cu43 Cu32 97.0(6) 2_655 2_655
Cu10 Cu43 Se5 61.3(4) . .
Cu38 Cu43 Se5 61.2(4) 2_655 .
Cu32 Cu43 Se5 61.1(4) 2_655 .
Cu10 Cu43 Cu61 167.3(7) . 2_655
Cu38 Cu43 Cu61 74.4(5) 2_655 2_655
Cu32 Cu43 Cu61 70.2(4) 2_655 2_655
Se5 Cu43 Cu61 106.0(5) . 2_655
Cu10 Cu43 Cu60 73.0(4) . 2_655
Cu38 Cu43 Cu60 72.4(3) 2_655 2_655
Cu32 Cu43 Cu60 167.0(7) 2_655 2_655
Se5 Cu43 Cu60 106.4(5) . 2_655
Cu61 Cu43 Cu60 112.7(6) 2_655 2_655
Cu10 Cu43 Cu62 72.4(5) . .
Cu38 Cu43 Cu62 166.1(8) 2_655 .
Cu32 Cu43 Cu62 76.4(4) 2_655 .
Se5 Cu43 Cu62 105.0(6) . .
Cu61 Cu43 Cu62 113.7(4) 2_655 .
Cu60 Cu43 Cu62 112.2(5) 2_655 .
Cu10 Cu43 Se6 127.2(6) . .
Cu38 Cu43 Se6 130.0(7) 2_655 .
Cu32 Cu43 Se6 57.1(3) 2_655 .
Se5 Cu43 Se6 118.0(5) . .
Cu61 Cu43 Se6 57.3(3) 2_655 .
Cu60 Cu43 Se6 135.5(7) 2_655 .
Cu62 Cu43 Se6 56.5(3) . .
Cu10 Cu43 Se24 127.8(4) . 2_655
Cu38 Cu43 Se24 57.3(4) 2_655 2_655
Cu32 Cu43 Se24 124.4(6) 2_655 2_655
Se5 Cu43 Se24 118.6(5) . 2_655
Cu61 Cu43 Se24 56.3(4) 2_655 2_655
Cu60 Cu43 Se24 56.5(3) 2_655 2_655
Cu62 Cu43 Se24 136.4(6) . 2_655
Se6 Cu43 Se24 100.0(6) . 2_655
Cu10 Cu43 Se7 56.7(4) . .
Cu38 Cu43 Se7 126.5(4) 2_655 .
Cu32 Cu43 Se7 131.2(6) 2_655 .
Se5 Cu43 Se7 118.0(6) . .
Cu61 Cu43 Se7 136.0(7) 2_655 .
Cu60 Cu43 Se7 56.1(3) 2_655 .
Cu62 Cu43 Se7 56.1(3) . .
Se6 Cu43 Se7 99.0(5) . .
Se24 Cu43 Se7 99.6(4) 2_655 .
P8 Cu44 Se11 117.7(5) . .
P8 Cu44 Cu1 153.0(5) . .
Se11 Cu44 Cu1 57.3(2) . .
P8 Cu44 Cu36 124.2(6) . .
Se11 Cu44 Cu36 117.1(3) . .
Cu1 Cu44 Cu36 71.6(3) . .
P8 Cu44 Cu25 141.8(4) . .
Se11 Cu44 Cu25 57.1(2) . .
Cu1 Cu44 Cu25 61.5(2) . .
Cu36 Cu44 Cu25 68.0(2) . .
P8 Cu44 Se1 110.0(4) . .
Se11 Cu44 Se1 112.4(3) . .
Cu1 Cu44 Se1 58.3(2) . .
Cu36 Cu44 Se1 55.2(2) . .
Cu25 Cu44 Se1 105.8(3) . .
P8 Cu44 Se3 103.0(5) . .
Se11 Cu44 Se3 105.1(2) . .
Cu1 Cu44 Se3 103.8(3) . .
Cu36 Cu44 Se3 52.8(2) . .
Cu25 Cu44 Se3 52.4(2) . .
Se1 Cu44 Se3 107.7(3) . .
P13 Cu45 Se7 114.1(5) . .
P13 Cu45 Se9 105.5(5) . .
Se7 Cu45 Se9 113.0(2) . .
P13 Cu45 Cu33 140.5(5) . .
Se7 Cu45 Cu33 105.4(3) . .
Se9 Cu45 Cu33 56.0(2) . .
P13 Cu45 Se4 106.4(3) . .
Se7 Cu45 Se4 112.3(2) . .
Se9 Cu45 Se4 104.8(3) . .
Cu33 Cu45 Se4 56.1(2) . .
P13 Cu45 Cu20 139.2(5) . .
Se7 Cu45 Cu20 58.2(2) . .
Se9 Cu45 Cu20 114.3(3) . .
Cu33 Cu45 Cu20 64.6(2) . .
Se4 Cu45 Cu20 55.5(2) . .
P13 Cu45 Cu26 138.2(4) . .
Se7 Cu45 Cu26 59.1(2) . .
Se9 Cu45 Cu26 55.3(2) . .
Cu33 Cu45 Cu26 64.3(2) . .
Se4 Cu45 Cu26 114.1(3) . .
Cu20 Cu45 Cu26 76.2(2) . .
P7 Cu46 Se6 110.3(3) . .
P7 Cu46 Se13 108.3(5) . .
Se6 Cu46 Se13 110.8(2) . .
P7 Cu46 Se35 108.4(4) . 2_655
Se6 Cu46 Se35 114.1(2) . 2_655
Se13 Cu46 Se35 104.6(2) . 2_655
P7 Cu46 Cu13 145.1(3) . .
Se6 Cu46 Cu13 104.6(2) . .
Se13 Cu46 Cu13 56.6(2) . .
Se35 Cu46 Cu13 55.5(2) 2_655 .
P7 Cu46 Cu12 134.8(5) . 2_655
Se6 Cu46 Cu12 58.8(2) . 2_655
Se13 Cu46 Cu12 116.5(3) . 2_655
Se35 Cu46 Cu12 56.0(2) 2_655 2_655
Cu13 Cu46 Cu12 66.2(2) . 2_655
P7 Cu46 Cu14 138.2(5) . .
Se6 Cu46 Cu14 57.1(2) . .
Se13 Cu46 Cu14 55.5(2) . .
Se35 Cu46 Cu14 113.0(3) 2_655 .
Cu13 Cu46 Cu14 63.6(2) . .
Cu12 Cu46 Cu14 76.7(2) 2_655 .
P14 Cu47 Se24 114.7(5) . .
P14 Cu47 Se32 109.4(4) . .
Se24 Cu47 Se32 112.9(3) . .
P14 Cu47 Se31 102.4(5) . .
Se24 Cu47 Se31 111.7(2) . .
Se32 Cu47 Se31 104.9(2) . .
P14 Cu47 Cu19 140.9(5) . .
Se24 Cu47 Cu19 104.2(3) . .
Se32 Cu47 Cu19 55.6(2) . .
Se31 Cu47 Cu19 56.9(2) . .
P14 Cu47 Cu18 142.0(5) . .
Se24 Cu47 Cu18 58.2(2) . .
Se32 Cu47 Cu18 55.7(2) . .
Se31 Cu47 Cu18 115.0(3) . .
Cu19 Cu47 Cu18 64.5(2) . .
P14 Cu47 Cu24 135.8(4) . .
Se24 Cu47 Cu24 58.1(2) . .
Se32 Cu47 Cu24 113.1(3) . .
Se31 Cu47 Cu24 55.3(2) . .
Cu19 Cu47 Cu24 63.4(2) . .
Cu18 Cu47 Cu24 75.8(2) . .
P15 Cu48 Se34 120.1(6) . 2_655
P15 Cu48 Se33 110.5(9) . 2_655
Se34 Cu48 Se33 105.4(3) 2_655 2_655
P15 Cu48 Se19 106.0(8) . .
Se34 Cu48 Se19 104.4(4) 2_655 .
Se33 Cu48 Se19 110.2(3) 2_655 .
P15 Cu48 Cu5 128.1(6) . .
Se34 Cu48 Cu5 111.6(5) 2_655 .
Se33 Cu48 Cu5 56.1(3) 2_655 .
Se19 Cu48 Cu5 54.4(3) . .
P15 Cu48 Cu35 152.8(9) . 2_655
Se34 Cu48 Cu35 53.5(2) 2_655 2_655
Se33 Cu48 Cu35 56.2(3) 2_655 2_655
Se19 Cu48 Cu35 101.1(4) . 2_655
Cu5 Cu48 Cu35 67.5(3) . 2_655
P15 Cu48 Cu37 146.2(9) . .
Se34 Cu48 Cu37 53.2(3) 2_655 .
Se33 Cu48 Cu37 102.7(4) 2_655 .
Se19 Cu48 Cu37 55.0(3) . .
Cu5 Cu48 Cu37 67.2(4) . .
Cu35 Cu48 Cu37 56.2(3) 2_655 .
P10 Cu49 Se22 119.8(10) . .
P10 Cu49 Se30 100.9(7) . .
Se22 Cu49 Se30 112.4(4) . .
P10 Cu49 Cu16 153.8(8) . .
Se22 Cu49 Cu16 58.3(3) . .
Se30 Cu49 Cu16 103.5(4) . .
P10 Cu49 Cu23 133.9(10) . .
Se22 Cu49 Cu23 106.0(4) . .
Se30 Cu49 Cu23 53.5(2) . .
Cu16 Cu49 Cu23 58.8(3) . .
P10 Cu49 Se29 111.1(10) . .
Se22 Cu49 Se29 108.3(4) . .
Se30 Cu49 Se29 103.0(3) . .
Cu16 Cu49 Se29 53.8(3) . .
Cu23 Cu49 Se29 53.8(3) . .
P10 Cu49 Cu15 137.5(10) . .
Se22 Cu49 Cu15 57.4(3) . .
Se30 Cu49 Cu15 56.1(2) . .
Cu16 Cu49 Cu15 66.4(3) . .
Cu23 Cu49 Cu15 64.8(3) . .
Se29 Cu49 Cu15 109.0(4) . .
Se16 Cu50 Se26 130.6(3) . .
Se16 Cu50 Se15 115.1(2) . .
Se26 Cu50 Se15 114.3(3) . .
Se16 Cu50 Cu16 106.8(3) . .
Se26 Cu50 Cu16 55.7(2) . .
Se15 Cu50 Cu16 108.3(3) . .
Se16 Cu50 Cu1 56.0(2) . .
Se26 Cu50 Cu1 108.1(2) . .
Se15 Cu50 Cu1 108.2(3) . .
Cu16 Cu50 Cu1 143.5(3) . .
Se16 Cu50 Cu25 110.7(3) . .
Se26 Cu50 Cu25 56.9(2) . .
Se15 Cu50 Cu25 103.6(3) . .
Cu16 Cu50 Cu25 112.3(2) . .
Cu1 Cu50 Cu25 58.4(2) . .
Se16 Cu50 Cu23 56.8(2) . .
Se26 Cu50 Cu23 109.4(3) . .
Se15 Cu50 Cu23 104.6(2) . .
Cu16 Cu50 Cu23 57.1(2) . .
Cu1 Cu50 Cu23 112.4(3) . .
Cu25 Cu50 Cu23 151.8(3) . .
Se16 Cu50 Cu2 60.7(2) . .
Se26 Cu50 Cu2 153.8(3) . .
Se15 Cu50 Cu2 61.4(2) . .
Cu16 Cu50 Cu2 149.9(3) . .
Cu1 Cu50 Cu2 55.4(2) . .
Cu25 Cu50 Cu2 97.8(3) . .
Cu23 Cu50 Cu2 96.3(2) . .
Se16 Cu50 Cu69 51.0(2) . .
Se26 Cu50 Cu69 82.3(2) . .
Se15 Cu50 Cu69 155.9(3) . .
Cu16 Cu50 Cu69 65.3(3) . .
Cu1 Cu50 Cu69 81.0(3) . .
Cu25 Cu50 Cu69 100.2(3) . .
Cu23 Cu50 Cu69 51.8(3) . .
Cu2 Cu50 Cu69 111.5(3) . .
Se16 Cu50 Cu68 82.9(3) . .
Se26 Cu50 Cu68 51.4(2) . .
Se15 Cu50 Cu68 153.9(4) . .
Cu16 Cu50 Cu68 82.1(3) . .
Cu1 Cu50 Cu68 65.0(2) . .
Cu25 Cu50 Cu68 50.7(3) . .
Cu23 Cu50 Cu68 101.1(3) . .
Cu2 Cu50 Cu68 120.1(3) . .
Cu69 Cu50 Cu68 50.2(3) . .
Se16 Cu50 Cu3 154.1(3) . .
Se26 Cu50 Cu3 57.9(2) . .
Se15 Cu50 Cu3 63.1(2) . .
Cu16 Cu50 Cu3 54.7(2) . .
Cu1 Cu50 Cu3 149.8(3) . .
Cu25 Cu50 Cu3 94.1(3) . .
Cu23 Cu50 Cu3 97.8(3) . .
Cu2 Cu50 Cu3 124.5(3) . .
Cu69 Cu50 Cu3 119.3(3) . .
Cu68 Cu50 Cu3 109.2(3) . .
Se16 Cu50 Cu8 60.5(2) . .
Se26 Cu50 Cu8 153.1(3) . .
Se15 Cu50 Cu8 61.5(2) . .
Cu16 Cu50 Cu8 99.0(3) . .
Cu1 Cu50 Cu8 98.0(2) . .
Cu25 Cu50 Cu8 148.5(3) . .
Cu23 Cu50 Cu8 52.3(2) . .
Cu2 Cu50 Cu8 50.9(2) . .
Cu69 Cu50 Cu8 95.7(3) . .
Cu68 Cu50 Cu8 142.2(3) . .
Cu3 Cu50 Cu8 101.6(3) . .
Se18 Cu51 Se25 128.0(3) . .
Se18 Cu51 Se21 118.8(2) . .
Se25 Cu51 Se21 113.1(2) . .
Se18 Cu51 Cu33 59.4(2) . .
Se25 Cu51 Cu33 110.5(2) . .
Se21 Cu51 Cu33 104.4(3) . .
Se18 Cu51 Cu19 58.2(2) . .
Se25 Cu51 Cu19 108.4(3) . .
Se21 Cu51 Cu19 102.7(2) . .
Cu33 Cu51 Cu19 117.6(3) . .
Se18 Cu51 Cu29 61.7(2) . .
Se25 Cu51 Cu29 72.3(2) . .
Se21 Cu51 Cu29 155.8(3) . .
Cu33 Cu51 Cu29 53.4(2) . .
Cu19 Cu51 Cu29 97.3(3) . .
Se18 Cu51 Cu34 61.2(3) . .
Se25 Cu51 Cu34 71.5(2) . .
Se21 Cu51 Cu34 153.4(3) . .
Cu33 Cu51 Cu34 97.7(3) . .
Cu19 Cu51 Cu34 53.0(2) . .
Cu29 Cu51 Cu34 50.5(2) . .
Se18 Cu51 Cu38 151.6(3) . .
Se25 Cu51 Cu38 61.1(2) . .
Se21 Cu51 Cu38 59.2(2) . .
Cu33 Cu51 Cu38 148.0(3) . .
Cu19 Cu51 Cu38 93.7(3) . .
Cu29 Cu51 Cu38 133.2(2) . .
Cu34 Cu51 Cu38 107.0(3) . .
Se18 Cu51 Cu10 154.5(3) . .
Se25 Cu51 Cu10 60.9(2) . .
Se21 Cu51 Cu10 60.6(2) . .
Cu33 Cu51 Cu10 95.4(3) . .
Cu19 Cu51 Cu10 146.6(3) . .
Cu29 Cu51 Cu10 107.7(3) . .
Cu34 Cu51 Cu10 132.2(3) . .
Cu38 Cu51 Cu10 52.9(2) . .
Se18 Cu51 Cu21 61.3(2) . .
Se25 Cu51 Cu21 156.5(3) . .
Se21 Cu51 Cu21 64.0(2) . .
Cu33 Cu51 Cu21 52.3(2) . .
Cu19 Cu51 Cu21 94.7(2) . .
Cu29 Cu51 Cu21 101.2(3) . .
Cu34 Cu51 Cu21 122.5(3) . .
Cu38 Cu51 Cu21 123.0(3) . .
Cu10 Cu51 Cu21 101.6(3) . .
Se18 Cu51 Cu30 61.5(2) . .
Se25 Cu51 Cu30 153.0(3) . .
Se21 Cu51 Cu30 62.8(2) . .
Cu33 Cu51 Cu30 96.0(2) . .
Cu19 Cu51 Cu30 51.6(2) . .
Cu29 Cu51 Cu30 123.2(3) . .
Cu34 Cu51 Cu30 100.6(3) . .
Cu38 Cu51 Cu30 98.9(3) . .
Cu10 Cu51 Cu30 123.4(3) . .
Cu21 Cu51 Cu30 49.0(2) . .
Se18 Cu51 Cu26 108.7(2) . .
Se25 Cu51 Cu26 54.7(2) . .
Se21 Cu51 Cu26 108.0(3) . .
Cu33 Cu51 Cu26 59.0(2) . .
Cu19 Cu51 Cu26 149.0(3) . .
Cu29 Cu51 Cu26 54.5(2) . .
Cu34 Cu51 Cu26 96.0(2) . .
Cu38 Cu51 Cu26 97.8(2) . .
Cu10 Cu51 Cu26 53.8(2) . .
Cu21 Cu51 Cu26 102.7(2) . .
Cu30 Cu51 Cu26 151.7(3) . .
Se27 Cu52 Se17 122.48(12) . 2_655
Se27 Cu52 Se17 122.47(12) . .
Se17 Cu52 Se17 115.0(2) 2_655 .
Se27 Cu52 Cu13 58.40(13) . .
Se17 Cu52 Cu13 104.5(2) 2_655 .
Se17 Cu52 Cu13 108.2(2) . .
Se27 Cu52 Cu13 58.40(13) . 2_655
Se17 Cu52 Cu13 108.2(2) 2_655 2_655
Se17 Cu52 Cu13 104.5(2) . 2_655
Cu13 Cu52 Cu13 116.8(3) . 2_655
Se27 Cu52 Cu28 60.5(2) . 2_655
Se17 Cu52 Cu28 68.1(2) 2_655 2_655
Se17 Cu52 Cu28 154.4(2) . 2_655
Cu13 Cu52 Cu28 94.7(2) . 2_655
Cu13 Cu52 Cu28 53.3(2) 2_655 2_655
Se27 Cu52 Cu28 60.5(2) . .
Se17 Cu52 Cu28 154.4(2) 2_655 .
Se17 Cu52 Cu28 68.0(2) . .
Cu13 Cu52 Cu28 53.3(2) . .
Cu13 Cu52 Cu28 94.7(2) 2_655 .
Cu28 Cu52 Cu28 121.1(4) 2_655 .
Se27 Cu52 Cu32 154.07(13) . 2_655
Se17 Cu52 Cu32 57.6(2) 2_655 2_655
Se17 Cu52 Cu32 64.5(2) . 2_655
Cu13 Cu52 Cu32 95.8(2) . 2_655
Cu13 Cu52 Cu32 147.3(2) 2_655 2_655
Cu28 Cu52 Cu32 125.6(3) 2_655 2_655
Cu28 Cu52 Cu32 107.6(2) . 2_655
Se27 Cu52 Cu32 154.07(13) . .
Se17 Cu52 Cu32 64.5(2) 2_655 .
Se17 Cu52 Cu32 57.6(2) . .
Cu13 Cu52 Cu32 147.3(2) . .
Cu13 Cu52 Cu32 95.8(2) 2_655 .
Cu28 Cu52 Cu32 107.6(2) 2_655 .
Cu28 Cu52 Cu32 125.6(3) . .
Cu32 Cu52 Cu32 51.9(3) 2_655 .
Se27 Cu52 Cu14 107.02(11) . 2_655
Se17 Cu52 Cu14 54.0(2) 2_655 2_655
Se17 Cu52 Cu14 105.9(2) . 2_655
Cu13 Cu52 Cu14 145.3(2) . 2_655
Cu13 Cu52 Cu14 58.94(14) 2_655 2_655
Cu28 Cu52 Cu14 53.8(2) 2_655 2_655
Cu28 Cu52 Cu14 151.5(2) . 2_655
Cu32 Cu52 Cu14 93.2(2) 2_655 2_655
Cu32 Cu52 Cu14 54.5(2) . 2_655
Se27 Cu52 Cu14 107.02(11) . .
Se17 Cu52 Cu14 105.9(2) 2_655 .
Se17 Cu52 Cu14 53.9(2) . .
Cu13 Cu52 Cu14 58.95(14) . .
Cu13 Cu52 Cu14 145.3(2) 2_655 .
Cu28 Cu52 Cu14 151.6(2) 2_655 .
Cu28 Cu52 Cu14 53.8(2) . .
Cu32 Cu52 Cu14 54.5(2) 2_655 .
Cu32 Cu52 Cu14 93.1(2) . .
Cu14 Cu52 Cu14 146.0(2) 2_655 .
Se27 Cu52 Cu42 69.2(2) . .
Se17 Cu52 Cu42 155.2(2) 2_655 .
Se17 Cu52 Cu42 58.2(2) . .
Cu13 Cu52 Cu42 100.1(2) . .
Cu13 Cu52 Cu42 56.8(2) 2_655 .
Cu28 Cu52 Cu42 107.5(3) 2_655 .
Cu28 Cu52 Cu42 49.5(2) . .
Cu32 Cu52 Cu42 122.7(3) 2_655 .
Cu32 Cu52 Cu42 95.6(2) . .
Cu14 Cu52 Cu42 103.0(2) 2_655 .
Cu14 Cu52 Cu42 89.0(2) . .
Cu71 Cu53 Se37 180.0 . .
Cu71 Cu53 Se28 59.67(13) . .
Se37 Cu53 Se28 120.33(13) . .
Cu71 Cu53 Se28 59.67(13) . 2_655
Se37 Cu53 Se28 120.33(13) . 2_655
Se28 Cu53 Se28 119.3(3) . 2_655
Cu71 Cu53 Cu35 67.77(15) . 2_655
Se37 Cu53 Cu35 112.23(15) . 2_655
Se28 Cu53 Cu35 102.4(2) . 2_655
Se28 Cu53 Cu35 53.3(2) 2_655 2_655
Cu71 Cu53 Cu35 67.76(15) . .
Se37 Cu53 Cu35 112.24(15) . .
Se28 Cu53 Cu35 53.3(2) . .
Se28 Cu53 Cu35 102.4(2) 2_655 .
Cu35 Cu53 Cu35 135.5(3) 2_655 .
Cu71 Cu53 Cu37 67.80(14) . .
Se37 Cu53 Cu37 112.20(14) . .
Se28 Cu53 Cu37 53.2(2) . .
Se28 Cu53 Cu37 102.5(2) 2_655 .
Cu35 Cu53 Cu37 56.3(2) 2_655 .
Cu35 Cu53 Cu37 105.6(2) . .
Cu71 Cu53 Cu37 67.80(14) . 2_655
Se37 Cu53 Cu37 112.20(15) . 2_655
Se28 Cu53 Cu37 102.5(2) . 2_655
Se28 Cu53 Cu37 53.2(2) 2_655 2_655
Cu35 Cu53 Cu37 105.6(2) 2_655 2_655
Cu35 Cu53 Cu37 56.3(2) . 2_655
Cu37 Cu53 Cu37 135.6(3) . 2_655
Cu71 Cu53 Cu41 115.6(2) . 2_655
Se37 Cu53 Cu41 64.4(2) . 2_655
Se28 Cu53 Cu41 153.5(2) . 2_655
Se28 Cu53 Cu41 62.6(2) 2_655 2_655
Cu35 Cu53 Cu41 55.9(2) 2_655 2_655
Cu35 Cu53 Cu41 152.5(2) . 2_655
Cu37 Cu53 Cu41 100.3(2) . 2_655
Cu37 Cu53 Cu41 98.4(2) 2_655 2_655
Cu71 Cu53 Cu41 115.5(2) . .
Se37 Cu53 Cu41 64.5(2) . .
Se28 Cu53 Cu41 62.6(2) . .
Se28 Cu53 Cu41 153.5(2) 2_655 .
Cu35 Cu53 Cu41 152.5(2) 2_655 .
Cu35 Cu53 Cu41 55.9(2) . .
Cu37 Cu53 Cu41 98.4(2) . .
Cu37 Cu53 Cu41 100.3(2) 2_655 .
Cu41 Cu53 Cu41 128.9(4) 2_655 .
Cu71 Cu53 Cu40 114.1(2) . .
Se37 Cu53 Cu40 65.9(2) . .
Se28 Cu53 Cu40 60.4(2) . .
Se28 Cu53 Cu40 154.9(2) 2_655 .
Cu35 Cu53 Cu40 101.6(2) 2_655 .
Cu35 Cu53 Cu40 96.2(3) . .
Cu37 Cu53 Cu40 55.7(2) . .
Cu37 Cu53 Cu40 150.7(3) 2_655 .
Cu41 Cu53 Cu40 105.8(3) 2_655 .
Cu41 Cu53 Cu40 51.3(2) . .
Cu71 Cu53 Cu40 114.1(2) . 2_655
Se37 Cu53 Cu40 65.9(2) . 2_655
Se28 Cu53 Cu40 154.9(2) . 2_655
Se28 Cu53 Cu40 60.4(2) 2_655 2_655
Cu35 Cu53 Cu40 96.2(3) 2_655 2_655
Cu35 Cu53 Cu40 101.6(2) . 2_655
Cu37 Cu53 Cu40 150.7(3) . 2_655
Cu37 Cu53 Cu40 55.7(2) 2_655 2_655
Cu41 Cu53 Cu40 51.3(2) 2_655 2_655
Cu41 Cu53 Cu40 105.8(3) . 2_655
Cu40 Cu53 Cu40 131.8(4) . 2_655
Se20 Cu54 Se30 116.5(2) . .
Se20 Cu54 Se31 118.7(2) . .
Se30 Cu54 Se31 110.4(3) . .
Se20 Cu54 Cu9 174.3(3) . .
Se30 Cu54 Cu9 60.4(2) . .
Se31 Cu54 Cu9 60.5(2) . .
Se20 Cu54 Cu24 78.3(2) . .
Se30 Cu54 Cu24 165.1(2) . .
Se31 Cu54 Cu24 57.5(2) . .
Cu9 Cu54 Cu24 104.7(2) . .
Se20 Cu54 Cu15 75.9(2) . .
Se30 Cu54 Cu15 56.9(2) . .
Se31 Cu54 Cu15 165.1(3) . .
Cu9 Cu54 Cu15 104.7(3) . .
Cu24 Cu54 Cu15 133.4(3) . .
Se20 Cu54 Cu27 53.2(2) . .
Se30 Cu54 Cu27 120.1(2) . .
Se31 Cu54 Cu27 125.9(3) . .
Cu9 Cu54 Cu27 132.3(3) . .
Cu24 Cu54 Cu27 69.4(2) . .
Cu15 Cu54 Cu27 64.0(2) . .
Se20 Cu54 Cu8 127.9(2) . .
Se30 Cu54 Cu8 52.8(2) . .
Se31 Cu54 Cu8 111.4(2) . .
Cu9 Cu54 Cu8 54.9(2) . .
Cu24 Cu54 Cu8 120.5(3) . .
Cu15 Cu54 Cu8 55.6(2) . .
Cu27 Cu54 Cu8 86.4(3) . .
Se36 Cu55 Se4 118.6(2) 2_655 .
Se36 Cu55 Se19 118.0(3) 2_655 .
Se4 Cu55 Se19 111.5(3) . .
Se36 Cu55 Cu31 177.2(3) 2_655 .
Se4 Cu55 Cu31 60.7(2) . .
Se19 Cu55 Cu31 60.8(2) . .
Se36 Cu55 Cu20 76.1(2) 2_655 .
Se4 Cu55 Cu20 57.2(2) . .
Se19 Cu55 Cu20 165.8(3) . .
Cu31 Cu55 Cu20 105.1(3) . .
Se36 Cu55 Cu5 74.1(3) 2_655 .
Se4 Cu55 Cu5 166.5(3) . .
Se19 Cu55 Cu5 55.7(2) . .
Cu31 Cu55 Cu5 106.3(3) . .
Cu20 Cu55 Cu5 134.5(3) . .
Se36 Cu55 Cu39 51.2(2) 2_655 .
Se4 Cu55 Cu39 119.5(2) . .
Se19 Cu55 Cu39 125.0(3) . .
Cu31 Cu55 Cu39 131.7(3) . .
Cu20 Cu55 Cu39 63.3(2) . .
Cu5 Cu55 Cu39 71.3(3) . .
Se36 Cu55 Cu40 127.4(3) 2_655 .
Se4 Cu55 Cu40 111.0(3) . .
Se19 Cu55 Cu40 51.7(2) . .
Cu31 Cu55 Cu40 54.3(2) . .
Cu20 Cu55 Cu40 121.4(3) . .
Cu5 Cu55 Cu40 58.7(3) . .
Cu39 Cu55 Cu40 90.2(3) . .
Se36 Cu55 Cu21 128.1(2) 2_655 .
Se4 Cu55 Cu21 50.8(2) . .
Se19 Cu55 Cu21 111.2(3) . .
Cu31 Cu55 Cu21 54.0(2) . .
Cu20 Cu55 Cu21 55.6(2) . .
Cu5 Cu55 Cu21 126.3(4) . .
Cu39 Cu55 Cu21 87.5(3) . .
Cu40 Cu55 Cu21 73.2(2) . .
Se10 Cu56 Se13 121.8(3) . .
Se10 Cu56 Se3 116.5(2) . .
Se13 Cu56 Se3 110.6(2) . .
Se10 Cu56 Cu11 176.5(3) . .
Se13 Cu56 Cu11 61.0(2) . .
Se3 Cu56 Cu11 60.0(2) . .
Se10 Cu56 Cu14 78.8(2) . .
Se13 Cu56 Cu14 57.5(2) . .
Se3 Cu56 Cu14 164.7(2) . .
Cu11 Cu56 Cu14 104.7(2) . .
Se10 Cu56 Cu36 70.6(2) . .
Se13 Cu56 Cu36 165.8(2) . .
Se3 Cu56 Cu36 55.2(2) . .
Cu11 Cu56 Cu36 106.4(2) . .
Cu14 Cu56 Cu36 135.9(2) . .
Se10 Cu56 Cu7 122.2(3) . .
Se13 Cu56 Cu7 112.4(2) . .
Se3 Cu56 Cu7 53.9(2) . .
Cu11 Cu56 Cu7 56.2(2) . .
Cu14 Cu56 Cu7 118.8(3) . .
Cu36 Cu56 Cu7 59.3(2) . .
Se10 Cu56 Cu22 52.3(2) . .
Se13 Cu56 Cu22 120.1(3) . .
Se3 Cu56 Cu22 124.1(3) . .
Cu11 Cu56 Cu22 129.0(3) . .
Cu14 Cu56 Cu22 63.9(2) . .
Cu36 Cu56 Cu22 72.3(2) . .
Cu7 Cu56 Cu22 84.9(2) . .
Se20 Cu57 Se22 123.3(3) . .
Se20 Cu57 Se35 116.3(2) . .
Se22 Cu57 Se35 111.4(2) . .
Se20 Cu57 Cu15 78.5(2) . .
Se22 Cu57 Cu15 58.6(2) . .
Se35 Cu57 Cu15 164.6(3) . .
Se20 Cu57 Cu17 177.7(3) . .
Se22 Cu57 Cu17 59.0(2) . .
Se35 Cu57 Cu17 61.8(2) . .
Cu15 Cu57 Cu17 103.2(3) . .
Se20 Cu57 Cu12 71.6(2) . .
Se22 Cu57 Cu12 165.0(2) . .
Se35 Cu57 Cu12 57.2(2) . .
Cu15 Cu57 Cu12 129.9(2) . .
Cu17 Cu57 Cu12 106.0(3) . .
Se20 Cu57 Cu42 122.2(3) . .
Se22 Cu57 Cu42 109.6(2) . .
Se35 Cu57 Cu42 54.3(3) . .
Cu15 Cu57 Cu42 115.5(3) . .
Cu17 Cu57 Cu42 55.7(2) . .
Cu12 Cu57 Cu42 56.4(2) . .
Se20 Cu57 Cu27 53.1(2) . .
Se22 Cu57 Cu27 122.3(3) . .
Se35 Cu57 Cu27 119.0(3) . .
Cu15 Cu57 Cu27 65.7(2) . .
Cu17 Cu57 Cu27 126.2(3) . .
Cu12 Cu57 Cu27 64.1(2) . .
Cu42 Cu57 Cu27 80.9(3) . .
Se20 Cu57 Cu3 129.1(2) . .
Se22 Cu57 Cu3 51.4(2) . .
Se35 Cu57 Cu3 109.1(2) . .
Cu15 Cu57 Cu3 55.7(2) . .
Cu17 Cu57 Cu3 51.9(2) . .
Cu12 Cu57 Cu3 120.0(3) . .
Cu42 Cu57 Cu3 69.0(3) . .
Cu27 Cu57 Cu3 85.8(2) . .
Se36 Cu58 Se33 120.3(3) . .
Se36 Cu58 Se32 116.8(2) . .
Se33 Cu58 Se32 111.7(3) . .
Se36 Cu58 Cu6 177.5(4) . .
Se33 Cu58 Cu6 59.7(2) . .
Se32 Cu58 Cu6 61.7(2) . .
Se36 Cu58 Cu5 74.4(3) . 2_655
Se33 Cu58 Cu5 57.3(2) . 2_655
Se32 Cu58 Cu5 168.3(3) . 2_655
Cu6 Cu58 Cu5 107.1(3) . 2_655
Se36 Cu58 Cu18 73.4(2) . .
Se33 Cu58 Cu18 166.3(3) . .
Se32 Cu58 Cu18 57.6(2) . .
Cu6 Cu58 Cu18 106.6(3) . .
Cu5 Cu58 Cu18 132.5(3) 2_655 .
Se36 Cu58 Cu41 125.7(3) . .
Se33 Cu58 Cu41 52.4(2) . .
Se32 Cu58 Cu41 113.6(3) . .
Cu6 Cu58 Cu41 56.6(3) . .
Cu5 Cu58 Cu41 57.6(3) 2_655 .
Cu18 Cu58 Cu41 121.3(3) . .
Se36 Cu58 Cu30 125.6(2) . .
Se33 Cu58 Cu30 111.2(2) . .
Se32 Cu58 Cu30 51.5(2) . .
Cu6 Cu58 Cu30 55.3(2) . .
Cu5 Cu58 Cu30 126.1(4) 2_655 .
Cu18 Cu58 Cu30 55.9(2) . .
Cu41 Cu58 Cu30 74.2(2) . .
Se36 Cu58 Cu39 50.2(2) . 2_655
Se33 Cu58 Cu39 125.6(3) . 2_655
Se32 Cu58 Cu39 118.7(2) . 2_655
Cu6 Cu58 Cu39 132.1(3) . 2_655
Cu5 Cu58 Cu39 70.5(3) 2_655 2_655
Cu18 Cu58 Cu39 62.1(2) . 2_655
Cu41 Cu58 Cu39 88.3(3) . 2_655
Cu30 Cu58 Cu39 86.5(2) . 2_655
Se10 Cu59 Se9 116.8(3) . .
Se10 Cu59 Se1 120.5(2) . .
Se9 Cu59 Se1 111.4(2) . .
Se10 Cu59 Cu36 72.4(2) . .
Se9 Cu59 Cu36 168.4(3) . .
Se1 Cu59 Cu36 57.1(2) . .
Se10 Cu59 Cu4 179.5(3) . .
Se9 Cu59 Cu4 63.0(2) . .
Se1 Cu59 Cu4 59.3(2) . .
Cu36 Cu59 Cu4 107.7(3) . .
Se10 Cu59 Cu26 74.6(2) . .
Se9 Cu59 Cu26 56.9(2) . .
Se1 Cu59 Cu26 164.9(3) . .
Cu36 Cu59 Cu26 134.5(3) . .
Cu4 Cu59 Cu26 105.6(2) . .
Se10 Cu59 Cu2 124.3(2) . .
Se9 Cu59 Cu2 115.2(3) . .
Se1 Cu59 Cu2 51.9(2) . .
Cu36 Cu59 Cu2 59.4(2) . .
Cu4 Cu59 Cu2 56.1(2) . .
Cu26 Cu59 Cu2 121.5(3) . .
Se10 Cu59 Cu22 49.4(2) . .
Se9 Cu59 Cu22 120.5(2) . .
Se1 Cu59 Cu22 124.4(2) . .
Cu36 Cu59 Cu22 70.6(2) . .
Cu4 Cu59 Cu22 131.1(3) . .
Cu26 Cu59 Cu22 64.3(2) . .
Cu2 Cu59 Cu22 87.3(2) . .
Se36 Cu60 Se7 118.0(2) . 2_655
Se36 Cu60 Se24 116.4(3) . .
Se7 Cu60 Se24 110.2(2) 2_655 .
Se36 Cu60 Cu43 178.2(4) . 2_655
Se7 Cu60 Cu43 63.5(4) 2_655 2_655
Se24 Cu60 Cu43 63.1(4) . 2_655
Se36 Cu60 Cu18 73.1(2) . .
Se7 Cu60 Cu18 168.3(2) 2_655 .
Se24 Cu60 Cu18 59.1(2) . .
Cu43 Cu60 Cu18 105.4(4) 2_655 .
Se36 Cu60 Cu20 75.6(2) . 2_655
Se7 Cu60 Cu20 58.7(2) 2_655 2_655
Se24 Cu60 Cu20 167.6(2) . 2_655
Cu43 Cu60 Cu20 105.0(4) 2_655 2_655
Cu18 Cu60 Cu20 131.2(2) . 2_655
Se36 Cu60 Cu39 54.4(2) . 2_655
Se7 Cu60 Cu39 123.1(3) 2_655 2_655
Se24 Cu60 Cu39 123.1(3) . 2_655
Cu43 Cu60 Cu39 124.3(4) 2_655 2_655
Cu18 Cu60 Cu39 65.6(2) . 2_655
Cu20 Cu60 Cu39 65.8(2) 2_655 2_655
Se36 Cu60 Cu38 126.6(3) . .
Se7 Cu60 Cu38 113.6(2) 2_655 .
Se24 Cu60 Cu38 52.5(2) . .
Cu43 Cu60 Cu38 51.6(4) 2_655 .
Cu18 Cu60 Cu38 56.8(2) . .
Cu20 Cu60 Cu38 124.2(3) 2_655 .
Cu39 Cu60 Cu38 86.8(3) 2_655 .
Se36 Cu60 Cu10 128.9(3) . 2_655
Se7 Cu60 Cu10 51.7(2) 2_655 2_655
Se24 Cu60 Cu10 112.9(2) . 2_655
Cu43 Cu60 Cu10 51.1(4) 2_655 2_655
Cu18 Cu60 Cu10 125.4(3) . 2_655
Cu20 Cu60 Cu10 56.5(2) 2_655 2_655
Cu39 Cu60 Cu10 87.9(3) 2_655 2_655
Cu38 Cu60 Cu10 75.9(2) . 2_655
Se20 Cu61 Se24 117.2(3) . .
Se20 Cu61 Se6 115.7(2) . 2_655
Se24 Cu61 Se6 109.0(2) . 2_655
Se20 Cu61 Cu43 177.6(4) . 2_655
Se24 Cu61 Cu43 63.3(3) . 2_655
Se6 Cu61 Cu43 62.3(3) 2_655 2_655
Se20 Cu61 Cu12 72.2(2) . .
Se24 Cu61 Cu12 168.6(3) . .
Se6 Cu61 Cu12 59.8(2) 2_655 .
Cu43 Cu61 Cu12 107.0(3) 2_655 .
Se20 Cu61 Cu24 77.2(2) . .
Se24 Cu61 Cu24 59.3(2) . .
Se6 Cu61 Cu24 166.5(2) 2_655 .
Cu43 Cu61 Cu24 104.7(3) 2_655 .
Cu12 Cu61 Cu24 131.4(3) . .
Se20 Cu61 Cu32 126.8(2) . .
Se24 Cu61 Cu32 114.9(3) . .
Se6 Cu61 Cu32 53.1(2) 2_655 .
Cu43 Cu61 Cu32 53.3(3) 2_655 .
Cu12 Cu61 Cu32 57.6(2) . .
Cu24 Cu61 Cu32 123.2(3) . .
Se20 Cu61 Cu27 52.4(2) . .
Se24 Cu61 Cu27 126.7(2) . .
Se6 Cu61 Cu27 122.4(2) 2_655 .
Cu43 Cu61 Cu27 129.4(4) 2_655 .
Cu12 Cu61 Cu27 63.6(2) . .
Cu24 Cu61 Cu27 67.8(2) . .
Cu32 Cu61 Cu27 87.8(3) . .
Se20 Cu61 Cu38 131.5(3) . .
Se24 Cu61 Cu38 51.6(2) . .
Se6 Cu61 Cu38 111.8(3) 2_655 .
Cu43 Cu61 Cu38 50.7(3) 2_655 .
Cu12 Cu61 Cu38 128.1(3) . .
Cu24 Cu61 Cu38 56.3(2) . .
Cu32 Cu61 Cu38 76.6(2) . .
Cu27 Cu61 Cu38 93.9(3) . .
Se10 Cu62 Se6 117.8(2) . .
Se10 Cu62 Se7 116.8(2) . .
Se6 Cu62 Se7 108.2(2) . .
Se10 Cu62 Cu43 179.3(4) . .
Se6 Cu62 Cu43 61.9(3) . .
Se7 Cu62 Cu43 62.9(3) . .
Se10 Cu62 Cu26 74.6(2) . .
Se6 Cu62 Cu26 166.8(2) . .
Se7 Cu62 Cu26 60.0(2) . .
Cu43 Cu62 Cu26 105.5(3) . .
Se10 Cu62 Cu14 77.5(2) . .
Se6 Cu62 Cu14 57.7(2) . .
Se7 Cu62 Cu14 164.7(3) . .
Cu43 Cu62 Cu14 102.7(3) . .
Cu26 Cu62 Cu14 133.1(3) . .
Se10 Cu62 Cu22 54.0(2) . .
Se6 Cu62 Cu22 121.4(2) . .
Se7 Cu62 Cu22 127.4(3) . .
Cu43 Cu62 Cu22 126.7(4) . .
Cu26 Cu62 Cu22 68.6(2) . .
Cu14 Cu62 Cu22 64.5(2) . .
Se10 Cu62 Cu10 129.5(3) . .
Se6 Cu62 Cu10 111.7(3) . .
Se7 Cu62 Cu10 51.7(2) . .
Cu43 Cu62 Cu10 50.9(4) . .
Cu26 Cu62 Cu10 57.1(2) . .
Cu14 Cu62 Cu10 124.4(3) . .
Cu22 Cu62 Cu10 92.0(3) . .
Se25 Cu63 Se15 110.2(3) . .
Se25 Cu63 Se2 132.9(3) . .
Se15 Cu63 Se2 116.9(3) . .
Se25 Cu63 Cu34 81.4(3) . .
Se15 Cu63 Cu34 150.7(5) . .
Se2 Cu63 Cu34 57.8(3) . .
Se25 Cu63 Cu29 81.1(3) . .
Se15 Cu63 Cu29 148.0(5) . .
Se2 Cu63 Cu29 58.7(3) . .
Cu34 Cu63 Cu29 58.2(3) . .
Se25 Cu63 Cu8 151.6(5) . .
Se15 Cu63 Cu8 67.2(2) . .
Se2 Cu63 Cu8 58.1(3) . .
Cu34 Cu63 Cu8 89.7(4) . .
Cu29 Cu63 Cu8 116.8(4) . .
Se25 Cu63 Cu2 150.8(6) . .
Se15 Cu63 Cu2 64.7(2) . .
Se2 Cu63 Cu2 59.9(3) . .
Cu34 Cu63 Cu2 117.8(4) . .
Cu29 Cu63 Cu2 90.6(4) . .
Cu8 Cu63 Cu2 56.0(3) . .
Se25 Cu63 Cu27 64.6(3) . .
Se15 Cu63 Cu27 57.6(2) . .
Se2 Cu63 Cu27 146.2(5) . .
Cu34 Cu63 Cu27 108.9(4) . .
Cu29 Cu63 Cu27 145.3(4) . .
Cu8 Cu63 Cu27 93.5(3) . .
Cu2 Cu63 Cu27 121.8(3) . .
Se25 Cu63 Cu22 60.9(3) . .
Se15 Cu63 Cu22 58.9(2) . .
Se2 Cu63 Cu22 149.4(5) . .
Cu34 Cu63 Cu22 141.9(4) . .
Cu29 Cu63 Cu22 107.3(4) . .
Cu8 Cu63 Cu22 125.9(3) . .
Cu2 Cu63 Cu22 95.8(4) . .
Cu27 Cu63 Cu22 61.1(3) . .
Se21 Cu64 Cu21 77.9(4) . .
Se21 Cu64 Cu30 77.1(4) . .
Cu21 Cu64 Cu30 63.2(4) . .
Se21 Cu64 Se12 131.1(6) . .
Cu21 Cu64 Se12 61.1(4) . .
Cu30 Cu64 Se12 61.8(4) . .
Se21 Cu64 Se37 108.2(5) . .
Cu21 Cu64 Se37 150.1(8) . .
Cu30 Cu64 Se37 146.3(8) . .
Se12 Cu64 Se37 120.7(4) . .
Se21 Cu64 Cu41 149.5(7) . .
Cu21 Cu64 Cu41 120.9(6) . .
Cu30 Cu64 Cu41 90.1(6) . .
Se12 Cu64 Cu41 59.8(3) . .
Se37 Cu64 Cu41 68.4(4) . .
Se21 Cu64 Cu40 153.1(8) . .
Cu21 Cu64 Cu40 91.5(5) . .
Cu30 Cu64 Cu40 120.3(6) . .
Se12 Cu64 Cu40 58.7(3) . .
Se37 Cu64 Cu40 69.8(3) . .
Cu41 Cu64 Cu40 56.4(3) . .
Se21 Cu64 Cu39 59.7(3) . .
Cu21 Cu64 Cu39 103.5(6) . .
Cu30 Cu64 Cu39 136.8(4) . .
Se12 Cu64 Cu39 150.7(7) . .
Se37 Cu64 Cu39 59.6(4) . .
Cu41 Cu64 Cu39 127.8(5) . .
Cu40 Cu64 Cu39 99.9(6) . .
Se21 Cu64 Cu39 59.1(3) . 2_655
Cu21 Cu64 Cu39 136.9(4) . 2_655
Cu30 Cu64 Cu39 100.7(5) . 2_655
Se12 Cu64 Cu39 148.9(7) . 2_655
Se37 Cu64 Cu39 59.1(3) . 2_655
Cu41 Cu64 Cu39 97.3(5) . 2_655
Cu40 Cu64 Cu39 128.6(5) . 2_655
Cu39 Cu64 Cu39 59.5(4) . 2_655
Cu42 Cu65 Se17 77.9(6) . .
Cu42 Cu65 Se15 145.4(11) . .
Se17 Cu65 Se15 111.1(5) . .
Cu42 Cu65 Se8 63.3(4) . .
Se17 Cu65 Se8 130.5(8) . .
Se15 Cu65 Se8 118.4(7) . .
Cu42 Cu65 Cu7 124.1(6) . .
Se17 Cu65 Cu7 147.1(9) . .
Se15 Cu65 Cu7 66.2(5) . .
Se8 Cu65 Cu7 61.0(3) . .
Cu42 Cu65 Cu28 64.6(6) . .
Se17 Cu65 Cu28 77.9(6) . .
Se15 Cu65 Cu28 148.8(9) . .
Se8 Cu65 Cu28 58.7(4) . .
Cu7 Cu65 Cu28 89.8(6) . .
Cu42 Cu65 Cu3 87.6(7) . .
Se17 Cu65 Cu3 152.9(9) . .
Se15 Cu65 Cu3 69.4(6) . .
Se8 Cu65 Cu3 57.8(4) . .
Cu7 Cu65 Cu3 59.4(4) . .
Cu28 Cu65 Cu3 116.5(5) . .
Cu42 Cu65 Cu27 99.6(7) . .
Se17 Cu65 Cu27 63.9(4) . .
Se15 Cu65 Cu27 59.8(4) . .
Se8 Cu65 Cu27 147.9(9) . .
Cu7 Cu65 Cu27 125.9(7) . .
Cu28 Cu65 Cu27 141.2(7) . .
Cu3 Cu65 Cu27 96.8(7) . .
Cu42 Cu65 Cu22 138.2(8) . .
Se17 Cu65 Cu22 60.3(4) . .
Se15 Cu65 Cu22 61.4(4) . .
Se8 Cu65 Cu22 146.6(8) . .
Cu7 Cu65 Cu22 93.9(6) . .
Cu28 Cu65 Cu22 103.0(7) . .
Cu3 Cu65 Cu22 130.4(7) . .
Cu27 Cu65 Cu22 64.1(3) . .
P11 Cu66 Cu68 177.0(8) . .
P11 Cu66 Se11 122.0(7) . .
Cu68 Cu66 Se11 60.9(3) . .
P11 Cu66 Se14 117.8(7) . .
Cu68 Cu66 Se14 59.5(3) . .
Se11 Cu66 Se14 109.2(3) . .
P11 Cu66 Cu1 109.8(6) . .
Cu68 Cu66 Cu1 72.3(3) . .
Se11 Cu66 Cu1 55.9(2) . .
Se14 Cu66 Cu1 128.1(3) . .
P11 Cu66 Cu69 121.0(7) . .
Cu68 Cu66 Cu69 56.7(4) . .
Se11 Cu66 Cu69 113.3(4) . .
Se14 Cu66 Cu69 54.5(2) . .
Cu1 Cu66 Cu69 84.2(3) . .
P16 Cu67 Se14 120.3(6) . .
P16 Cu67 Cu69 177.5(7) . .
Se14 Cu67 Cu69 57.2(3) . .
P16 Cu67 Cu70 116.8(7) . .
Se14 Cu67 Cu70 55.0(3) . .
Cu69 Cu67 Cu70 62.5(4) . .
P16 Cu67 Cu16 111.0(6) . .
Se14 Cu67 Cu16 127.6(2) . .
Cu69 Cu67 Cu16 71.4(3) . .
Cu70 Cu67 Cu16 110.6(4) . .
P16 Cu67 Se29 122.0(6) . .
Se14 Cu67 Se29 102.3(3) . .
Cu69 Cu67 Se29 60.0(3) . .
Cu70 Cu67 Se29 58.2(3) . .
Cu16 Cu67 Se29 54.5(2) . .
P16 Cu67 Cu68 122.5(7) . .
Se14 Cu67 Cu68 56.4(3) . .
Cu69 Cu67 Cu68 56.2(4) . .
Cu70 Cu67 Cu68 104.3(4) . .
Cu16 Cu67 Cu68 87.9(3) . .
Se29 Cu67 Cu68 113.3(3) . .
P16 Cu67 Se26 97.7(7) . .
Se14 Cu67 Se26 107.5(3) . .
Cu69 Cu67 Se26 83.0(3) . .
Cu70 Cu67 Se26 145.5(3) . .
Cu16 Cu67 Se26 52.9(2) . .
Se29 Cu67 Se26 105.4(2) . .
Cu68 Cu67 Se26 51.1(3) . .
Se26 Cu68 Cu66 154.1(5) . .
Se26 Cu68 Cu25 63.4(3) . .
Cu66 Cu68 Cu25 110.0(4) . .
Se26 Cu68 Se14 125.9(4) . .
Cu66 Cu68 Se14 62.0(3) . .
Cu25 Cu68 Se14 170.7(5) . .
Se26 Cu68 Cu69 94.7(5) . .
Cu66 Cu68 Cu69 67.6(4) . .
Cu25 Cu68 Cu69 124.3(5) . .
Se14 Cu68 Cu69 58.6(4) . .
Se26 Cu68 Se11 122.5(5) . .
Cu66 Cu68 Se11 60.9(3) . .
Cu25 Cu68 Se11 59.6(3) . .
Se14 Cu68 Se11 111.2(4) . .
Cu69 Cu68 Se11 123.1(4) . .
Se26 Cu68 Cu67 68.0(3) . .
Cu66 Cu68 Cu67 113.4(5) . .
Cu25 Cu68 Cu67 131.4(4) . .
Se14 Cu68 Cu67 57.9(3) . .
Cu69 Cu68 Cu67 58.5(3) . .
Se11 Cu68 Cu67 167.5(5) . .
Se26 Cu68 Cu50 55.9(3) . .
Cu66 Cu68 Cu50 98.4(3) . .
Cu25 Cu68 Cu50 61.6(3) . .
Se14 Cu68 Cu50 122.4(5) . .
Cu69 Cu68 Cu50 63.9(4) . .
Se11 Cu68 Cu50 100.9(3) . .
Cu67 Cu68 Cu50 90.9(4) . .
Se26 Cu68 Cu1 102.4(3) . .
Cu66 Cu68 Cu1 57.9(2) . .
Cu25 Cu68 Cu1 57.4(2) . .
Se14 Cu68 Cu1 116.9(4) . .
Cu69 Cu68 Cu1 82.1(3) . .
Se11 Cu68 Cu1 51.3(2) . .
Cu67 Cu68 Cu1 137.1(5) . .
Cu50 Cu68 Cu1 54.1(2) . .
Se16 Cu69 Se14 131.7(5) . .
Se16 Cu69 Cu68 97.5(5) . .
Se14 Cu69 Cu68 60.7(3) . .
Se16 Cu69 Cu23 63.5(2) . .
Se14 Cu69 Cu23 164.2(5) . .
Cu68 Cu69 Cu23 127.2(5) . .
Se16 Cu69 Cu67 151.9(6) . .
Se14 Cu69 Cu67 60.9(2) . .
Cu68 Cu69 Cu67 65.3(3) . .
Cu23 Cu69 Cu67 108.0(4) . .
Se16 Cu69 Se29 120.0(4) . .
Se14 Cu69 Se29 107.1(3) . .
Cu68 Cu69 Se29 124.4(4) . .
Cu23 Cu69 Se29 57.2(3) . .
Cu67 Cu69 Se29 62.7(3) . .
Se16 Cu69 Cu70 148.2(6) . .
Se14 Cu69 Cu70 55.0(3) . .
Cu68 Cu69 Cu70 108.8(4) . .
Cu23 Cu69 Cu70 110.3(5) . .
Cu67 Cu69 Cu70 59.3(3) . .
Se29 Cu69 Cu70 58.1(4) . .
Se16 Cu69 Cu66 73.5(3) . .
Se14 Cu69 Cu66 58.5(3) . .
Cu68 Cu69 Cu66 55.7(3) . .
Cu23 Cu69 Cu66 137.0(3) . .
Cu67 Cu69 Cu66 109.4(4) . .
Se29 Cu69 Cu66 164.6(4) . .
Cu70 Cu69 Cu66 106.6(4) . .
Se16 Cu69 Cu50 56.5(3) . .
Se14 Cu69 Cu50 126.6(5) . .
Cu68 Cu69 Cu50 65.9(4) . .
Cu23 Cu69 Cu50 62.7(3) . .
Cu67 Cu69 Cu50 95.5(4) . .
Se29 Cu69 Cu50 100.6(4) . .
Cu70 Cu69 Cu50 151.8(4) . .
Cu66 Cu69 Cu50 93.2(4) . .
Se16 Cu69 Cu16 102.2(3) . .
Se14 Cu69 Cu16 116.2(3) . .
Cu68 Cu69 Cu16 84.4(4) . .
Cu23 Cu69 Cu16 56.3(2) . .
Cu67 Cu69 Cu16 56.1(3) . .
Se29 Cu69 Cu16 50.7(2) . .
Cu70 Cu69 Cu16 98.0(4) . .
Cu66 Cu69 Cu16 137.9(5) . .
Cu50 Cu69 Cu16 54.6(2) . .
Se14 Cu70 P12 140.9(13) . .
Se14 Cu70 Se29 111.3(5) . .
P12 Cu70 Se29 107.4(12) . .
Se14 Cu70 Cu67 61.4(4) . .
P12 Cu70 Cu67 147.6(11) . .
Se29 Cu70 Cu67 63.1(3) . .
Se14 Cu70 Cu69 57.6(4) . .
P12 Cu70 Cu69 147.1(10) . .
Se29 Cu70 Cu69 60.2(3) . .
Cu67 Cu70 Cu69 58.2(4) . .
Cu53 Cu71 Se23 180.0 . .
Cu53 Cu71 Se28 65.4(2) . .
Se23 Cu71 Se28 114.6(2) . .
Cu53 Cu71 Se28 65.4(2) . 2_655
Se23 Cu71 Se28 114.6(2) . 2_655
Se28 Cu71 Se28 130.7(3) . 2_655
Cu53 Cu71 Cu73 120.0(2) . 2_655
Se23 Cu71 Cu73 60.0(2) . 2_655
Se28 Cu71 Cu73 137.8(4) . 2_655
Se28 Cu71 Cu73 71.1(3) 2_655 2_655
Cu53 Cu71 Cu73 120.0(2) . .
Se23 Cu71 Cu73 60.0(2) . .
Se28 Cu71 Cu73 71.1(3) . .
Se28 Cu71 Cu73 137.8(4) 2_655 .
Cu73 Cu71 Cu73 120.0(5) 2_655 .
Cu53 Cu71 Cu72 121.2(2) . 2_655
Se23 Cu71 Cu72 58.8(2) . 2_655
Se28 Cu71 Cu72 138.6(5) . 2_655
Se28 Cu71 Cu72 71.5(4) 2_655 2_655
Cu73 Cu71 Cu72 78.1(5) 2_655 2_655
Cu73 Cu71 Cu72 71.8(5) . 2_655
Cu53 Cu71 Cu72 121.3(2) . .
Se23 Cu71 Cu72 58.7(2) . .
Se28 Cu71 Cu72 71.5(4) . .
Se28 Cu71 Cu72 138.6(5) 2_655 .
Cu73 Cu71 Cu72 71.8(5) 2_655 .
Cu73 Cu71 Cu72 78.0(5) . .
Cu72 Cu71 Cu72 117.5(4) 2_655 .
Cu53 Cu71 Cu35 62.23(14) . .
Se23 Cu71 Cu35 117.77(14) . .
Se28 Cu71 Cu35 52.9(2) . .
Se28 Cu71 Cu35 102.4(2) 2_655 .
Cu73 Cu71 Cu35 169.2(4) 2_655 .
Cu73 Cu71 Cu35 58.9(2) . .
Cu72 Cu71 Cu35 91.8(4) 2_655 .
Cu72 Cu71 Cu35 116.9(5) . .
Cu53 Cu71 Cu35 62.22(14) . 2_655
Se23 Cu71 Cu35 117.78(14) . 2_655
Se28 Cu71 Cu35 102.4(2) . 2_655
Se28 Cu71 Cu35 52.9(2) 2_655 2_655
Cu73 Cu71 Cu35 58.9(2) 2_655 2_655
Cu73 Cu71 Cu35 169.2(4) . 2_655
Cu72 Cu71 Cu35 116.9(5) 2_655 2_655
Cu72 Cu71 Cu35 91.8(4) . 2_655
Cu35 Cu71 Cu35 124.4(3) . 2_655
Cu53 Cu71 Cu37 62.59(14) . .
Se23 Cu71 Cu37 117.41(14) . .
Se28 Cu71 Cu37 52.9(2) . .
Se28 Cu71 Cu37 102.7(2) 2_655 .
Cu73 Cu71 Cu37 90.5(4) 2_655 .
Cu73 Cu71 Cu37 116.8(4) . .
Cu72 Cu71 Cu37 168.3(5) 2_655 .
Cu72 Cu71 Cu37 59.9(2) . .
Cu35 Cu71 Cu37 99.4(2) . .
Cu35 Cu71 Cu37 53.7(2) 2_655 .
Cu53 Cu71 Cu37 62.59(14) . 2_655
Se23 Cu71 Cu37 117.41(14) . 2_655
Se28 Cu71 Cu37 102.7(2) . 2_655
Se28 Cu71 Cu37 52.9(2) 2_655 2_655
Cu73 Cu71 Cu37 116.8(4) 2_655 2_655
Cu73 Cu71 Cu37 90.5(4) . 2_655
Cu72 Cu71 Cu37 59.9(2) 2_655 2_655
Cu72 Cu71 Cu37 168.3(5) . 2_655
Cu35 Cu71 Cu37 53.7(2) . 2_655
Cu35 Cu71 Cu37 99.4(2) 2_655 2_655
Cu37 Cu71 Cu37 125.2(3) . 2_655
P9 Cu72 Se23 122.6(6) . .
P9 Cu72 Cu71 164.5(13) . .
Se23 Cu72 Cu71 57.7(3) . .
P9 Cu72 Se34 109.5(10) . 2_655
Se23 Cu72 Se34 107.2(6) . 2_655
Cu71 Cu72 Se34 83.7(4) . 2_655
P9 Cu72 Cu37 114.9(7) . .
Se23 Cu72 Cu37 122.4(3) . .
Cu71 Cu72 Cu37 66.0(2) . .
Se34 Cu72 Cu37 52.9(3) 2_655 .
P9 Cu72 Cu73 140.7(11) . 2_655
Se23 Cu72 Cu73 53.1(3) . 2_655
Cu71 Cu72 Cu73 53.7(3) . 2_655
Se34 Cu72 Cu73 54.2(5) 2_655 2_655
Cu37 Cu72 Cu73 84.7(4) . 2_655
P17 Cu73 Se23 120.2(8) . .
P17 Cu73 Cu71 161.6(12) . .
Se23 Cu73 Cu71 57.7(3) . .
P17 Cu73 Se34 111.5(11) . .
Se23 Cu73 Se34 107.8(5) . .
Cu71 Cu73 Se34 85.2(3) . .
P17 Cu73 Cu35 116.2(9) . .
Se23 Cu73 Cu35 123.2(5) . .
Cu71 Cu73 Cu35 66.8(3) . .
Se34 Cu73 Cu35 54.2(3) . .
P17 Cu73 Se28 112.4(9) . .
Se23 Cu73 Se28 99.7(5) . .
Cu71 Cu73 Se28 53.9(3) . .
Se34 Cu73 Se28 103.4(3) . .
Cu35 Cu73 Se28 50.8(2) . .
P17 Cu73 Cu72 141.3(10) . 2_655
Se23 Cu73 Cu72 52.1(4) . 2_655
Cu71 Cu73 Cu72 54.5(4) . 2_655
Se34 Cu73 Cu72 55.9(5) . 2_655
Cu35 Cu73 Cu72 87.0(4) . 2_655
Se28 Cu73 Cu72 106.3(4) . 2_655
Cu2 Se1 Cu36 69.4(3) . .
Cu2 Se1 Cu59 73.2(3) . .
Cu36 Se1 Cu59 64.2(2) . .
Cu2 Se1 Cu4 64.1(2) . .
Cu36 Se1 Cu4 117.1(3) . .
Cu59 Se1 Cu4 63.4(2) . .
Cu2 Se1 Cu1 62.9(2) . .
Cu36 Se1 Cu1 75.3(2) . .
Cu59 Se1 Cu1 128.3(3) . .
Cu4 Se1 Cu1 114.6(3) . .
Cu2 Se1 Cu44 111.1(2) . .
Cu36 Se1 Cu44 62.0(2) . .
Cu59 Se1 Cu44 119.0(3) . .
Cu4 Se1 Cu44 174.4(3) . .
Cu1 Se1 Cu44 59.8(2) . .
Cu34 Se2 Cu29 60.4(3) . .
Cu34 Se2 Cu8 95.0(3) . .
Cu29 Se2 Cu8 125.0(3) . .
Cu34 Se2 Cu63 61.5(3) . .
Cu29 Se2 Cu63 61.6(3) . .
Cu8 Se2 Cu63 63.5(3) . .
Cu34 Se2 Cu2 125.0(4) . .
Cu29 Se2 Cu2 94.3(3) . .
Cu8 Se2 Cu2 58.6(2) . .
Cu63 Se2 Cu2 63.5(3) . .
Cu34 Se2 Cu4 121.7(3) . .
Cu29 Se2 Cu4 61.3(2) . .
Cu8 Se2 Cu4 119.0(2) . .
Cu63 Se2 Cu4 91.7(3) . .
Cu2 Se2 Cu4 60.5(2) . .
Cu34 Se2 Cu9 61.4(3) . .
Cu29 Se2 Cu9 121.8(3) . .
Cu8 Se2 Cu9 59.9(2) . .
Cu63 Se2 Cu9 90.3(3) . .
Cu2 Se2 Cu9 118.4(2) . .
Cu4 Se2 Cu9 176.9(3) . .
Cu25 Se3 Cu7 64.8(3) . .
Cu25 Se3 Cu36 75.3(2) . .
Cu7 Se3 Cu36 68.9(2) . .
Cu25 Se3 Cu56 128.8(3) . .
Cu7 Se3 Cu56 69.7(2) . .
Cu36 Se3 Cu56 67.3(2) . .
Cu25 Se3 Cu11 111.1(3) . .
Cu7 Se3 Cu11 62.0(2) . .
Cu36 Se3 Cu11 118.9(2) . .
Cu56 Se3 Cu11 63.4(2) . .
Cu25 Se3 Cu44 60.4(2) . .
Cu7 Se3 Cu44 111.3(3) . .
Cu36 Se3 Cu44 59.9(2) . .
Cu56 Se3 Cu44 120.6(2) . .
Cu11 Se3 Cu44 171.5(3) . .
Cu21 Se4 Cu33 62.3(2) . .
Cu21 Se4 Cu20 66.4(3) . .
Cu33 Se4 Cu20 70.3(2) . .
Cu21 Se4 Cu55 76.4(3) . .
Cu33 Se4 Cu55 128.4(3) . .
Cu20 Se4 Cu55 65.4(2) . .
Cu21 Se4 Cu31 62.4(2) . .
Cu33 Se4 Cu31 115.8(3) . .
Cu20 Se4 Cu31 112.7(2) . .
Cu55 Se4 Cu31 62.6(2) . .
Cu21 Se4 Cu45 114.1(2) . .
Cu33 Se4 Cu45 61.9(2) . .
Cu20 Se4 Cu45 64.1(2) . .
Cu55 Se4 Cu45 116.2(2) . .
Cu31 Se4 Cu45 176.4(3) . .
Cu43 Se5 Cu43 179.7(5) . 2_655
Cu43 Se5 Cu10 122.0(4) . 2_655
Cu43 Se5 Cu10 58.2(4) 2_655 2_655
Cu43 Se5 Cu10 58.2(4) . .
Cu43 Se5 Cu10 122.0(4) 2_655 .
Cu10 Se5 Cu10 129.5(3) 2_655 .
Cu43 Se5 Cu38 58.5(4) . 2_655
Cu43 Se5 Cu38 121.7(4) 2_655 2_655
Cu10 Se5 Cu38 63.5(3) 2_655 2_655
Cu10 Se5 Cu38 93.8(3) . 2_655
Cu43 Se5 Cu38 121.6(4) . .
Cu43 Se5 Cu38 58.5(4) 2_655 .
Cu10 Se5 Cu38 93.8(3) 2_655 .
Cu10 Se5 Cu38 63.5(3) . .
Cu38 Se5 Cu38 126.9(4) 2_655 .
Cu43 Se5 Cu32 59.3(3) . 2_655
Cu43 Se5 Cu32 120.3(3) 2_655 2_655
Cu10 Se5 Cu32 126.0(3) 2_655 2_655
Cu10 Se5 Cu32 98.3(2) . 2_655
Cu38 Se5 Cu32 94.1(3) 2_655 2_655
Cu38 Se5 Cu32 134.1(3) . 2_655
Cu43 Se5 Cu32 120.3(3) . .
Cu43 Se5 Cu32 59.3(3) 2_655 .
Cu10 Se5 Cu32 98.3(2) 2_655 .
Cu10 Se5 Cu32 126.0(3) . .
Cu38 Se5 Cu32 134.1(3) 2_655 .
Cu38 Se5 Cu32 94.1(3) . .
Cu32 Se5 Cu32 61.5(3) 2_655 .
Cu32 Se6 Cu62 79.7(3) 2_655 .
Cu32 Se6 Cu61 72.2(3) 2_655 2_655
Cu62 Se6 Cu61 122.1(2) . 2_655
Cu32 Se6 Cu14 67.3(2) 2_655 .
Cu62 Se6 Cu14 67.6(2) . .
Cu61 Se6 Cu14 135.6(3) 2_655 .
Cu32 Se6 Cu46 112.0(2) 2_655 .
Cu62 Se6 Cu46 120.4(2) . .
Cu61 Se6 Cu46 116.9(2) 2_655 .
Cu14 Se6 Cu46 65.3(2) . .
Cu32 Se6 Cu12 65.0(2) 2_655 2_655
Cu62 Se6 Cu12 140.6(3) . 2_655
Cu61 Se6 Cu12 64.1(2) 2_655 2_655
Cu14 Se6 Cu12 82.5(2) . 2_655
Cu46 Se6 Cu12 63.2(2) . 2_655
Cu32 Se6 Cu43 58.5(4) 2_655 .
Cu62 Se6 Cu43 61.6(4) . .
Cu61 Se6 Cu43 60.5(4) 2_655 .
Cu14 Se6 Cu43 109.4(4) . .
Cu46 Se6 Cu43 170.4(4) . .
Cu12 Se6 Cu43 108.9(4) 2_655 .
Cu10 Se7 Cu60 75.2(3) . 2_655
Cu10 Se7 Cu62 74.9(2) . .
Cu60 Se7 Cu62 121.4(2) 2_655 .
Cu10 Se7 Cu45 113.3(3) . .
Cu60 Se7 Cu45 119.5(2) 2_655 .
Cu62 Se7 Cu45 118.4(2) . .
Cu10 Se7 Cu20 65.9(2) . .
Cu60 Se7 Cu20 66.2(2) 2_655 .
Cu62 Se7 Cu20 136.5(3) . .
Cu45 Se7 Cu20 65.0(2) . .
Cu10 Se7 Cu26 65.8(3) . .
Cu60 Se7 Cu26 137.1(3) 2_655 .
Cu62 Se7 Cu26 65.1(2) . .
Cu45 Se7 Cu26 65.0(2) . .
Cu20 Se7 Cu26 81.8(2) . .
Cu10 Se7 Cu43 56.8(4) . .
Cu60 Se7 Cu43 60.3(3) 2_655 .
Cu62 Se7 Cu43 61.1(3) . .
Cu45 Se7 Cu43 170.1(4) . .
Cu20 Se7 Cu43 108.1(3) . .
Cu26 Se7 Cu43 107.9(4) . .
Cu42 Se8 Cu28 61.7(3) . .
Cu42 Se8 Cu3 84.7(4) . .
Cu28 Se8 Cu3 126.2(3) . .
Cu42 Se8 Cu65 50.5(4) . .
Cu28 Se8 Cu65 61.9(5) . .
Cu3 Se8 Cu65 64.4(5) . .
Cu42 Se8 Cu7 110.1(3) . .
Cu28 Se8 Cu7 90.9(3) . .
Cu3 Se8 Cu7 61.2(3) . .
Cu65 Se8 Cu7 59.7(4) . .
Cu42 Se8 Cu11 122.3(3) . .
Cu28 Se8 Cu11 61.9(2) . .
Cu3 Se8 Cu11 120.8(3) . .
Cu65 Se8 Cu11 92.2(5) . .
Cu7 Se8 Cu11 60.1(2) . .
Cu42 Se8 Cu17 60.6(3) . .
Cu28 Se8 Cu17 121.0(3) . .
Cu3 Se8 Cu17 58.2(3) . .
Cu65 Se8 Cu17 89.7(5) . .
Cu7 Se8 Cu17 119.2(3) . .
Cu11 Se8 Cu17 177.0(2) . .
Cu29 Se9 Cu33 62.2(2) . .
Cu29 Se9 Cu59 78.7(2) . .
Cu33 Se9 Cu59 129.9(2) . .
Cu29 Se9 Cu26 67.8(3) . .
Cu33 Se9 Cu26 70.5(2) . .
Cu59 Se9 Cu26 66.1(2) . .
Cu29 Se9 Cu45 115.4(3) . .
Cu33 Se9 Cu45 62.2(2) . .
Cu59 Se9 Cu45 116.5(2) . .
Cu26 Se9 Cu45 65.0(2) . .
Cu29 Se9 Cu4 61.3(2) . .
Cu33 Se9 Cu4 116.1(3) . .
Cu59 Se9 Cu4 61.5(2) . .
Cu26 Se9 Cu4 111.3(2) . .
Cu45 Se9 Cu4 176.1(2) . .
Cu22 Se10 Cu62 71.5(2) . .
Cu22 Se10 Cu59 80.4(3) . .
Cu62 Se10 Cu59 114.6(2) . .
Cu22 Se10 Cu56 74.6(2) . .
Cu62 Se10 Cu56 111.2(2) . .
Cu59 Se10 Cu56 116.2(2) . .
Cu1 Se11 Cu25 66.3(2) . .
Cu1 Se11 Cu44 63.3(2) . .
Cu25 Se11 Cu44 64.5(2) . .
Cu1 Se11 Cu68 75.6(3) . .
Cu25 Se11 Cu68 59.1(3) . .
Cu44 Se11 Cu68 119.6(3) . .
Cu1 Se11 Cu66 66.0(3) . .
Cu25 Se11 Cu66 107.3(3) . .
Cu44 Se11 Cu66 127.2(2) . .
Cu68 Se11 Cu66 58.2(3) . .
Cu64 Se12 Cu21 58.2(4) . .
Cu64 Se12 Cu30 58.1(4) . .
Cu21 Se12 Cu30 61.0(2) . .
Cu64 Se12 Cu40 63.9(4) . .
Cu21 Se12 Cu40 92.9(3) . .
Cu30 Se12 Cu40 121.9(3) . .
Cu64 Se12 Cu41 62.8(4) . .
Cu21 Se12 Cu41 121.0(3) . .
Cu30 Se12 Cu41 89.8(3) . .
Cu40 Se12 Cu41 58.9(3) . .
Cu64 Se12 Cu31 89.9(4) . .
Cu21 Se12 Cu31 61.0(2) . .
Cu30 Se12 Cu31 122.0(2) . .
Cu40 Se12 Cu31 60.1(2) . .
Cu41 Se12 Cu31 118.9(3) . .
Cu64 Se12 Cu6 92.0(4) . .
Cu21 Se12 Cu6 121.4(2) . .
Cu30 Se12 Cu6 60.5(2) . .
Cu40 Se12 Cu6 119.5(3) . .
Cu41 Se12 Cu6 60.7(3) . .
Cu31 Se12 Cu6 177.5(2) . .
Cu28 Se13 Cu56 79.2(3) . .
Cu28 Se13 Cu13 61.4(3) . .
Cu56 Se13 Cu13 129.1(2) . .
Cu28 Se13 Cu14 67.0(2) . .
Cu56 Se13 Cu14 65.9(2) . .
Cu13 Se13 Cu14 69.5(2) . .
Cu28 Se13 Cu46 115.2(2) . .
Cu56 Se13 Cu46 115.6(2) . .
Cu13 Se13 Cu46 62.5(2) . .
Cu14 Se13 Cu46 65.1(2) . .
Cu28 Se13 Cu11 62.7(2) . .
Cu56 Se13 Cu11 63.2(2) . .
Cu13 Se13 Cu11 116.3(2) . .
Cu14 Se13 Cu11 112.6(2) . .
Cu46 Se13 Cu11 177.6(2) . .
Cu70 Se14 Cu69 67.4(4) . .
Cu70 Se14 Cu68 119.4(4) . .
Cu69 Se14 Cu68 60.7(4) . .
Cu70 Se14 Cu67 63.6(4) . .
Cu69 Se14 Cu67 61.9(3) . .
Cu68 Se14 Cu67 65.7(3) . .
Cu70 Se14 Cu66 124.2(3) . .
Cu69 Se14 Cu66 67.0(3) . .
Cu68 Se14 Cu66 58.5(3) . .
Cu67 Se14 Cu66 117.1(3) . .
Cu65 Se15 Cu63 123.4(4) . .
Cu65 Se15 Cu50 117.9(4) . .
Cu63 Se15 Cu50 118.6(3) . .
Cu65 Se15 Cu27 65.6(4) . .
Cu63 Se15 Cu27 67.7(3) . .
Cu50 Se15 Cu27 143.9(3) . .
Cu65 Se15 Cu22 65.6(5) . .
Cu63 Se15 Cu22 68.2(3) . .
Cu50 Se15 Cu22 148.6(3) . .
Cu27 Se15 Cu22 67.3(2) . .
Cu65 Se15 Cu15 95.1(5) . .
Cu63 Se15 Cu15 97.3(3) . .
Cu50 Se15 Cu15 74.1(2) . .
Cu27 Se15 Cu15 69.9(2) . .
Cu22 Se15 Cu15 137.1(3) . .
Cu65 Se15 Cu7 58.2(4) . .
Cu63 Se15 Cu7 152.2(4) . .
Cu50 Se15 Cu7 68.9(2) . .
Cu27 Se15 Cu7 123.7(3) . .
Cu22 Se15 Cu7 92.0(2) . .
Cu15 Se15 Cu7 110.3(2) . .
Cu65 Se15 Cu2 155.3(5) . .
Cu63 Se15 Cu2 61.3(2) . .
Cu50 Se15 Cu2 64.7(2) . .
Cu27 Se15 Cu2 128.5(2) . .
Cu22 Se15 Cu2 99.2(2) . .
Cu15 Se15 Cu2 108.7(3) . .
Cu7 Se15 Cu2 105.6(2) . .
Cu65 Se15 Cu8 151.7(5) . .
Cu63 Se15 Cu8 58.9(3) . .
Cu50 Se15 Cu8 66.3(2) . .
Cu27 Se15 Cu8 94.5(2) . .
Cu22 Se15 Cu8 127.0(2) . .
Cu15 Se15 Cu8 58.0(2) . .
Cu7 Se15 Cu8 135.2(3) . .
Cu2 Se15 Cu8 52.9(2) . .
Cu65 Se15 Cu3 58.9(4) . .
Cu63 Se15 Cu3 153.3(4) . .
Cu50 Se15 Cu3 65.0(2) . .
Cu27 Se15 Cu3 94.1(3) . .
Cu22 Se15 Cu3 124.1(3) . .
Cu15 Se15 Cu3 57.0(2) . .
Cu7 Se15 Cu3 54.2(2) . .
Cu2 Se15 Cu3 129.7(3) . .
Cu8 Se15 Cu3 105.7(3) . .
Cu69 Se16 Cu1 98.2(3) . .
Cu69 Se16 Cu50 72.5(3) . .
Cu1 Se16 Cu50 66.0(2) . .
Cu69 Se16 Cu23 60.9(3) . .
Cu1 Se16 Cu23 132.9(3) . .
Cu50 Se16 Cu23 67.4(2) . .
Cu69 Se16 Cu2 137.8(4) . .
Cu1 Se16 Cu2 59.6(2) . .
Cu50 Se16 Cu2 65.7(2) . .
Cu23 Se16 Cu2 106.2(3) . .
Cu69 Se16 Cu8 114.6(3) . .
Cu1 Se16 Cu8 109.2(3) . .
Cu50 Se16 Cu8 67.5(2) . .
Cu23 Se16 Cu8 56.9(2) . .
Cu2 Se16 Cu8 53.9(2) . .
Cu65 Se17 Cu52 110.6(4) . .
Cu65 Se17 Cu22 69.1(4) . .
Cu52 Se17 Cu22 144.7(3) . .
Cu65 Se17 Cu14 92.8(5) . .
Cu52 Se17 Cu14 74.4(2) . .
Cu22 Se17 Cu14 70.3(2) . .
Cu65 Se17 Cu32 152.0(6) . .
Cu52 Se17 Cu32 69.2(2) . .
Cu22 Se17 Cu32 128.2(2) . .
Cu14 Se17 Cu32 113.1(3) . .
Cu65 Se17 Cu12 91.1(5) . .
Cu52 Se17 Cu12 79.5(2) . .
Cu22 Se17 Cu12 135.1(3) . .
Cu14 Se17 Cu12 153.4(2) . .
Cu32 Se17 Cu12 61.0(2) . .
Cu65 Se17 Cu27 65.8(5) . .
Cu52 Se17 Cu27 146.8(2) . .
Cu22 Se17 Cu27 67.3(2) . .
Cu14 Se17 Cu27 137.1(3) . .
Cu32 Se17 Cu27 98.5(3) . .
Cu12 Se17 Cu27 67.8(2) . .
Cu65 Se17 Cu42 47.9(4) . .
Cu52 Se17 Cu42 71.4(3) . .
Cu22 Se17 Cu42 116.9(3) . .
Cu14 Se17 Cu42 107.7(2) . .
Cu32 Se17 Cu42 110.9(3) . .
Cu12 Se17 Cu42 57.6(2) . .
Cu27 Se17 Cu42 85.7(3) . .
Cu65 Se17 Cu32 152.4(6) . 2_655
Cu52 Se17 Cu32 64.7(2) . 2_655
Cu22 Se17 Cu32 98.7(3) . 2_655
Cu14 Se17 Cu32 59.6(2) . 2_655
Cu32 Se17 Cu32 54.5(3) . 2_655
Cu12 Se17 Cu32 113.4(2) . 2_655
Cu27 Se17 Cu32 133.8(2) . 2_655
Cu42 Se17 Cu32 136.2(3) . 2_655
Cu51 Se18 Cu19 66.8(2) . .
Cu51 Se18 Cu33 65.3(2) . .
Cu19 Se18 Cu33 132.1(3) . .
Cu51 Se18 Cu29 67.2(2) . .
Cu19 Se18 Cu29 105.9(2) . .
Cu33 Se18 Cu29 56.4(2) . .
Cu51 Se18 Cu34 68.1(3) . .
Cu19 Se18 Cu34 57.0(2) . .
Cu33 Se18 Cu34 105.6(2) . .
Cu29 Se18 Cu34 53.3(2) . .
Cu51 Se18 Cu21 69.5(2) . .
Cu19 Se18 Cu21 104.4(3) . .
Cu33 Se18 Cu21 56.0(2) . .
Cu29 Se18 Cu21 109.6(3) . .
Cu34 Se18 Cu21 137.6(3) . .
Cu51 Se18 Cu30 69.9(2) . .
Cu19 Se18 Cu30 55.8(2) . .
Cu33 Se18 Cu30 104.4(3) . .
Cu29 Se18 Cu30 137.1(3) . .
Cu34 Se18 Cu30 109.9(2) . .
Cu21 Se18 Cu30 52.6(2) . .
Cu40 Se19 Cu5 70.1(4) . .
Cu40 Se19 Cu55 74.3(3) . .
Cu5 Se19 Cu55 66.3(2) . .
Cu40 Se19 Cu37 64.4(3) . .
Cu5 Se19 Cu37 75.3(3) . .
Cu55 Se19 Cu37 130.9(3) . .
Cu40 Se19 Cu31 61.6(3) . .
Cu5 Se19 Cu31 116.0(3) . .
Cu55 Se19 Cu31 62.3(2) . .
Cu37 Se19 Cu31 114.0(3) . .
Cu40 Se19 Cu48 117.3(3) . .
Cu5 Se19 Cu48 62.9(3) . .
Cu55 Se19 Cu48 117.2(3) . .
Cu37 Se19 Cu48 65.4(3) . .
Cu31 Se19 Cu48 178.7(3) . .
Cu27 Se20 Cu61 75.1(3) . .
Cu27 Se20 Cu54 73.5(3) . .
Cu61 Se20 Cu54 110.5(2) . .
Cu27 Se20 Cu57 73.4(2) . .
Cu61 Se20 Cu57 116.2(3) . .
Cu54 Se20 Cu57 111.4(2) . .
Cu64 Se21 Cu51 111.7(4) . .
Cu64 Se21 Cu20 90.8(4) . .
Cu51 Se21 Cu20 77.0(2) . .
Cu64 Se21 Cu18 91.8(4) . .
Cu51 Se21 Cu18 79.1(2) . .
Cu20 Se21 Cu18 155.2(3) . .
Cu64 Se21 Cu39 71.9(4) . 2_655
Cu51 Se21 Cu39 147.5(3) . 2_655
Cu20 Se21 Cu39 135.3(3) . 2_655
Cu18 Se21 Cu39 68.5(2) . 2_655
Cu64 Se21 Cu39 71.0(4) . .
Cu51 Se21 Cu39 146.2(3) . .
Cu20 Se21 Cu39 69.2(2) . .
Cu18 Se21 Cu39 134.6(3) . .
Cu39 Se21 Cu39 66.3(3) 2_655 .
Cu64 Se21 Cu38 152.2(5) . .
Cu51 Se21 Cu38 67.7(2) . .
Cu20 Se21 Cu38 115.1(2) . .
Cu18 Se21 Cu38 60.4(2) . .
Cu39 Se21 Cu38 94.0(3) 2_655 .
Cu39 Se21 Cu38 126.1(3) . .
Cu64 Se21 Cu10 150.5(5) . .
Cu51 Se21 Cu10 66.8(2) . .
Cu20 Se21 Cu10 59.9(2) . .
Cu18 Se21 Cu10 115.8(2) . .
Cu39 Se21 Cu10 126.3(3) 2_655 .
Cu39 Se21 Cu10 94.1(3) . .
Cu38 Se21 Cu10 56.7(2) . .
Cu64 Se21 Cu30 52.8(4) . .
Cu51 Se21 Cu30 67.3(2) . .
Cu20 Se21 Cu30 107.0(2) . .
Cu18 Se21 Cu30 56.6(2) . .
Cu39 Se21 Cu30 94.8(3) 2_655 .
Cu39 Se21 Cu30 123.8(2) . .
Cu38 Se21 Cu30 106.7(3) . .
Cu10 Se21 Cu30 134.1(3) . .
Cu64 Se21 Cu21 52.2(4) . .
Cu51 Se21 Cu21 66.0(2) . .
Cu20 Se21 Cu21 57.3(2) . .
Cu18 Se21 Cu21 106.3(3) . .
Cu39 Se21 Cu21 124.0(2) 2_655 .
Cu39 Se21 Cu21 95.7(3) . .
Cu38 Se21 Cu21 133.5(3) . .
Cu10 Se21 Cu21 106.7(2) . .
Cu30 Se21 Cu21 50.4(2) . .
Cu3 Se22 Cu57 75.9(3) . .
Cu3 Se22 Cu49 116.4(3) . .
Cu57 Se22 Cu49 114.6(3) . .
Cu3 Se22 Cu15 65.3(3) . .
Cu57 Se22 Cu15 64.3(2) . .
Cu49 Se22 Cu15 65.7(3) . .
Cu3 Se22 Cu17 60.5(3) . .
Cu57 Se22 Cu17 64.3(2) . .
Cu49 Se22 Cu17 176.8(3) . .
Cu15 Se22 Cu17 111.4(3) . .
Cu3 Se22 Cu16 63.3(3) . .
Cu57 Se22 Cu16 129.5(2) . .
Cu49 Se22 Cu16 64.8(3) . .
Cu15 Se22 Cu16 72.0(2) . .
Cu17 Se22 Cu16 113.4(3) . .
Cu71 Se23 Cu72 63.5(2) . .
Cu71 Se23 Cu72 63.5(2) . 2_655
Cu72 Se23 Cu72 127.0(4) . 2_655
Cu71 Se23 Cu73 62.4(2) . .
Cu72 Se23 Cu73 81.3(6) . .
Cu72 Se23 Cu73 74.7(5) 2_655 .
Cu71 Se23 Cu73 62.4(2) . 2_655
Cu72 Se23 Cu73 74.7(5) . 2_655
Cu72 Se23 Cu73 81.3(6) 2_655 2_655
Cu73 Se23 Cu73 124.7(4) . 2_655
Cu38 Se24 Cu61 76.4(2) . .
Cu38 Se24 Cu60 74.2(3) . .
Cu61 Se24 Cu60 120.8(2) . .
Cu38 Se24 Cu47 113.3(3) . .
Cu61 Se24 Cu47 119.6(2) . .
Cu60 Se24 Cu47 119.0(2) . .
Cu38 Se24 Cu18 65.5(2) . .
Cu61 Se24 Cu18 138.0(3) . .
Cu60 Se24 Cu18 65.5(2) . .
Cu47 Se24 Cu18 65.0(2) . .
Cu38 Se24 Cu24 65.9(3) . .
Cu61 Se24 Cu24 66.1(2) . .
Cu60 Se24 Cu24 136.5(3) . .
Cu47 Se24 Cu24 65.8(2) . .
Cu18 Se24 Cu24 82.3(2) . .
Cu38 Se24 Cu43 57.1(4) . 2_655
Cu61 Se24 Cu43 60.5(3) . 2_655
Cu60 Se24 Cu43 60.4(3) . 2_655
Cu47 Se24 Cu43 170.4(4) . 2_655
Cu18 Se24 Cu43 108.1(4) . 2_655
Cu24 Se24 Cu43 107.5(4) . 2_655
Cu63 Se25 Cu51 106.0(3) . .
Cu63 Se25 Cu24 89.5(4) . .
Cu51 Se25 Cu24 75.7(2) . .
Cu63 Se25 Cu26 89.4(3) . .
Cu51 Se25 Cu26 74.4(2) . .
Cu24 Se25 Cu26 148.5(2) . .
Cu63 Se25 Cu22 70.1(3) . .
Cu51 Se25 Cu22 145.9(3) . .
Cu24 Se25 Cu22 136.4(2) . .
Cu26 Se25 Cu22 71.7(2) . .
Cu63 Se25 Cu38 150.7(4) . .
Cu51 Se25 Cu38 67.6(2) . .
Cu24 Se25 Cu38 61.2(2) . .
Cu26 Se25 Cu38 114.6(3) . .
Cu22 Se25 Cu38 131.7(3) . .
Cu63 Se25 Cu10 150.2(4) . .
Cu51 Se25 Cu10 67.8(2) . .
Cu24 Se25 Cu10 115.5(2) . .
Cu26 Se25 Cu10 60.7(2) . .
Cu22 Se25 Cu10 98.3(3) . .
Cu38 Se25 Cu10 56.3(2) . .
Cu63 Se25 Cu27 66.4(3) . .
Cu51 Se25 Cu27 147.2(3) . .
Cu24 Se25 Cu27 72.5(2) . .
Cu26 Se25 Cu27 134.6(2) . .
Cu22 Se25 Cu27 64.2(2) . .
Cu38 Se25 Cu27 102.8(3) . .
Cu10 Se25 Cu27 134.5(3) . .
Cu68 Se26 Cu16 99.5(4) . .
Cu68 Se26 Cu50 72.7(3) . .
Cu16 Se26 Cu50 65.6(2) . .
Cu68 Se26 Cu25 59.3(3) . .
Cu16 Se26 Cu25 131.4(2) . .
Cu50 Se26 Cu25 66.4(2) . .
Cu68 Se26 Cu3 140.9(3) . .
Cu16 Se26 Cu3 60.7(3) . .
Cu50 Se26 Cu3 68.4(2) . .
Cu25 Se26 Cu3 106.7(3) . .
Cu68 Se26 Cu67 61.0(3) . .
Cu16 Se26 Cu67 59.1(2) . .
Cu50 Se26 Cu67 95.8(2) . .
Cu25 Se26 Cu67 120.3(3) . .
Cu3 Se26 Cu67 118.8(3) . .
Cu68 Se26 Cu7 112.0(3) . .
Cu16 Se26 Cu7 107.7(2) . .
Cu50 Se26 Cu7 65.1(2) . .
Cu25 Se26 Cu7 55.8(2) . .
Cu3 Se26 Cu7 53.8(2) . .
Cu67 Se26 Cu7 160.7(2) . .
Cu52 Se27 Cu13 65.02(12) . 2_655
Cu52 Se27 Cu13 65.01(12) . .
Cu13 Se27 Cu13 130.0(2) 2_655 .
Cu52 Se27 Cu28 68.11(14) . 2_655
Cu13 Se27 Cu28 57.1(2) 2_655 2_655
Cu13 Se27 Cu28 103.2(2) . 2_655
Cu52 Se27 Cu28 68.11(14) . .
Cu13 Se27 Cu28 103.2(2) 2_655 .
Cu13 Se27 Cu28 57.1(2) . .
Cu28 Se27 Cu28 136.2(3) 2_655 .
Cu35 Se28 Cu37 130.2(3) . .
Cu35 Se28 Cu71 71.3(2) . .
Cu37 Se28 Cu71 71.7(2) . .
Cu35 Se28 Cu53 65.6(2) . .
Cu37 Se28 Cu53 66.2(2) . .
Cu71 Se28 Cu53 55.0(2) . .
Cu35 Se28 Cu40 106.2(2) . .
Cu37 Se28 Cu40 60.2(2) . .
Cu71 Se28 Cu40 112.1(3) . .
Cu53 Se28 Cu40 62.8(2) . .
Cu35 Se28 Cu41 58.7(2) . .
Cu37 Se28 Cu41 106.4(3) . .
Cu71 Se28 Cu41 110.3(3) . .
Cu53 Se28 Cu41 61.3(2) . .
Cu40 Se28 Cu41 51.6(2) . .
Cu35 Se28 Cu73 59.1(3) . .
Cu37 Se28 Cu73 119.1(3) . .
Cu71 Se28 Cu73 55.0(3) . .
Cu53 Se28 Cu73 99.6(3) . .
Cu40 Se28 Cu73 161.7(4) . .
Cu41 Se28 Cu73 117.2(4) . .
Cu16 Se29 Cu23 65.7(2) . .
Cu16 Se29 Cu70 118.4(4) . .
Cu23 Se29 Cu70 115.2(4) . .
Cu16 Se29 Cu69 73.6(3) . .
Cu23 Se29 Cu69 59.1(3) . .
Cu70 Se29 Cu69 61.6(4) . .
Cu16 Se29 Cu67 62.2(3) . .
Cu23 Se29 Cu67 105.1(3) . .
Cu70 Se29 Cu67 58.7(3) . .
Cu69 Se29 Cu67 57.3(3) . .
Cu16 Se29 Cu49 63.0(3) . .
Cu23 Se29 Cu49 63.1(3) . .
Cu70 Se29 Cu49 177.4(4) . .
Cu69 Se29 Cu49 117.7(3) . .
Cu67 Se29 Cu49 123.4(4) . .
Cu23 Se30 Cu8 63.1(2) . .
Cu23 Se30 Cu54 129.2(3) . .
Cu8 Se30 Cu54 72.8(3) . .
Cu23 Se30 Cu15 71.7(2) . .
Cu8 Se30 Cu15 64.9(3) . .
Cu54 Se30 Cu15 67.4(2) . .
Cu23 Se30 Cu9 112.2(3) . .
Cu8 Se30 Cu9 61.7(2) . .
Cu54 Se30 Cu9 62.3(2) . .
Cu15 Se30 Cu9 114.1(3) . .
Cu23 Se30 Cu49 63.8(3) . .
Cu8 Se30 Cu49 113.7(3) . .
Cu54 Se30 Cu49 117.9(3) . .
Cu15 Se30 Cu49 62.9(3) . .
Cu9 Se30 Cu49 175.4(3) . .
Cu34 Se31 Cu19 61.9(2) . .
Cu34 Se31 Cu24 67.1(3) . .
Cu19 Se31 Cu24 69.2(2) . .
Cu34 Se31 Cu54 78.5(3) . .
Cu19 Se31 Cu54 127.9(3) . .
Cu24 Se31 Cu54 64.7(2) . .
Cu34 Se31 Cu9 62.7(3) . .
Cu19 Se31 Cu9 117.9(3) . .
Cu24 Se31 Cu9 111.3(2) . .
Cu54 Se31 Cu9 61.9(2) . .
Cu34 Se31 Cu47 115.3(3) . .
Cu19 Se31 Cu47 61.7(2) . .
Cu24 Se31 Cu47 65.4(2) . .
Cu54 Se31 Cu47 115.5(2) . .
Cu9 Se31 Cu47 176.7(3) . .
Cu30 Se32 Cu19 63.0(3) . .
Cu30 Se32 Cu58 74.5(3) . .
Cu19 Se32 Cu58 128.0(3) . .
Cu30 Se32 Cu18 65.6(3) . .
Cu19 Se32 Cu18 70.6(2) . .
Cu58 Se32 Cu18 65.2(2) . .
Cu30 Se32 Cu47 114.6(2) . .
Cu19 Se32 Cu47 62.4(2) . .
Cu58 Se32 Cu47 116.6(2) . .
Cu18 Se32 Cu47 64.4(2) . .
Cu30 Se32 Cu6 62.4(2) . .
Cu19 Se32 Cu6 115.9(3) . .
Cu58 Se32 Cu6 62.0(2) . .
Cu18 Se32 Cu6 112.6(3) . .
Cu47 Se32 Cu6 176.8(3) . .
Cu41 Se33 Cu5 67.0(4) . 2_655
Cu41 Se33 Cu58 72.8(3) . .
Cu5 Se33 Cu58 65.4(2) 2_655 .
Cu41 Se33 Cu35 64.2(3) . .
Cu5 Se33 Cu35 74.3(3) 2_655 .
Cu58 Se33 Cu35 129.6(3) . .
Cu41 Se33 Cu6 64.1(3) . .
Cu5 Se33 Cu6 116.3(3) 2_655 .
Cu58 Se33 Cu6 63.0(2) . .
Cu35 Se33 Cu6 114.9(3) . .
Cu41 Se33 Cu48 116.0(4) . 2_655
Cu5 Se33 Cu48 63.3(3) 2_655 2_655
Cu58 Se33 Cu48 116.3(3) . 2_655
Cu35 Se33 Cu48 65.7(3) . 2_655
Cu6 Se33 Cu48 179.3(3) . 2_655
Cu37 Se34 Cu35 65.7(2) 2_655 .
Cu37 Se34 Cu48 67.9(3) 2_655 2_655
Cu35 Se34 Cu48 67.4(3) . 2_655
Cu37 Se34 Cu73 101.8(4) 2_655 .
Cu35 Se34 Cu73 64.9(3) . .
Cu48 Se34 Cu73 130.8(4) 2_655 .
Cu37 Se34 Cu72 65.7(4) 2_655 2_655
Cu35 Se34 Cu72 101.8(4) . 2_655
Cu48 Se34 Cu72 132.4(4) 2_655 2_655
Cu73 Se34 Cu72 70.0(4) . 2_655
Cu42 Se35 Cu13 68.6(3) . 2_655
Cu42 Se35 Cu57 69.8(3) . .
Cu13 Se35 Cu57 130.3(2) 2_655 .
Cu42 Se35 Cu12 63.9(2) . .
Cu13 Se35 Cu12 72.3(2) 2_655 .
Cu57 Se35 Cu12 65.6(2) . .
Cu42 Se35 Cu46 116.1(3) . 2_655
Cu13 Se35 Cu46 63.0(2) 2_655 2_655
Cu57 Se35 Cu46 115.5(2) . 2_655
Cu12 Se35 Cu46 63.4(2) . 2_655
Cu42 Se35 Cu17 60.4(3) . .
Cu13 Se35 Cu17 115.6(3) 2_655 .
Cu57 Se35 Cu17 62.4(2) . .
Cu12 Se35 Cu17 112.9(2) . .
Cu46 Se35 Cu17 176.2(2) 2_655 .
Cu39 Se36 Cu60 70.6(2) 2_655 .
Cu39 Se36 Cu55 76.8(3) 2_655 2_655
Cu60 Se36 Cu55 112.6(3) . 2_655
Cu39 Se36 Cu58 78.6(3) 2_655 .
Cu60 Se36 Cu58 115.2(2) . .
Cu55 Se36 Cu58 113.6(2) 2_655 .
Cu53 Se37 Cu64 115.3(3) . .
Cu53 Se37 Cu64 115.3(3) . 2_655
Cu64 Se37 Cu64 129.5(5) . 2_655
Cu53 Se37 Cu39 147.41(15) . .
Cu64 Se37 Cu39 68.5(4) . .
Cu64 Se37 Cu39 69.3(3) 2_655 .
Cu53 Se37 Cu39 147.41(15) . 2_655
Cu64 Se37 Cu39 69.3(3) . 2_655
Cu64 Se37 Cu39 68.5(4) 2_655 2_655
Cu39 Se37 Cu39 65.2(3) . 2_655
Cu53 Se37 Cu41 64.5(2) . 2_655
Cu64 Se37 Cu41 153.4(4) . 2_655
Cu64 Se37 Cu41 58.2(3) 2_655 2_655
Cu39 Se37 Cu41 97.4(2) . 2_655
Cu39 Se37 Cu41 126.6(2) 2_655 2_655
Cu53 Se37 Cu41 64.5(2) . .
Cu64 Se37 Cu41 58.2(3) . .
Cu64 Se37 Cu41 153.4(4) 2_655 .
Cu39 Se37 Cu41 126.6(2) . .
Cu39 Se37 Cu41 97.4(2) 2_655 .
Cu41 Se37 Cu41 129.0(3) 2_655 .
Cu53 Se37 Cu5 73.5(2) . .
Cu64 Se37 Cu5 96.8(4) . .
Cu64 Se37 Cu5 97.2(4) 2_655 .
Cu39 Se37 Cu5 73.9(2) . .
Cu39 Se37 Cu5 139.1(2) 2_655 .
Cu41 Se37 Cu5 56.9(2) 2_655 .
Cu41 Se37 Cu5 107.5(3) . .
Cu53 Se37 Cu5 73.5(2) . 2_655
Cu64 Se37 Cu5 97.1(4) . 2_655
Cu64 Se37 Cu5 96.8(4) 2_655 2_655
Cu39 Se37 Cu5 139.1(2) . 2_655
Cu39 Se37 Cu5 73.9(2) 2_655 2_655
Cu41 Se37 Cu5 107.5(3) 2_655 2_655
Cu41 Se37 Cu5 56.9(2) . 2_655
Cu5 Se37 Cu5 146.9(3) . 2_655
Cu53 Se37 Cu40 63.82(14) . .
Cu64 Se37 Cu40 57.9(3) . .
Cu64 Se37 Cu40 155.3(4) 2_655 .
Cu39 Se37 Cu40 98.2(2) . .
Cu39 Se37 Cu40 126.9(2) 2_655 .
Cu41 Se37 Cu40 104.6(2) 2_655 .
Cu41 Se37 Cu40 50.9(3) . .
Cu5 Se37 Cu40 58.3(3) . .
Cu5 Se37 Cu40 105.9(3) 2_655 .
Cu53 Se37 Cu40 63.82(14) . 2_655
Cu64 Se37 Cu40 155.3(4) . 2_655
Cu64 Se37 Cu40 57.9(3) 2_655 2_655
Cu39 Se37 Cu40 126.9(2) . 2_655
Cu39 Se37 Cu40 98.2(2) 2_655 2_655
Cu41 Se37 Cu40 50.9(3) 2_655 2_655
Cu41 Se37 Cu40 104.6(2) . 2_655
Cu5 Se37 Cu40 105.9(3) . 2_655
Cu5 Se37 Cu40 58.3(3) 2_655 2_655
Cu40 Se37 Cu40 127.6(3) . 2_655
C131 P1 C111 94.1(30) . .
C131 P1 C121 101.1(34) . .
C111 P1 C121 95.3(35) . .
C131 P1 Cu17 135.2(28) . .
C111 P1 Cu17 110.5(13) . .
C121 P1 Cu17 112.6(21) . .
C221 P2 C231 85.1(47) . .
C221 P2 Cu11 115.1(24) . .
C231 P2 Cu11 110.1(28) . .
C221 P2 C211 108.3(40) . .
C231 P2 C211 126.4(36) . .
Cu11 P2 C211 109.7(22) . .
C321 P3 C331 100.2(46) . .
C321 P3 C311 93.6(48) . .
C331 P3 C311 115.2(38) . .
C321 P3 Cu9 108.7(35) . .
C331 P3 Cu9 117.5(30) . .
C311 P3 Cu9 116.7(37) . .
C431 P4 C411 105.6(35) . .
C431 P4 Cu4 120.4(23) . .
C411 P4 Cu4 116.2(25) . .
C431 P4 C421 113.9(38) . .
C411 P4 C421 96.4(33) . .
Cu4 P4 C421 101.9(25) . .
C511 P5 C531 113.0(50) . .
C511 P5 C521 75.1(39) . .
C531 P5 C521 102.2(43) . .
C511 P5 Cu31 124.5(36) . .
C531 P5 Cu31 117.7(29) . .
C521 P5 Cu31 113.2(27) . .
C621 P6 C631 104.8(54) . .
C621 P6 Cu6 132.4(50) . .
C631 P6 Cu6 116.1(25) . .
C721 P7 C711 103.7(49) . .
C721 P7 Cu46 109.5(38) . .
C711 P7 Cu46 122.4(36) . .
C721 P7 C731 94.2(50) . .
C711 P7 C731 100.7(55) . .
Cu46 P7 C731 121.7(36) . .
C811 P8 C821 106.8(67) . .
C811 P8 Cu44 116.3(40) . .
C821 P8 Cu44 116.8(37) . .
C911 P9 C921 116.0(47) . .
C911 P9 Cu72 109.5(29) . .
C921 P9 Cu72 133.2(43) . .
C10A P10 Cu49 101.5(75) . .
C10A P10 C10B 116.2(84) . .
Cu49 P10 C10B 97.0(21) . .
C11C P11 C11B 100.8(48) . .
C11C P11 C11A 119.5(31) . .
C11B P11 C11A 110.4(41) . .
C11C P11 Cu66 110.5(28) . .
C11B P11 Cu66 115.1(31) . .
C11A P11 Cu66 101.2(27) . .
C12A P12 C12B 132.5(70) . .
C12A P12 Cu70 121.1(50) . .
C12B P12 Cu70 106.0(43) . .
C13B P13 C13A 97.0(50) . .
C13B P13 C13C 101.4(52) . .
C13A P13 C13C 113.2(41) . .
C13B P13 Cu45 131.6(35) . .
C13A P13 Cu45 112.9(30) . .
C13C P13 Cu45 100.4(33) . .
C14C P14 C14A 100.6(44) . .
C14C P14 Cu47 110.3(47) . .
C14A P14 Cu47 110.9(29) . .
C15B P15 C15A 115.7(30) . .
C15B P15 Cu48 103.0(33) . .
C15A P15 Cu48 93.1(16) . .
C16A P16 C16C 129.5(41) . .
C16A P16 C16B 100.0(48) . .
C16C P16 C16B 100.0(31) . .
C16A P16 Cu67 110.5(29) . .
C16C P16 Cu67 104.8(16) . .
C16B P16 Cu67 110.7(24) . .
C17B P17 Cu73 113.9(36) . .
C17B P17 C17A 91.1(31) . .
Cu73 P17 C17A 111.4(24) . .
C11F C11C P11 94.6(59) . .
C11E C11B P11 93.8(71) . .
C13E C13B P13 104.8(68) . .
C16E C16B P16 98.6(53) . .
C16D C16A P16 128.6(100) . .
P17 C17B C17E 105.2(64) . .
C122 C121 P1 100.9(54) . .
C132 C131 P1 96.0(53) . .
C212 C211 P2 97.4(66) . .
C222 C221 P2 117.7(75) . .
C232 C231 P2 116.0(90) . .
C312 C311 P3 97.7(58) . .
C322 C321 P3 134.7(93) . .
C332 C331 P3 112.0(70) . .
C412 C411 P4 102.0(50) . .
C422 C421 P4 103.8(63) . .
P4 C431 C432 110.8(58) . .
C512 C511 P5 102.3(61) . .
C522 C521 P5 94.8(54) . .
C532 C531 P5 100.6(59) . .
P6 C621 C622 98.1(70) . .
C632 C631 P6 100.1(60) . .
P7 C711 C712 126.5(70) . .
C812 C811 P8 121.1(93) . .
C912 C911 P9 147.8(78) . .

loop_
_geom_bond_atom_site_label_1
_geom_bond_atom_site_label_2
_geom_bond_distance
_geom_bond_site_symmetry_2
Cu1 Se11 2.427(6) .
Cu1 Se16 2.442(8) .
Cu1 Se1 2.537(7) .
Cu1 Cu2 2.569(8) .
Cu1 Cu44 2.578(10) .
Cu1 Cu25 2.665(7) .
Cu1 Cu66 2.679(9) .
Cu1 Cu50 2.692(8) .
Cu1 Cu68 3.013(9) .
Cu1 Cu36 3.039(9) .
Cu2 Se1 2.381(9) .
Cu2 Cu8 2.479(10) .
Cu2 Se2 2.582(7) .
Cu2 Cu4 2.609(7) .
Cu2 Cu63 2.671(11) .
Cu2 Se16 2.710(10) .
Cu2 Cu36 2.742(11) .
Cu2 Se15 2.752(9) .
Cu2 Cu50 2.833(7) .
Cu2 Cu59 2.898(10) .
Cu3 Se22 2.403(9) .
Cu3 Se8 2.461(9) .
Cu3 Cu17 2.477(10) .
Cu3 Cu7 2.529(11) .
Cu3 Cu16 2.582(11) .
Cu3 Cu65 2.62(2) .
Cu3 Cu15 2.640(9) .
Cu3 Se26 2.656(11) .
Cu3 Se15 2.868(7) .
Cu3 Cu50 2.914(10) .
Cu3 Cu57 2.983(10) .
Cu4 P4 2.20(2) .
Cu4 Se1 2.529(6) .
Cu4 Cu29 2.585(9) .
Cu4 Se2 2.601(8) .
Cu4 Cu59 2.630(8) .
Cu4 Se9 2.666(7) .
Cu5 Se19 2.420(9) .
Cu5 Se33 2.463(11) 2_655
Cu5 Cu48 2.650(13) .
Cu5 Cu58 2.662(10) 2_655
Cu5 Cu55 2.682(9) .
Cu5 Cu41 2.677(13) 2_655
Cu5 Cu40 2.772(15) .
Cu5 Se37 2.811(13) .
Cu5 Cu35 3.012(8) 2_655
Cu5 Cu37 3.014(9) .
Cu6 P6 2.20(2) .
Cu6 Se33 2.533(8) .
Cu6 Cu30 2.593(7) .
Cu6 Se32 2.606(6) .
Cu6 Cu41 2.614(11) .
Cu6 Cu58 2.614(8) .
Cu6 Se12 2.667(8) .
Cu7 Se3 2.399(8) .
Cu7 Cu65 2.48(2) .
Cu7 Se8 2.508(7) .
Cu7 Cu11 2.560(8) .
Cu7 Cu25 2.570(9) .
Cu7 Se15 2.666(7) .
Cu7 Cu36 2.720(8) .
Cu7 Cu56 2.786(9) .
Cu7 Se26 2.913(9) .
Cu7 Cu50 2.943(10) .
Cu8 Se30 2.428(8) .
Cu8 Se2 2.481(6) .
Cu8 Cu23 2.526(9) .
Cu8 Cu9 2.558(7) .
Cu8 Cu63 2.613(12) .
Cu8 Cu15 2.652(8) .
Cu8 Se16 2.759(9) .
Cu8 Se15 2.811(8) .
Cu8 Cu54 2.912(9) .
Cu8 Cu50 2.929(7) .
Cu9 P3 2.24(2) .
Cu9 Se30 2.556(6) .
Cu9 Se31 2.566(7) .
Cu9 Cu34 2.587(10) .
Cu9 Cu54 2.602(7) .
Cu9 Se2 2.639(8) .
Cu10 Se7 2.377(9) .
Cu10 Cu43 2.38(2) .
Cu10 Se5 2.457(6) .
Cu10 Cu38 2.588(11) .
Cu10 Cu20 2.670(7) .
Cu10 Cu26 2.693(9) .
Cu10 Se25 2.741(10) .
Cu10 Se21 2.754(8) .
Cu10 Cu51 2.905(11) .
Cu10 Cu60 2.926(10) 2_655
Cu10 Cu62 2.923(8) .
Cu11 P2 2.208(11) .
Cu11 Se3 2.563(7) .
Cu11 Se13 2.592(7) .
Cu11 Cu28 2.598(8) .
Cu11 Se8 2.599(7) .
Cu11 Cu56 2.646(5) .
Cu12 Se35 2.463(5) .
Cu12 Se6 2.547(6) 2_655
Cu12 Cu42 2.583(8) .
Cu12 Se17 2.619(7) .
Cu12 Cu61 2.651(5) .
Cu12 Cu32 2.659(9) .
Cu12 Cu46 2.658(7) 2_655
Cu12 Cu57 2.670(8) .
Cu12 Cu13 2.886(7) 2_655
Cu12 Cu27 2.935(8) .
Cu13 Se35 2.429(7) 2_655
Cu13 Se13 2.472(7) .
Cu13 Se27 2.476(6) .
Cu13 Cu28 2.485(10) .
Cu13 Cu46 2.627(7) .
Cu13 Cu52 2.635(6) .
Cu13 Cu42 2.733(12) 2_655
Cu13 Cu14 2.820(6) .
Cu13 Cu12 2.886(7) 2_655
Cu14 Se13 2.476(5) .
Cu14 Se6 2.518(6) .
Cu14 Se17 2.559(8) .
Cu14 Cu56 2.680(7) .
Cu14 Cu28 2.686(8) .
Cu14 Cu32 2.723(8) 2_655
Cu14 Cu46 2.724(8) .
Cu14 Cu62 2.751(6) .
Cu14 Cu22 2.942(9) .
Cu14 Cu52 3.049(6) .
Cu15 Se22 2.489(6) .
Cu15 Se30 2.513(8) .
Cu15 Cu57 2.629(8) .
Cu15 Se15 2.649(9) .
Cu15 Cu49 2.694(12) .
Cu15 Cu54 2.768(7) .
Cu15 Cu23 2.875(9) .
Cu15 Cu16 2.938(8) .
Cu15 Cu27 2.978(10) .
Cu16 Se29 2.416(9) .
Cu16 Se26 2.440(8) .
Cu16 Se22 2.511(8) .
Cu16 Cu23 2.622(7) .
Cu16 Cu67 2.624(9) .
Cu16 Cu49 2.670(12) .
Cu16 Cu50 2.688(8) .
Cu16 Cu69 2.997(11) .
Cu17 P1 2.175(15) .
Cu17 Se22 2.509(9) .
Cu17 Cu42 2.543(10) .
Cu17 Se8 2.624(9) .
Cu17 Se35 2.624(8) .
Cu17 Cu57 2.638(7) .
Cu18 Se32 2.477(7) .
Cu18 Se24 2.534(6) .
Cu18 Se21 2.611(9) .
Cu18 Cu30 2.635(8) .
Cu18 Cu58 2.660(6) .
Cu18 Cu38 2.671(8) .
Cu18 Cu60 2.687(8) .
Cu18 Cu47 2.703(9) .
Cu18 Cu19 2.831(9) .
Cu18 Cu39 2.942(10) 2_655
Cu19 Se32 2.421(7) .
Cu19 Se31 2.474(7) .
Cu19 Cu34 2.508(8) .
Cu19 Se18 2.506(8) .
Cu19 Cu30 2.513(9) .
Cu19 Cu47 2.600(9) .
Cu19 Cu51 2.710(9) .
Cu19 Cu24 2.812(6) .
Cu20 Se4 2.466(7) .
Cu20 Se7 2.524(6) .
Cu20 Se21 2.591(8) .
Cu20 Cu55 2.667(6) .
Cu20 Cu21 2.667(10) .
Cu20 Cu45 2.691(8) .
Cu20 Cu60 2.702(9) 2_655
Cu20 Cu33 2.828(9) .
Cu20 Cu39 2.958(9) .
Cu21 Cu64 2.37(2) .
Cu21 Se4 2.404(8) .
Cu21 Se12 2.444(6) .
Cu21 Cu30 2.494(9) .
Cu21 Cu33 2.510(8) .
Cu21 Cu31 2.585(7) .
Cu21 Se18 2.797(10) .
Cu21 Se21 2.938(9) .
Cu21 Cu51 2.987(7) .
Cu21 Cu55 3.015(11) .
Cu22 Se10 2.355(8) .
Cu22 Se17 2.549(8) .
Cu22 Se15 2.643(8) .
Cu22 Se25 2.663(7) .
Cu22 Cu65 2.74(2) .
Cu22 Cu62 2.760(9) .
Cu22 Cu56 2.871(7) .
Cu22 Cu63 2.867(12) .
Cu22 Cu27 2.880(9) .
Cu22 Cu59 3.056(8) .
Cu23 Se30 2.396(7) .
Cu23 Se29 2.419(7) .
Cu23 Cu69 2.469(10) .
Cu23 Se16 2.529(9) .
Cu23 Cu49 2.673(11) .
Cu23 Cu50 2.791(10) .
Cu24 Se31 2.478(8) .
Cu24 Se25 2.542(8) .
Cu24 Se24 2.553(7) .
Cu24 Cu54 2.658(8) .
Cu24 Cu34 2.699(11) .
Cu24 Cu38 2.698(11) .
Cu24 Cu61 2.715(7) .
Cu24 Cu47 2.743(8) .
Cu25 Se3 2.397(8) .
Cu25 Cu68 2.433(12) .
Cu25 Se11 2.446(8) .
Cu25 Se26 2.529(8) .
Cu25 Cu44 2.631(9) .
Cu25 Cu50 2.765(9) .
Cu25 Cu36 2.936(7) .
Cu26 Se9 2.465(7) .
Cu26 Se7 2.573(8) .
Cu26 Se25 2.578(8) .
Cu26 Cu59 2.689(8) .
Cu26 Cu62 2.694(8) .
Cu26 Cu29 2.704(11) .
Cu26 Cu45 2.717(8) .
Cu26 Cu33 2.830(6) .
Cu26 Cu51 3.041(9) .
Cu27 Se20 2.377(9) .
Cu27 Se15 2.551(8) .
Cu27 Se17 2.646(9) .
Cu27 Cu65 2.69(2) .
Cu27 Se25 2.757(7) .
Cu27 Cu63 2.795(11) .
Cu27 Cu57 2.850(8) .
Cu27 Cu54 2.847(9) .
Cu27 Cu61 2.900(8) .
Cu28 Se13 2.391(9) .
Cu28 Se8 2.446(8) .
Cu28 Cu42 2.488(11) .
Cu28 Cu65 2.53(2) .
Cu28 Se27 2.705(9) .
Cu28 Cu52 2.883(6) .
Cu29 Se9 2.385(9) .
Cu29 Cu34 2.453(11) .
Cu29 Se2 2.462(9) .
Cu29 Cu33 2.490(8) .
Cu29 Cu63 2.534(10) .
Cu29 Se18 2.730(8) .
Cu29 Cu51 2.857(9) .
Cu30 Cu64 2.38(2) .
Cu30 Se32 2.384(8) .
Cu30 Se12 2.472(6) .
Cu30 Se18 2.832(9) .
Cu30 Se21 2.917(9) .
Cu30 Cu58 2.936(10) .
Cu30 Cu51 3.026(7) .
Cu31 P5 2.21(2) .
Cu31 Cu40 2.561(9) .
Cu31 Se4 2.579(6) .
Cu31 Se19 2.586(8) .
Cu31 Cu55 2.624(8) .
Cu31 Se12 2.639(8) .
Cu32 Se6 2.396(8) 2_655
Cu32 Cu43 2.432(13) 2_655
Cu32 Se5 2.475(6) .
Cu32 Cu32 2.533(14) 2_655
Cu32 Se17 2.618(9) .
Cu32 Cu14 2.724(8) 2_655
Cu32 Cu61 2.853(10) .
Cu32 Se17 2.891(9) 2_655
Cu32 Cu52 2.896(7) .
Cu33 Se9 2.436(6) .
Cu33 Se4 2.445(7) .
Cu33 Se18 2.527(8) .
Cu33 Cu45 2.598(9) .
Cu33 Cu51 2.669(8) .
Cu34 Se31 2.402(9) .
Cu34 Se2 2.416(8) .
Cu34 Cu63 2.508(11) .
Cu34 Se18 2.734(8) .
Cu34 Cu51 2.894(10) .
Cu35 Se34 2.414(8) .
Cu35 Se28 2.434(9) .
Cu35 Se33 2.526(9) .
Cu35 Cu41 2.612(8) .
Cu35 Cu37 2.618(10) 2_655
Cu35 Cu73 2.695(9) .
Cu35 Cu53 2.763(8) .
Cu35 Cu48 2.771(11) 2_655
Cu35 Cu71 2.891(8) .
Cu35 Cu5 3.013(8) 2_655
Cu36 Se3 2.410(6) .
Cu36 Se1 2.433(7) .
Cu36 Cu59 2.610(6) .
Cu36 Cu44 2.616(9) .
Cu36 Cu56 2.706(9) .
Cu37 Se34 2.412(9) 2_655
Cu37 Se28 2.442(10) .
Cu37 Se19 2.514(8) .
Cu37 Cu35 2.617(10) 2_655
Cu37 Cu40 2.624(8) .
Cu37 Cu72 2.754(9) .
Cu37 Cu48 2.789(13) .
Cu37 Cu53 2.789(6) .
Cu37 Cu71 2.909(7) .
Cu38 Cu43 2.40(2) 2_655
Cu38 Se24 2.402(9) .
Cu38 Se5 2.463(8) .
Cu38 Se21 2.694(8) .
Cu38 Se25 2.745(9) .
Cu38 Cu51 2.901(10) .
Cu38 Cu60 2.912(9) .
Cu38 Cu61 2.981(9) .
Cu39 Se36 2.362(8) 2_655
Cu39 Se21 2.616(8) 2_655
Cu39 Se21 2.619(9) .
Cu39 Se37 2.657(7) .
Cu39 Cu60 2.741(8) 2_655
Cu39 Cu39 2.862(14) 2_655
Cu39 Cu64 2.87(2) .
Cu39 Cu64 2.897(15) 2_655
Cu39 Cu18 2.941(10) 2_655
Cu39 Cu55 2.952(9) .
Cu39 Cu58 3.016(10) 2_655
Cu40 Se19 2.409(10) .
Cu40 Cu41 2.441(12) .
Cu40 Se12 2.469(10) .
Cu40 Cu64 2.595(12) .
Cu40 Se28 2.762(9) .
Cu40 Cu53 2.826(7) .
Cu40 Se37 2.875(9) .
Cu40 Cu55 2.955(11) .
Cu41 Se33 2.388(10) .
Cu41 Se12 2.498(9) .
Cu41 Cu64 2.569(14) .
Cu41 Cu5 2.677(13) 2_655
Cu41 Se37 2.810(10) .
Cu41 Cu53 2.811(9) .
Cu41 Se28 2.845(9) .
Cu41 Cu58 2.880(10) .
Cu42 Cu65 2.08(2) .
Cu42 Se8 2.404(8) .
Cu42 Se35 2.418(10) .
Cu42 Se17 2.738(8) .
Cu42 Cu13 2.733(12) 2_655
Cu42 Cu57 2.794(12) .
Cu42 Cu52 3.054(9) .
Cu43 Cu38 2.40(2) 2_655
Cu43 Cu32 2.432(13) 2_655
Cu43 Se5 2.44(2) .
Cu43 Cu61 2.53(2) 2_655
Cu43 Cu60 2.532(11) 2_655
Cu43 Cu62 2.564(15) .
Cu43 Se6 2.573(12) .
Cu43 Se24 2.60(2) 2_655
Cu43 Se7 2.608(15) .
Cu44 P8 2.18(2) .
Cu44 Se11 2.482(8) .
Cu44 Se1 2.633(6) .
Cu44 Se3 2.789(8) .
Cu45 P13 2.21(2) .
Cu45 Se7 2.483(7) .
Cu45 Se9 2.590(7) .
Cu45 Se4 2.603(6) .
Cu46 P7 2.18(2) .
Cu46 Se6 2.528(5) .
Cu46 Se13 2.586(7) .
Cu46 Se35 2.590(7) 2_655
Cu46 Cu12 2.658(7) 2_655
Cu47 P14 2.23(2) .
Cu47 Se24 2.497(7) .
Cu47 Se32 2.592(6) .
Cu47 Se31 2.594(7) .
Cu48 P15 2.26(3) .
Cu48 Se34 2.577(8) 2_655
Cu48 Se33 2.585(10) 2_655
Cu48 Se19 2.647(11) .
Cu48 Cu35 2.771(11) 2_655
Cu49 P10 2.19(3) .
Cu49 Se22 2.474(11) .
Cu49 Se30 2.646(8) .
Cu49 Se29 2.674(11) .
Cu50 Se16 2.500(7) .
Cu50 Se26 2.523(5) .
Cu50 Se15 2.531(7) .
Cu50 Cu69 2.859(13) .
Cu50 Cu68 2.908(11) .
Cu51 Se18 2.414(7) .
Cu51 Se25 2.449(5) .
Cu51 Se21 2.508(7) .
Cu52 Se27 2.427(6) .
Cu52 Se17 2.481(5) 2_655
Cu52 Se17 2.481(5) .
Cu52 Cu13 2.635(6) 2_655
Cu52 Cu28 2.883(6) 2_655
Cu52 Cu32 2.896(7) 2_655
Cu52 Cu14 3.049(6) 2_655
Cu53 Cu71 2.393(8) .
Cu53 Se37 2.421(7) .
Cu53 Se28 2.656(6) .
Cu53 Se28 2.656(6) 2_655
Cu53 Cu35 2.763(8) 2_655
Cu53 Cu37 2.789(6) 2_655
Cu53 Cu41 2.811(9) 2_655
Cu53 Cu40 2.826(7) 2_655
Cu54 Se20 2.383(7) .
Cu54 Se30 2.475(7) .
Cu54 Se31 2.488(5) .
Cu55 Se36 2.390(8) 2_655
Cu55 Se4 2.470(7) .
Cu55 Se19 2.484(5) .
Cu56 Se10 2.381(5) .
Cu56 Se13 2.450(7) .
Cu56 Se3 2.474(6) .
Cu57 Se20 2.393(5) .
Cu57 Se22 2.447(7) .
Cu57 Se35 2.464(7) .
Cu58 Se36 2.397(7) .
Cu58 Se33 2.465(5) .
Cu58 Se32 2.464(8) .
Cu58 Cu5 2.662(10) 2_655
Cu58 Cu39 3.016(10) 2_655
Cu59 Se10 2.382(7) .
Cu59 Se9 2.465(5) .
Cu59 Se1 2.476(7) .
Cu60 Se36 2.383(5) .
Cu60 Se7 2.420(6) 2_655
Cu60 Se24 2.428(7) .
Cu60 Cu43 2.532(11) 2_655
Cu60 Cu20 2.702(9) 2_655
Cu60 Cu39 2.741(8) 2_655
Cu60 Cu10 2.926(10) 2_655
Cu61 Se20 2.379(7) .
Cu61 Se24 2.419(5) .
Cu61 Se6 2.445(7) 2_655
Cu61 Cu43 2.53(2) 2_655
Cu62 Se10 2.370(6) .
Cu62 Se6 2.429(7) .
Cu62 Se7 2.432(5) .
Cu63 Se25 2.304(10) .
Cu63 Se15 2.463(6) .
Cu63 Se2 2.488(10) .
Cu64 Se21 2.297(9) .
Cu64 Se12 2.433(13) .
Cu64 Se37 2.426(13) .
Cu64 Cu39 2.897(15) 2_655
Cu65 Se17 2.27(2) .
Cu65 Se15 2.40(2) .
Cu65 Se8 2.464(12) .
Cu66 P11 2.23(2) .
Cu66 Cu68 2.418(11) .
Cu66 Se11 2.488(10) .
Cu66 Se14 2.506(8) .
Cu66 Cu69 2.705(13) .
Cu67 P16 2.19(2) .
Cu67 Se14 2.486(9) .
Cu67 Cu69 2.509(9) .
Cu67 Cu70 2.538(14) .
Cu67 Se29 2.650(10) .
Cu67 Cu68 2.674(12) .
Cu67 Se26 2.835(10) .
Cu68 Se26 2.379(10) .
Cu68 Se14 2.445(11) .
Cu68 Cu69 2.45(2) .
Cu68 Se11 2.488(12) .
Cu69 Se16 2.331(8) .
Cu69 Se14 2.393(9) .
Cu69 Se29 2.582(12) .
Cu69 Cu70 2.617(14) .
Cu70 Se14 2.321(14) .
Cu70 P12 2.43(6) .
Cu70 Se29 2.525(12) .
Cu71 Se23 2.436(8) .
Cu71 Se28 2.522(6) .
Cu71 Se28 2.522(6) 2_655
Cu71 Cu73 2.554(12) 2_655
Cu71 Cu73 2.555(12) .
Cu71 Cu72 2.579(10) 2_655
Cu71 Cu72 2.579(11) .
Cu71 Cu35 2.891(8) 2_655
Cu71 Cu37 2.909(7) 2_655
Cu72 P9 2.17(3) .
Cu72 Se23 2.463(10) .
Cu72 Se34 2.65(2) 2_655
Cu72 Cu73 3.01(2) 2_655
Cu73 P17 2.15(4) .
Cu73 Se23 2.497(12) .
Cu73 Se34 2.60(2) .
Cu73 Se28 2.951(15) .
Cu73 Cu72 3.01(2) 2_655
Se5 Cu43 2.44(2) 2_655
Se5 Cu10 2.457(6) 2_655
Se5 Cu38 2.463(8) 2_655
Se5 Cu32 2.475(6) 2_655
Se6 Cu32 2.396(8) 2_655
Se6 Cu61 2.445(7) 2_655
Se6 Cu12 2.547(6) 2_655
Se7 Cu60 2.419(6) 2_655
Se17 Cu32 2.891(9) 2_655
Se21 Cu39 2.616(8) 2_655
Se23 Cu72 2.463(10) 2_655
Se23 Cu73 2.497(12) 2_655
Se24 Cu43 2.60(2) 2_655
Se27 Cu13 2.476(6) 2_655
Se27 Cu28 2.705(9) 2_655
Se33 Cu5 2.463(11) 2_655
Se33 Cu48 2.585(10) 2_655
Se34 Cu37 2.412(9) 2_655
Se34 Cu48 2.577(9) 2_655
Se34 Cu72 2.65(2) 2_655
Se35 Cu13 2.429(7) 2_655
Se35 Cu46 2.590(7) 2_655
Se36 Cu39 2.362(8) 2_655
Se36 Cu55 2.390(8) 2_655
Se37 Cu64 2.426(13) 2_655
Se37 Cu39 2.657(7) 2_655
Se37 Cu41 2.810(10) 2_655
Se37 Cu5 2.811(13) 2_655
Se37 Cu40 2.875(9) 2_655
P1 C131 1.68(6) .
P1 C111 1.80(4) .
P1 C121 1.96(9) .
P2 C221 1.88(11) .
P2 C231 1.97(11) .
P2 C211 2.13(10) .
P3 C321 1.80(11) .
P3 C331 1.82(8) .
P3 C311 1.91(9) .
P4 C431 1.78(10) .
P4 C411 1.92(6) .
P4 C421 2.24(10) .
P5 C511 1.68(7) .
P5 C531 1.75(11) .
P5 C521 2.09(8) .
P6 C621 1.68(10) .
P6 C631 2.02(9) .
P7 C721 2.05(13) .
P7 C711 1.61(8) .
P7 C731 2.09(16) .
P8 C811 1.78(11) .
P8 C821 1.97(13) .
P9 C911 1.71(6) .
P9 C921 1.69(15) .
P10 C10A 1.79(18) .
P10 C10B 2.36(7) .
P11 C11C 2.04(9) .
P11 C11B 2.23(14) .
P11 C11A 2.22(9) .
P12 C12A 1.80(10) .
P12 C12B 1.96(9) .
P13 C13B 1.74(9) .
P13 C13A 2.09(13) .
P13 C13C 2.15(12) .
P14 C14C 1.72(12) .
P14 C14A 2.06(7) .
P15 C15B 2.45(14) .
P15 C15A 2.03(4) .
P16 C16A 1.94(12) .
P16 C16C 2.49(8) .
P16 C16B 2.00(9) .
P17 C17B 1.76(9) .
P17 C17A 2.24(6) .
C11C C11F 1.75(13) .
C11B C11E 1.48(11) .
C13E C13B 1.65(9) .
C16B C16E 1.58(8) .
C16D C16A 1.20(11) .
C17E C17B 1.71(15) .
C121 C122 1.73(12) .
C131 C132 1.59(13) .
C211 C212 1.37(10) .
C221 C222 1.27(9) .
C231 C232 1.50(12) .
C311 C312 1.76(11) .
C321 C322 1.29(10) .
C331 C332 1.29(10) .
C411 C412 1.34(10) .
C421 C422 1.23(7) .
C431 C432 1.92(12) .
C511 C512 1.51(11) .
C521 C522 1.32(7) .
C531 C532 1.75(12) .
C621 C622 1.96(14) .
C631 C632 1.53(10) .
C711 C712 1.58(8) .
C811 C812 1.61(11) .
C911 C912 1.20(8) .
